data_1576805
loop_
_publ_author_name
'Maitra, Pranay Kumar'
'Rinshad, Valiyakath Abdul'
'Hickey, Neal'
'Mukherjee, Partha Sarathi'

_publ_section_title
;
 Selective photocatalytic oxidative cleavage of terminal alkynes to
 carboxylic acids within a water-soluble Pd<sub>6</sub> nanocage.
;
_journal_issue 9
_journal_name_full 'Chemical science'
_journal_page_first 4487
_journal_page_last 4495
_journal_paper_doi 10.1039/d5sc08202a
_journal_volume 17
_journal_year 2026
_chemical_absolute_configuration ad
_chemical_formula_moiety '4 (C15 H12 N6), 6 (Pd C6 H14 N2), 12 (N O3), 0.5(C3 H6 O), 15 (H2 O), 34.5[H2 O]'
_chemical_formula_sum 'C97.5 H234 N48 O86 Pd6'
_chemical_formula_weight 4093.71
_space_group_crystal_system triclinic
_space_group_IT_number 1
_space_group_name_Hall 'P 1'
_space_group_name_H-M_alt 'P 1'
_atom_sites_solution_hydrogens mixed
_audit_creation_method SHELXL-2019/3
_audit_update_record
;
2025-12-05 deposited with the CCDC.	2026-01-05 downloaded from the CCDC.
;
_cell_angle_alpha 62.872(10)
_cell_angle_beta 77.08(3)
_cell_angle_gamma 69.898(14)
_cell_formula_units_Z 2
_cell_length_a 21.189(4)
_cell_length_b 22.633(3)
_cell_length_c 23.227(4)
_cell_measurement_reflns_used 40841
_cell_measurement_temperature 100(2)
_cell_measurement_theta_max 25.940
_cell_measurement_theta_min 0.973
_cell_volume 9280(3)
_computing_cell_refinement 'XDS (Kabasch 2010)'
_computing_data_collection 'Elettra XRD1 Data Collection SW'
_computing_data_reduction XDS
_computing_molecular_graphics 'Mercury (CCDC)'
_computing_publication_material 'WinGX publication routines (Farrugia, 2012)'
_computing_structure_refinement 'SHELXL-2019/2 (Sheldrick, 2019)'
_computing_structure_solution 'SHELXT 2019/3 (Sheldrick, 2018)'
_diffrn_ambient_temperature 100(2)
_diffrn_measured_fraction_theta_full 0.981
_diffrn_measured_fraction_theta_max 0.975
_diffrn_measurement_device_type 'Dectris Pilatus 2M'
_diffrn_measurement_method 'Rotating Crystal'
_diffrn_radiation_type synchrotron
_diffrn_radiation_wavelength 0.700
_diffrn_reflns_av_R_equivalents 0.2196
_diffrn_reflns_av_unetI/netI 0.2508
_diffrn_reflns_Laue_measured_fraction_full 0.981
_diffrn_reflns_Laue_measured_fraction_max 0.975
_diffrn_reflns_limit_h_max 26
_diffrn_reflns_limit_h_min -26
_diffrn_reflns_limit_k_max 28
_diffrn_reflns_limit_k_min -28
_diffrn_reflns_limit_l_max 29
_diffrn_reflns_limit_l_min -29
_diffrn_reflns_number 71843
_diffrn_reflns_point_group_measured_fraction_full 0.952
_diffrn_reflns_point_group_measured_fraction_max 0.945
_diffrn_reflns_theta_full 24.835
_diffrn_reflns_theta_max 25.962
_diffrn_reflns_theta_min 0.973
_diffrn_source x-ray
_exptl_absorpt_coefficient_mu 0.637
_exptl_absorpt_correction_T_max 0.8710
_exptl_absorpt_correction_T_min 0.3726
_exptl_absorpt_correction_type refdelf
_exptl_crystal_colour colourless
_exptl_crystal_density_diffrn 1.465
_exptl_crystal_description plate
_exptl_crystal_F_000 4238
_exptl_crystal_recrystallization_method 'Re-crystallisation from solvent: Water / Acetone'
_exptl_crystal_size_max 0.100
_exptl_crystal_size_mid 0.050
_exptl_crystal_size_min 0.005
_refine_diff_density_max 1.563
_refine_diff_density_min -1.521
_refine_diff_density_rms 0.122
_refine_ls_abs_structure_details
;
 
Flack x ....   0.26(2)
Parsons z ..   0.27(3)

Bayesian Statistics
Select Pairs    34747
P2(true)....    1.000
P3(true)....    1.000
P3(rac-twin)  0.5E-36
P3(false) ..  0.0E+00

Hooft y ....0.197(18)

Calculated using PLATON


Flack x determined using 11064 quotients [(I+)-(I-)]/[(I+)+(I-)]
 (Parsons, Flack and Wagner, Acta Cryst. B69 (2013) 249-259).
;
_refine_ls_abs_structure_Flack 0.26(2)
_refine_ls_extinction_method none
_refine_ls_goodness_of_fit_ref 0.947
_refine_ls_hydrogen_treatment constr
_refine_ls_matrix_type full
_refine_ls_number_parameters 3678
_refine_ls_number_reflns 71843
_refine_ls_number_restraints 6096
_refine_ls_restrained_S_all 0.933
_refine_ls_R_factor_all 0.1573
_refine_ls_R_factor_gt 0.0682
_refine_ls_shift/su_max 0.014
_refine_ls_shift/su_mean 0.000
_refine_ls_structure_factor_coef Fsqd
_refine_ls_weighting_details 'w=1/[\s^2^(Fo^2^)+(0.0627P)^2^] where P=(Fo^2^+2Fc^2^)/3'
_refine_ls_weighting_scheme calc
_refine_ls_wR_factor_gt 0.1584
_refine_ls_wR_factor_ref 0.1850
_reflns_Friedel_coverage 0.937
_reflns_Friedel_fraction_full 0.923
_reflns_Friedel_fraction_max 0.914
_reflns_number_gt 38204
_reflns_number_total 71843
_reflns_threshold_expression 'I > 2\s(I)'
_cod_data_source_file d5sc08202a2.cif
_cod_data_source_block platon_sq
_cod_original_formula_sum 'C97.50 H234 N48 O86 Pd6'
_cod_database_code 1576805
_shelx_shelxl_version_number 2019/3
_shelx_space_group_comment
;
The symmetry employed for this shelxl refinement is uniquely defined
by the following loop, which should always be used as a source of
symmetry information in preference to the above space-group names.
They are only intended as comments.
;
_shelx_estimated_absorpt_t_min 0.939
_shelx_estimated_absorpt_t_max 1.000

loop_
_space_group_symop_operation_xyz
'x, y, z'

loop_
_atom_site_label
_atom_site_type_symbol
_atom_site_fract_x
_atom_site_fract_y
_atom_site_fract_z
_atom_site_U_iso_or_equiv
_atom_site_adp_type
_atom_site_occupancy
_atom_site_site_symmetry_order
_atom_site_calc_flag
_atom_site_refinement_flags_posn
_atom_site_refinement_flags_adp
_atom_site_refinement_flags_occupancy
_atom_site_disorder_assembly
_atom_site_disorder_group
Pd01_1 Pd 0.32622(7) 0.25451(7) 0.65799(6) 0.0258(3) Uani 1 1 d . U . . .
Pd02_1 Pd 0.40009(7) 0.73862(6) 0.20365(6) 0.0278(3) Uani 1 1 d . U . . .
Pd03_1 Pd 0.82615(7) 0.40414(7) 0.54522(7) 0.0317(4) Uani 1 1 d . U . . .
Pd04_1 Pd 0.46811(8) 0.15359(8) 0.20253(6) 0.0361(4) Uani 1 1 d . U . . .
Pd05_1 Pd 0.87013(8) -0.02790(8) 0.39635(7) 0.0371(4) Uani 1 1 d . U . . .
Pd06_1 Pd 0.79864(9) 0.36577(9) 0.01776(7) 0.0462(5) Uani 1 1 d . U . . .
C1_2 C 0.7138(11) 0.3321(10) 0.6017(10) 0.039(5) Uani 1 1 d . U . . .
H1_2 H 0.733619 0.301081 0.641466 0.047 Uiso 1 1 calc R U . . .
C2_2 C 0.6541(10) 0.3369(10) 0.5865(8) 0.032(4) Uani 1 1 d . U . . .
H2_2 H 0.624715 0.309256 0.612828 0.038 Uiso 1 1 calc R U . . .
N1_2 N 0.6441(7) 0.3872(7) 0.5283(6) 0.0215(14) Uani 1 1 d . U . . .
C3_2 C 0.5883(9) 0.4164(9) 0.4895(8) 0.0247(16) Uani 1 1 d . U . . .
C4_2 C 0.5842(9) 0.4800(8) 0.4259(7) 0.021(4) Uani 1 1 d . U . . .
H4_2 H 0.620171 0.500628 0.406732 0.025 Uiso 1 1 calc R U . . .
C5_2 C 0.5240(9) 0.5054(8) 0.3982(8) 0.0228(16) Uani 1 1 d . U . . .
N2_2 N 0.5200(8) 0.5728(8) 0.3430(7) 0.032(3) Uani 1 1 d . U . . .
C6_2 C 0.4634(10) 0.6096(8) 0.3038(8) 0.027(4) Uani 1 1 d . U . . .
H6_2 H 0.425273 0.594184 0.308653 0.033 Uiso 1 1 calc R U . . .
C7_2 C 0.5311(10) 0.6693(9) 0.2690(8) 0.028(4) Uani 1 1 d . U . . .
H7_2 H 0.549114 0.707450 0.243430 0.034 Uiso 1 1 calc R U . . .
N3_2 N 0.4739(7) 0.6669(7) 0.2612(7) 0.025(3) Uani 1 1 d . U . . .
C8_2 C 0.5643(9) 0.6086(8) 0.3199(9) 0.0277(17) Uani 1 1 d . U . . .
H8_2 H 0.607572 0.596716 0.333833 0.033 Uiso 1 1 calc R U . . .
C9_2 C 0.4706(9) 0.4822(8) 0.4181(7) 0.0222(17) Uani 1 1 d . U . . .
H9_2 H 0.432040 0.502258 0.394042 0.027 Uiso 1 1 calc R U . . .
C10_2 C 0.4763(9) 0.4204(9) 0.4830(8) 0.0231(15) Uani 1 1 d . U . . .
N4_2 N 0.4188(7) 0.3933(7) 0.5073(6) 0.026(3) Uani 1 1 d . U . . .
C11_2 C 0.3540(8) 0.4280(9) 0.4828(8) 0.024(4) Uani 1 1 d . U . . .
H11_2 H 0.341363 0.469804 0.445384 0.029 Uiso 1 1 calc R U . . .
C12_2 C 0.3115(9) 0.3848(10) 0.5282(8) 0.032(4) Uani 1 1 d . U . . .
H12_2 H 0.264543 0.393711 0.526969 0.039 Uiso 1 1 calc R U . . .
N5_2 N 0.3524(7) 0.3283(7) 0.5734(6) 0.023(3) Uani 1 1 d . U . . .
C13_2 C 0.4151(9) 0.3350(9) 0.5585(7) 0.027(4) Uani 1 1 d . U . . .
H13_2 H 0.452632 0.301847 0.581940 0.032 Uiso 1 1 calc R U . . .
C14_2 C 0.5316(9) 0.3894(10) 0.5128(9) 0.030(4) Uani 1 1 d . U . . .
H14_2 H 0.534158 0.347731 0.550946 0.036 Uiso 1 1 calc R U . . .
C15_2 C 0.7033(9) 0.4121(8) 0.5018(9) 0.026(4) Uani 1 1 d . U . . .
H15_2 H 0.712921 0.444663 0.459519 0.031 Uiso 1 1 calc R U . . .
N6_2 N 0.7403(8) 0.3779(8) 0.5516(7) 0.0278(15) Uani 1 1 d . U . . .
C1_3 C 0.4625(9) 0.1328(9) 0.6902(8) 0.031(4) Uani 1 1 d . U . . .
H1_3 H 0.467136 0.128639 0.731739 0.037 Uiso 1 1 calc R U . . .
C2_3 C 0.5015(11) 0.0979(10) 0.6554(9) 0.040(5) Uani 1 1 d . U . . .
H2_3 H 0.540646 0.060855 0.671160 0.048 Uiso 1 1 calc R U . . .
N1_3 N 0.4815(8) 0.1190(7) 0.5979(6) 0.026(3) Uani 1 1 d . U . . .
C3_3 C 0.5156(11) 0.0949(10) 0.5471(8) 0.033(5) Uani 1 1 d . U . . .
C4_3 C 0.4821(11) 0.1072(10) 0.4964(9) 0.036(5) Uani 1 1 d . U . . .
H4_3 H 0.435141 0.130057 0.495246 0.043 Uiso 1 1 calc R U . . .
C5_3 C 0.5143(9) 0.0875(9) 0.4488(8) 0.025(4) Uani 1 1 d . U . . .
N2_3 N 0.4759(9) 0.0991(8) 0.3981(7) 0.036(4) Uani 1 1 d . U . . .
C6_3 C 0.4084(11) 0.1122(9) 0.3985(9) 0.033(4) Uani 1 1 d . U . . .
H6_3 H 0.375199 0.110211 0.433903 0.040 Uiso 1 1 calc R U . . .
C7_3 C 0.3999(10) 0.1283(10) 0.3387(9) 0.038(5) Uani 1 1 d . U . . .
H7_3 H 0.357057 0.141131 0.323442 0.046 Uiso 1 1 calc R U . . .
N3_3 N 0.4584(8) 0.1248(8) 0.3004(8) 0.035(4) Uani 1 1 d . U . . .
C8_3 C 0.5054(9) 0.1045(9) 0.3386(7) 0.025(4) Uani 1 1 d . U . . .
H8_3 H 0.552477 0.095028 0.326669 0.030 Uiso 1 1 calc R U . . .
C9_3 C 0.5779(10) 0.0541(10) 0.4498(9) 0.034(5) Uani 1 1 d . U . . .
H9_3 H 0.599254 0.036223 0.418204 0.040 Uiso 1 1 calc R U . . .
C10_3 C 0.6165(9) 0.0442(8) 0.5004(7) 0.024(4) Uani 1 1 d . U . . .
N4_3 N 0.6859(8) 0.0130(8) 0.4994(7) 0.035(4) Uani 1 1 d . U . . .
C11_3 C 0.7231(10) -0.0213(10) 0.5480(9) 0.042(5) Uani 1 1 d . U . . .
H11_3 H 0.708469 -0.030774 0.592306 0.050 Uiso 1 1 calc R U . . .
C12_3 C 0.7887(11) -0.0417(11) 0.5227(10) 0.049(5) Uani 1 1 d . U . . .
H12_3 H 0.825883 -0.071728 0.547996 0.058 Uiso 1 1 calc R U . . .
N5_3 N 0.7922(9) -0.0139(9) 0.4598(8) 0.043(4) Uani 1 1 d . U . . .
C13_3 C 0.7308(10) 0.0155(10) 0.4460(9) 0.037(5) Uani 1 1 d . U . . .
H13_3 H 0.717404 0.036963 0.403023 0.044 Uiso 1 1 calc R U . . .
C14_3 C 0.5841(9) 0.0672(9) 0.5467(9) 0.029(4) Uani 1 1 d . U . . .
H14_3 H 0.608346 0.064251 0.578194 0.035 Uiso 1 1 calc R U . . .
C15_3 C 0.4240(10) 0.1740(10) 0.5930(9) 0.035(5) Uani 1 1 d . U . . .
H15_3 H 0.399087 0.202673 0.555864 0.042 Uiso 1 1 calc R U . . .
N6_3 N 0.4112(8) 0.1788(7) 0.6454(6) 0.024(3) Uani 1 1 d . U . . .
C1_4 C 0.8783(11) 0.4541(10) 0.4009(10) 0.040(5) Uani 1 1 d . U . . .
H1_4 H 0.887550 0.492343 0.400743 0.048 Uiso 1 1 calc R U . . .
C2_4 C 0.8886(10) 0.4404(10) 0.3487(9) 0.037(5) Uani 1 1 d . U . . .
H2_4 H 0.901791 0.467640 0.305251 0.045 Uiso 1 1 calc R U . . .
N1_4 N 0.8752(11) 0.3748(10) 0.3740(10) 0.059(5) Uani 1 1 d . U . . .
C3_4 C 0.8763(13) 0.3372(12) 0.3393(11) 0.052(6) Uani 1 1 d . U . . .
C4_4 C 0.8919(11) 0.2609(10) 0.3766(10) 0.044(5) Uani 1 1 d . U . . .
H4_4 H 0.904067 0.239121 0.420069 0.053 Uiso 1 1 calc R U . . .
C5_4 C 0.8878(10) 0.2230(10) 0.3454(9) 0.037(4) Uani 1 1 d . U . . .
N2_4 N 0.8986(8) 0.1538(7) 0.3774(7) 0.034(4) Uani 1 1 d . U . . .
C6_4 C 0.9164(12) 0.1125(11) 0.4396(10) 0.062(6) Uani 1 1 d . U . . .
H6_4 H 0.928215 0.125736 0.468255 0.074 Uiso 1 1 calc R U . . .
C7_4 C 0.9137(14) 0.0509(13) 0.4516(12) 0.074(7) Uani 1 1 d . U . . .
H7_4 H 0.924819 0.011784 0.491481 0.089 Uiso 1 1 calc R U . . .
N3_4 N 0.8929(8) 0.0485(7) 0.4002(7) 0.032(3) Uani 1 1 d . U . . .
C8_4 C 0.8821(11) 0.1094(9) 0.3584(9) 0.040(5) Uani 1 1 d . U . . .
H8_4 H 0.864652 0.124681 0.318153 0.048 Uiso 1 1 calc R U . . .
C9_4 C 0.8787(13) 0.2545(13) 0.2785(11) 0.057(6) Uani 1 1 d . U . . .
H9_4 H 0.882268 0.226906 0.256385 0.069 Uiso 1 1 calc R U . . .
C10_4 C 0.8626(11) 0.3354(11) 0.2406(9) 0.043(5) Uani 1 1 d . U . . .
N4_4 N 0.8522(11) 0.3673(11) 0.1774(9) 0.061(5) Uani 1 1 d . U . . .
C11_4 C 0.8735(13) 0.4181(11) 0.1347(12) 0.067(6) Uani 1 1 d . U . . .
H11_4 H 0.897488 0.442452 0.141777 0.080 Uiso 1 1 calc R U . . .
C12_4 C 0.8545(12) 0.4307(10) 0.0759(10) 0.058(5) Uani 1 1 d . U . . .
H12_4 H 0.862800 0.466252 0.035125 0.070 Uiso 1 1 calc R U . . .
N5_4 N 0.8233(10) 0.3857(10) 0.0855(9) 0.053(5) Uani 1 1 d . U . . .
C13_4 C 0.8265(10) 0.3439(10) 0.1451(8) 0.033(4) Uani 1 1 d . U . . .
H13_4 H 0.813024 0.302570 0.164424 0.040 Uiso 1 1 calc R U . . .
C14_4 C 0.8629(11) 0.3670(11) 0.2801(10) 0.045(5) Uani 1 1 d . U . . .
H14_4 H 0.851914 0.416040 0.260654 0.055 Uiso 1 1 calc R U . . .
C15_4 C 0.8486(11) 0.3566(12) 0.4435(10) 0.045(5) Uani 1 1 d . U . . .
H15_4 H 0.832401 0.318014 0.472750 0.054 Uiso 1 1 calc R U . . .
N6_4 N 0.8530(10) 0.4072(10) 0.4539(9) 0.048(5) Uani 1 1 d . U . . .
C1_5 C 0.3237(10) 0.6551(9) 0.1870(8) 0.032(4) Uani 1 1 d . U . . .
H1_5 H 0.280263 0.678826 0.199420 0.038 Uiso 1 1 calc R U . . .
C2_5 C 0.3375(9) 0.5982(10) 0.1713(8) 0.034(4) Uani 1 1 d . U . . .
H2_5 H 0.306159 0.577190 0.170226 0.041 Uiso 1 1 calc R U . . .
N1_5 N 0.4059(8) 0.5800(8) 0.1581(7) 0.032(4) Uani 1 1 d . U . . .
C3_5 C 0.4452(9) 0.5247(9) 0.1383(9) 0.030(4) Uani 1 1 d . U . . .
C4_5 C 0.4165(10) 0.4721(9) 0.1602(9) 0.036(5) Uani 1 1 d . U . . .
H4_5 H 0.376064 0.471239 0.187850 0.043 Uiso 1 1 calc R U . . .
C5_5 C 0.4517(9) 0.4175(7) 0.1387(7) 0.024(4) Uani 1 1 d . U . . .
N2_5 N 0.4268(8) 0.3618(8) 0.1569(6) 0.029(3) Uani 1 1 d . U . . .
C6_5 C 0.3637(11) 0.3573(11) 0.1693(10) 0.049(5) Uani 1 1 d . U . . .
H6_5 H 0.323659 0.394332 0.164007 0.059 Uiso 1 1 calc R U . . .
C7_5 C 0.3679(10) 0.2904(10) 0.1908(9) 0.039(5) Uani 1 1 d . U . . .
H7_5 H 0.330388 0.271771 0.207955 0.047 Uiso 1 1 calc R U . . .
N3_5 N 0.4293(8) 0.2542(8) 0.1854(6) 0.029(3) Uani 1 1 d . U . . .
C8_5 C 0.4712(10) 0.2925(9) 0.1708(8) 0.030(4) Uani 1 1 d . U . . .
H8_5 H 0.519055 0.277788 0.169831 0.036 Uiso 1 1 calc R U . . .
C9_5 C 0.5114(9) 0.4206(9) 0.0973(8) 0.028(4) Uani 1 1 d . U . . .
H9_5 H 0.533569 0.386076 0.081378 0.034 Uiso 1 1 calc R U . . .
C10_5 C 0.5375(9) 0.4771(9) 0.0801(7) 0.028(4) Uani 1 1 d . U . . .
N4_5 N 0.6035(8) 0.4741(8) 0.0463(7) 0.035(4) Uani 1 1 d . U . . .
C11_5 C 0.6309(9) 0.5274(9) 0.0075(9) 0.040(5) Uani 1 1 d . U . . .
H11_5 H 0.607925 0.575079 -0.005346 0.048 Uiso 1 1 calc R U . . .
C12_5 C 0.6928(11) 0.5025(11) -0.0090(9) 0.043(5) Uani 1 1 d . U . . .
H12_5 H 0.723983 0.528244 -0.034716 0.052 Uiso 1 1 calc R U . . .
N5_5 N 0.7052(9) 0.4344(8) 0.0166(8) 0.043(4) Uani 1 1 d . U . . .
C13_5 C 0.6437(11) 0.4210(9) 0.0502(9) 0.038(5) Uani 1 1 d . U . . .
H13_5 H 0.635813 0.376721 0.072193 0.046 Uiso 1 1 calc R U . . .
C14_5 C 0.5027(9) 0.5294(10) 0.1002(9) 0.034(4) Uani 1 1 d . U . . .
H14_5 H 0.519289 0.568010 0.087237 0.040 Uiso 1 1 calc R U . . .
C15_5 C 0.4320(9) 0.6255(9) 0.1630(8) 0.029(4) Uani 1 1 d . U . . .
H15_5 H 0.478184 0.624746 0.154368 0.035 Uiso 1 1 calc R U . . .
N6_5 N 0.3827(8) 0.6712(7) 0.1817(7) 0.034(4) Uani 1 1 d . U . . .
N1_6 N 0.2373(6) 0.3201(6) 0.6720(5) 0.027(3) Uani 1 1 d D U . . .
H1A_6 H 0.244425 0.351043 0.682831 0.033 Uiso 1 1 calc R U . . .
H1B_6 H 0.215173 0.343721 0.635157 0.033 Uiso 1 1 calc R U . . .
C1_6 C 0.1967(6) 0.2774(7) 0.7257(6) 0.041(4) Uani 1 1 d D U . . .
H1_6 H 0.180820 0.251714 0.709010 0.049 Uiso 1 1 calc R U . . .
C2_6 C 0.1342(7) 0.3220(8) 0.7511(7) 0.043(4) Uani 1 1 d D U . . .
H2A_6 H 0.102633 0.351883 0.716627 0.052 Uiso 1 1 calc R U . . .
H2B_6 H 0.148296 0.352146 0.763039 0.052 Uiso 1 1 calc R U . . .
C3_6 C 0.0986(8) 0.2739(10) 0.8115(8) 0.066(5) Uani 1 1 d D U . . .
H3A_6 H 0.060422 0.302235 0.829542 0.079 Uiso 1 1 calc R U . . .
H3B_6 H 0.080278 0.247524 0.798203 0.079 Uiso 1 1 calc R U . . .
C4_6 C 0.1466(10) 0.2246(11) 0.8624(8) 0.069(7) Uani 1 1 d D U . . .
H4A_6 H 0.122802 0.195305 0.900869 0.083 Uiso 1 1 calc R U . . .
H4B_6 H 0.164873 0.250629 0.876101 0.083 Uiso 1 1 calc R U . . .
C5_6 C 0.2050(10) 0.1786(10) 0.8346(9) 0.062(7) Uani 1 1 d D U . . .
H5A_6 H 0.236115 0.144203 0.868483 0.075 Uiso 1 1 calc R U . . .
H5B_6 H 0.186878 0.153496 0.819633 0.075 Uiso 1 1 calc R U . . .
C6_6 C 0.2429(7) 0.2264(8) 0.7770(6) 0.049(5) Uani 1 1 d D U . . .
H6_6 H 0.260310 0.251664 0.792894 0.059 Uiso 1 1 calc R U . . .
N2_6 N 0.3001(7) 0.1869(7) 0.7472(7) 0.035(4) Uani 1 1 d D U . . .
H2C_6 H 0.287873 0.153964 0.743626 0.042 Uiso 1 1 calc R U . . .
H2D_6 H 0.335639 0.165685 0.772196 0.042 Uiso 1 1 calc R U . . .
N1_7 N 0.4154(8) 0.8158(7) 0.2152(7) 0.041(4) Uani 1 1 d D U . . .
H1A_7 H 0.397549 0.814898 0.254993 0.049 Uiso 1 1 calc R U . . .
H1B_7 H 0.460383 0.810967 0.212023 0.049 Uiso 1 1 calc R U . . .
C1_7 C 0.3817(7) 0.8826(6) 0.1628(6) 0.033(3) Uani 1 1 d D U . . .
H1_7 H 0.406734 0.884493 0.120363 0.040 Uiso 1 1 calc R U . . .
C2_7 C 0.3828(11) 0.9455(8) 0.1709(10) 0.062(6) Uani 1 1 d D U . . .
H2A_7 H 0.429962 0.947279 0.165127 0.074 Uiso 1 1 calc R U . . .
H2B_7 H 0.364318 0.941296 0.215211 0.074 Uiso 1 1 calc R U . . .
C3_7 C 0.3409(9) 1.0124(8) 0.1207(10) 0.065(5) Uani 1 1 d D U . . .
H3A_7 H 0.335718 1.051538 0.131496 0.078 Uiso 1 1 calc R U . . .
H3B_7 H 0.365166 1.021909 0.077164 0.078 Uiso 1 1 calc R U . . .
C4_7 C 0.2723(9) 1.0075(8) 0.1193(10) 0.060(5) Uani 1 1 d D U . . .
H4A_7 H 0.248491 1.049950 0.084111 0.073 Uiso 1 1 calc R U . . .
H4B_7 H 0.245686 1.004778 0.160903 0.073 Uiso 1 1 calc R U . . .
C5_7 C 0.2761(12) 0.9449(8) 0.1086(11) 0.069(7) Uani 1 1 d D U . . .
H5A_7 H 0.300183 0.948503 0.065891 0.083 Uiso 1 1 calc R U . . .
H5B_7 H 0.230026 0.942924 0.108926 0.083 Uiso 1 1 calc R U . . .
C6_7 C 0.3137(7) 0.8788(7) 0.1630(7) 0.045(4) Uani 1 1 d D U . . .
H6_7 H 0.288466 0.876061 0.205615 0.054 Uiso 1 1 calc R U . . .
N2_7 N 0.3196(8) 0.8139(6) 0.1561(7) 0.033(4) Uani 1 1 d D U . . .
H2C_7 H 0.325679 0.821889 0.113410 0.039 Uiso 1 1 calc R U . . .
H2D_7 H 0.281235 0.800435 0.173497 0.039 Uiso 1 1 calc R U . . .
N1_8 N 0.9050(8) 0.4397(9) 0.5411(6) 0.047(4) Uani 1 1 d D U . . .
H1A_8 H 0.944868 0.408957 0.536917 0.056 Uiso 1 1 calc R U . . .
H1B_8 H 0.902935 0.480850 0.506106 0.056 Uiso 1 1 calc R U . . .
C1_8 C 0.9002(7) 0.4483(7) 0.6019(6) 0.034(3) Uani 1 1 d D U . . .
H1_8 H 0.865956 0.493210 0.597238 0.041 Uiso 1 1 calc R U . . .
C2_8 C 0.9673(8) 0.4516(9) 0.6127(7) 0.041(4) Uani 1 1 d D U . . .
H2A_8 H 0.979833 0.492084 0.576731 0.049 Uiso 1 1 calc R U . . .
H2B_8 H 1.003304 0.409331 0.613956 0.049 Uiso 1 1 calc R U . . .
C3_8 C 0.9593(9) 0.4574(9) 0.6772(7) 0.048(4) Uani 1 1 d D U . . .
H3A_8 H 1.003649 0.455386 0.686386 0.057 Uiso 1 1 calc R U . . .
H3B_8 H 0.928087 0.503094 0.672828 0.057 Uiso 1 1 calc R U . . .
C4_8 C 0.9332(10) 0.4020(10) 0.7337(8) 0.059(6) Uani 1 1 d D U . . .
H4A_8 H 0.927912 0.409558 0.773480 0.071 Uiso 1 1 calc R U . . .
H4B_8 H 0.965711 0.356233 0.740818 0.071 Uiso 1 1 calc R U . . .
C5_8 C 0.8639(9) 0.4035(12) 0.7199(8) 0.058(6) Uani 1 1 d D U . . .
H5A_8 H 0.846730 0.366460 0.756478 0.070 Uiso 1 1 calc R U . . .
H5B_8 H 0.830534 0.448583 0.714267 0.070 Uiso 1 1 calc R U . . .
C6_8 C 0.8754(7) 0.3924(7) 0.6569(6) 0.038(4) Uani 1 1 d D U . . .
H6_8 H 0.911301 0.347924 0.663720 0.046 Uiso 1 1 calc R U . . .
N2_8 N 0.8141(7) 0.3871(8) 0.6400(7) 0.039(4) Uani 1 1 d D U . . .
H2C_8 H 0.776992 0.418980 0.647191 0.047 Uiso 1 1 calc R U . . .
H2D_8 H 0.808360 0.344352 0.665287 0.047 Uiso 1 1 calc R U . . .
N1_9 N 0.5072(9) 0.0563(7) 0.2102(5) 0.038(4) Uani 1 1 d D U . . .
H1A_9 H 0.550404 0.039512 0.221365 0.046 Uiso 1 1 calc R U . . .
H1B_9 H 0.482595 0.028572 0.241283 0.046 Uiso 1 1 calc R U . . .
C1_9 C 0.5051(8) 0.0579(7) 0.1452(6) 0.038(4) Uani 1 1 d D U . . .
H1_9 H 0.457530 0.062606 0.140683 0.046 Uiso 1 1 calc R U . . .
C2_9 C 0.5501(11) -0.0079(8) 0.1375(7) 0.046(5) Uani 1 1 d D U . . .
H2A_9 H 0.597626 -0.013919 0.141619 0.055 Uiso 1 1 calc R U . . .
H2B_9 H 0.536614 -0.048621 0.172162 0.055 Uiso 1 1 calc R U . . .
C3_9 C 0.5436(11) -0.0031(8) 0.0718(7) 0.051(5) Uani 1 1 d D U . . .
H3A_9 H 0.574278 -0.044934 0.066585 0.061 Uiso 1 1 calc R U . . .
H3B_9 H 0.496874 -0.001366 0.069405 0.061 Uiso 1 1 calc R U . . .
C4_9 C 0.5604(9) 0.0597(7) 0.0181(7) 0.044(4) Uani 1 1 d D U . . .
H4A_9 H 0.553700 0.062502 -0.024020 0.053 Uiso 1 1 calc R U . . .
H4B_9 H 0.608353 0.055851 0.017981 0.053 Uiso 1 1 calc R U . . .
C5_9 C 0.5161(11) 0.1253(8) 0.0260(7) 0.046(5) Uani 1 1 d D U . . .
H5A_9 H 0.468376 0.131827 0.021954 0.055 Uiso 1 1 calc R U . . .
H5B_9 H 0.529879 0.165932 -0.008345 0.055 Uiso 1 1 calc R U . . .
C6_9 C 0.5237(8) 0.1187(6) 0.0930(6) 0.040(4) Uani 1 1 d D U . . .
H6_9 H 0.571944 0.113502 0.095589 0.048 Uiso 1 1 calc R U . . .
N2_9 N 0.4803(9) 0.1816(7) 0.1042(7) 0.045(4) Uani 1 1 d D U . . .
H2C_9 H 0.439571 0.196580 0.088124 0.053 Uiso 1 1 calc R U . . .
H2D_9 H 0.500564 0.216330 0.083986 0.053 Uiso 1 1 calc R U . . .
N1_10 N 0.8470(8) -0.1069(8) 0.3943(7) 0.050(4) Uani 1 1 d D U . . .
H1A_10 H 0.860389 -0.146275 0.430347 0.060 Uiso 1 1 calc R U . . .
H1B_10 H 0.801603 -0.096731 0.393690 0.060 Uiso 1 1 calc R U . . .
C1_10 C 0.8819(7) -0.1171(7) 0.3353(7) 0.044(4) Uani 1 1 d D U . . .
H1_10 H 0.856525 -0.079647 0.297401 0.053 Uiso 1 1 calc R U . . .
C2_10 C 0.8802(10) -0.1854(8) 0.3402(8) 0.050(5) Uani 1 1 d D U . . .
H2A_10 H 0.832910 -0.185779 0.343592 0.060 Uiso 1 1 calc R U . . .
H2B_10 H 0.901412 -0.223507 0.379580 0.060 Uiso 1 1 calc R U . . .
C3_10 C 0.9181(11) -0.1960(11) 0.2803(10) 0.083(6) Uani 1 1 d D U . . .
H3A_10 H 0.922073 -0.243314 0.286276 0.100 Uiso 1 1 calc R U . . .
H3B_10 H 0.891811 -0.162941 0.242282 0.100 Uiso 1 1 calc R U . . .
C4_10 C 0.9867(10) -0.1862(10) 0.2670(11) 0.071(6) Uani 1 1 d D U . . .
H4A_10 H 1.007538 -0.190683 0.226063 0.085 Uiso 1 1 calc R U . . .
H4B_10 H 1.014738 -0.223485 0.302315 0.085 Uiso 1 1 calc R U . . .
C5_10 C 0.9873(11) -0.1150(10) 0.2613(9) 0.074(6) Uani 1 1 d D U . . .
H5A_10 H 0.964051 -0.076796 0.223125 0.089 Uiso 1 1 calc R U . . .
H5B_10 H 1.034116 -0.112925 0.256896 0.089 Uiso 1 1 calc R U . . .
C6_10 C 0.9492(7) -0.1093(7) 0.3254(7) 0.040(4) Uani 1 1 d D U . . .
H6_10 H 0.975240 -0.147128 0.362667 0.048 Uiso 1 1 calc R U . . .
N2_10 N 0.9426(8) -0.0402(7) 0.3258(8) 0.042(4) Uani 1 1 d D U . . .
H2C_10 H 0.930954 -0.005060 0.286518 0.051 Uiso 1 1 calc R U . . .
H2D_10 H 0.982541 -0.039858 0.333880 0.051 Uiso 1 1 calc R U . . .
N1_11 N 0.7824(7) 0.3435(8) -0.0494(7) 0.047(4) Uani 1 1 d D U . . .
H1A_11 H 0.751543 0.318852 -0.032919 0.057 Uiso 1 1 calc R U . . .
H1B_11 H 0.765110 0.383344 -0.083578 0.057 Uiso 1 1 calc R U . . .
C1_11 C 0.8473(8) 0.3017(8) -0.0727(7) 0.066(6) Uani 1 1 d D U . . .
H1_11 H 0.873814 0.333902 -0.104784 0.079 Uiso 1 1 calc R U . . .
C2_11 C 0.8334(9) 0.2627(10) -0.1048(9) 0.056(6) Uani 1 1 d D U . . .
H2A_11 H 0.808481 0.295447 -0.143807 0.068 Uiso 1 1 calc R U . . .
H2B_11 H 0.805963 0.231476 -0.074374 0.068 Uiso 1 1 calc R U . . .
C3_11 C 0.9014(10) 0.2213(11) -0.1236(9) 0.078(7) Uani 1 1 d D U . . .
H3A_11 H 0.894365 0.193213 -0.142751 0.094 Uiso 1 1 calc R U . . .
H3B_11 H 0.926448 0.253550 -0.156946 0.094 Uiso 1 1 calc R U . . .
C4_11 C 0.9430(10) 0.1743(10) -0.0660(9) 0.077(6) Uani 1 1 d D U . . .
H4A_11 H 0.986791 0.148572 -0.080382 0.092 Uiso 1 1 calc R U . . .
H4B_11 H 0.919249 0.140202 -0.033771 0.092 Uiso 1 1 calc R U . . .
C5_11 C 0.9555(9) 0.2141(11) -0.0340(11) 0.073(7) Uani 1 1 d D U . . .
H5A_11 H 0.982007 0.246256 -0.064554 0.088 Uiso 1 1 calc R U . . .
H5B_11 H 0.980689 0.181994 0.004913 0.088 Uiso 1 1 calc R U . . .
C6_11 C 0.8861(7) 0.2542(7) -0.0151(6) 0.037(4) Uani 1 1 d D U . . .
H6_11 H 0.860737 0.220079 0.015095 0.044 Uiso 1 1 calc R U . . .
N2_11 N 0.8903(9) 0.2944(9) 0.0185(8) 0.060(5) Uani 1 1 d D U . . .
H2C_11 H 0.923147 0.316233 -0.002131 0.072 Uiso 1 1 calc R U . . .
H2D_11 H 0.900735 0.265765 0.060063 0.072 Uiso 1 1 calc R U . . .
N1_12 N 0.6681(11) 0.9529(10) 0.3030(10) 0.058(5) Uani 1 1 d . U . . .
O1_12 O 0.6486(11) 0.9692(10) 0.2462(8) 0.086(6) Uani 1 1 d . U . . .
O2_12 O 0.7159(13) 0.9140(13) 0.3216(11) 0.138(9) Uani 1 1 d . U . . .
O3_12 O 0.6242(12) 0.9763(9) 0.3403(9) 0.093(7) Uani 1 1 d . U . . .
N1_13 N 0.2627(8) 0.4659(9) 0.6766(8) 0.041(4) Uani 1 1 d . U . . .
O1_13 O 0.2851(8) 0.4528(7) 0.6253(6) 0.044(4) Uani 1 1 d . U . . .
O2_13 O 0.2612(9) 0.5197(9) 0.6772(8) 0.063(4) Uani 1 1 d . U . . .
O3_13 O 0.2421(8) 0.4195(8) 0.7275(7) 0.059(4) Uani 1 1 d . U . . .
N1_14 N 0.4074(9) 0.7926(9) 0.3762(8) 0.042(4) Uani 1 1 d . U . . .
O1_14 O 0.4129(8) 0.7899(8) 0.4271(6) 0.054(4) Uani 1 1 d . U . . .
O2_14 O 0.4512(8) 0.7507(7) 0.3545(6) 0.046(4) Uani 1 1 d . U . . .
O3_14 O 0.3653(7) 0.8376(7) 0.3371(6) 0.046(3) Uani 1 1 d . U . . .
N1_15 N 0.5930(8) 0.8122(8) 0.1479(8) 0.039(4) Uani 1 1 d . U . . .
O1_15 O 0.6502(9) 0.8107(10) 0.1298(8) 0.083(5) Uani 1 1 d . U . . .
O2_15 O 0.5715(8) 0.8153(7) 0.2021(7) 0.051(4) Uani 1 1 d . U . . .
O3_15 O 0.5528(10) 0.8077(11) 0.1178(7) 0.094(6) Uani 1 1 d . U . . .
N1_16 N 0.6613(9) 0.4932(9) 0.6679(7) 0.041(4) Uani 1 1 d . U . . .
O1_16 O 0.6641(7) 0.4480(7) 0.6535(6) 0.041(3) Uani 1 1 d . U . . .
O2_16 O 0.7158(7) 0.5109(8) 0.6632(8) 0.056(4) Uani 1 1 d . U . . .
O3_16 O 0.6068(9) 0.5289(9) 0.6909(8) 0.077(5) Uani 1 1 d . U . . .
N1_17 N 0.3357(8) 0.7963(7) 0.8496(7) 0.024(4) Uani 0.5 1 d G U P . .
O1_17 O 0.3749(10) 0.7433(8) 0.8473(9) 0.024(4) Uani 0.5 1 d G U P . .
O2_17 O 0.2793(9) 0.7964(12) 0.8760(15) 0.085(10) Uani 0.5 1 d G U P . .
O3_17 O 0.3532(14) 0.8492(9) 0.8255(14) 0.091(12) Uani 0.5 1 d G U P . .
N_18 N 0.1318(10) 0.3869(11) 0.5406(10) 0.060(5) Uani 1 1 d . U . . .
O1_18 O 0.1480(9) 0.4223(9) 0.5557(9) 0.069(5) Uani 1 1 d . U . . .
O2_18 O 0.1004(11) 0.4073(11) 0.4943(8) 0.101(7) Uani 1 1 d . U . . .
O3_18 O 0.1636(13) 0.3180(10) 0.5756(11) 0.117(8) Uani 1 1 d . U . . .
N1_19 N 0.4198(10) 0.7082(8) 0.9825(8) 0.044(4) Uani 1 1 d . U . . .
O1_19 O 0.3815(12) 0.6708(13) 1.0102(10) 0.103(7) Uani 1 1 d . U . . .
O2_19 O 0.4953(15) 0.6772(11) 0.9745(12) 0.146(10) Uani 1 1 d . U . . .
O3_19 O 0.4057(8) 0.7715(6) 0.9617(6) 0.054(4) Uani 1 1 d . U . . .
N1_20 N 0.1710(9) 0.7896(8) 0.2598(8) 0.053(4) Uani 1 1 d . U . . .
O1_20 O 0.1375(8) 0.7675(7) 0.3185(9) 0.094(6) Uani 1 1 d . U . . .
O2_20 O 0.2161(11) 0.7461(9) 0.2537(8) 0.096(7) Uani 1 1 d . U . . .
O3_20 O 0.1547(9) 0.8525(8) 0.2200(8) 0.092(5) Uani 1 1 d . U . . .
N1_21 N 0.9326(11) 0.1448(10) 0.1747(9) 0.072(5) Uani 1 1 d . U . . .
O1_21 O 0.9564(8) 0.1111(7) 0.2249(7) 0.076(4) Uani 1 1 d . U . . .
O2_21 O 0.9439(10) 0.2057(11) 0.1507(8) 0.109(6) Uani 1 1 d . U . . .
O3_21 O 0.9156(10) 0.1365(9) 0.1374(10) 0.105(6) Uani 1 1 d . U . . .
N1_22 N 0.4317(15) 0.2809(11) 0.4014(12) 0.104(8) Uani 1 1 d . U . . .
O1_22 O 0.4301(11) 0.3017(9) 0.3257(6) 0.112(7) Uani 1 1 d . U . . .
O2_22 O 0.3819(12) 0.2665(9) 0.4412(9) 0.109(7) Uani 1 1 d . U . . .
O3_22 O 0.5020(16) 0.2875(14) 0.4109(13) 0.171(11) Uani 1 1 d . U . . .
N1_23 N 0.7309(10) 0.2400(10) 0.4651(8) 0.067(5) Uani 1 1 d . U . . .
O1_23 O 0.7656(9) 0.2454(8) 0.4950(7) 0.074(5) Uani 1 1 d . U . . .
O2_23 O 0.6875(12) 0.3029(10) 0.4112(10) 0.120(7) Uani 1 1 d . U . . .
O3_23 O 0.7255(11) 0.1637(8) 0.4758(10) 0.114(7) Uani 1 1 d . U . . .
Pd01_24 Pd 0.66684(7) 0.74625(7) 0.33825(6) 0.0284(3) Uani 1 1 d . U . . .
Pd02_24 Pd 0.60114(7) 0.26244(7) 0.79484(6) 0.0275(3) Uani 1 1 d . U . . .
Pd03_24 Pd 0.16715(7) 0.59837(7) 0.45412(6) 0.0281(3) Uani 1 1 d . U . . .
Pd04_24 Pd 0.53769(8) 0.84575(7) 0.79683(6) 0.0353(4) Uani 1 1 d . U . . .
Pd05_24 Pd 0.13045(8) 1.02196(8) 0.61246(8) 0.0414(4) Uani 1 1 d . U . . .
Pd06_24 Pd 0.20989(9) 0.63260(9) 0.98112(7) 0.0451(5) Uani 1 1 d . U . . .
C1_25 C 0.2865(10) 0.6644(11) 0.3976(10) 0.038(5) Uani 1 1 d . U . . .
H1_25 H 0.270430 0.694613 0.356007 0.046 Uiso 1 1 calc R U . . .
C2_25 C 0.3451(10) 0.6565(10) 0.4149(9) 0.035(5) Uani 1 1 d . U . . .
H2_25 H 0.377811 0.679789 0.388234 0.043 Uiso 1 1 calc R U . . .
N1_25 N 0.3508(7) 0.6080(7) 0.4794(6) 0.0215(14) Uani 1 1 d . U . . .
C3_25 C 0.4118(9) 0.5793(9) 0.5124(8) 0.0247(16) Uani 1 1 d . U . . .
C4_25 C 0.4130(9) 0.5263(9) 0.5651(8) 0.026(4) Uani 1 1 d . U . . .
H4_25 H 0.374282 0.509589 0.581490 0.031 Uiso 1 1 calc R U . . .
C5_25 C 0.4714(9) 0.4914(8) 0.6002(8) 0.0228(16) Uani 1 1 d . U . . .
N2_25 N 0.4796(7) 0.4292(6) 0.6605(6) 0.020(3) Uani 1 1 d . U . . .
C6_25 C 0.5306(9) 0.3997(8) 0.6941(8) 0.024(4) Uani 1 1 d . U . . .
H6_25 H 0.567053 0.418190 0.687031 0.029 Uiso 1 1 calc R U . . .
C7_25 C 0.4622(11) 0.3300(11) 0.7323(10) 0.044(5) Uani 1 1 d . U . . .
H7_25 H 0.443433 0.292419 0.758127 0.053 Uiso 1 1 calc R U . . .
N3_25 N 0.5245(8) 0.3374(8) 0.7420(7) 0.032(3) Uani 1 1 d . U . . .
C8_25 C 0.4373(9) 0.3847(8) 0.6818(9) 0.0277(17) Uani 1 1 d . U . . .
H8_25 H 0.398073 0.393361 0.662514 0.033 Uiso 1 1 calc R U . . .
C9_25 C 0.5265(9) 0.5233(8) 0.5731(7) 0.0222(17) Uani 1 1 d . U . . .
H9_25 H 0.567091 0.502704 0.594173 0.027 Uiso 1 1 calc R U . . .
C10_25 C 0.5203(9) 0.5796(9) 0.5203(8) 0.0231(15) Uani 1 1 d . U . . .
N4_25 N 0.5789(7) 0.6053(8) 0.4906(7) 0.027(3) Uani 1 1 d . U . . .
C11_25 C 0.6422(9) 0.5755(10) 0.5049(8) 0.036(5) Uani 1 1 d . U . . .
H11_25 H 0.658426 0.531734 0.539211 0.043 Uiso 1 1 calc R U . . .
C12_25 C 0.6781(10) 0.6150(10) 0.4654(9) 0.038(5) Uani 1 1 d . U . . .
H12_25 H 0.724984 0.606316 0.467215 0.046 Uiso 1 1 calc R U . . .
N5_25 N 0.6386(7) 0.6724(8) 0.4194(6) 0.031(4) Uani 1 1 d . U . . .
C13_25 C 0.5789(9) 0.6657(9) 0.4342(8) 0.025(4) Uani 1 1 d . U . . .
H13_25 H 0.540709 0.696835 0.410808 0.030 Uiso 1 1 calc R U . . .
C14_25 C 0.4627(8) 0.6092(8) 0.4860(7) 0.020(4) Uani 1 1 d . U . . .
H14_25 H 0.459556 0.648815 0.445779 0.023 Uiso 1 1 calc R U . . .
C15_25 C 0.2965(10) 0.5892(10) 0.4929(9) 0.035(5) Uani 1 1 d . U . . .
H15_25 H 0.289359 0.552695 0.533389 0.041 Uiso 1 1 calc R U . . .
N6_25 N 0.2508(8) 0.6211(8) 0.4502(7) 0.0278(15) Uani 1 1 d . U . . .
C1_26 C 0.5390(11) 0.8609(10) 0.3194(9) 0.038(5) Uani 1 1 d . U . . .
H1_26 H 0.537537 0.865007 0.277062 0.045 Uiso 1 1 calc R U . . .
C2_26 C 0.4894(10) 0.9035(9) 0.3446(7) 0.030(4) Uani 1 1 d . U . . .
H2_26 H 0.450223 0.939049 0.326463 0.036 Uiso 1 1 calc R U . . .
N1_26 N 0.5156(8) 0.8775(8) 0.4078(7) 0.030(4) Uani 1 1 d . U . . .
C3_26 C 0.4837(9) 0.9031(8) 0.4540(8) 0.022(4) Uani 1 1 d . U . . .
C4_26 C 0.5229(9) 0.8950(8) 0.4997(7) 0.019(3) Uani 1 1 d . U . . .
H4_26 H 0.570409 0.875893 0.496603 0.022 Uiso 1 1 calc R U . . .
C5_26 C 0.4911(10) 0.9155(9) 0.5497(8) 0.028(4) Uani 1 1 d . U . . .
N2_26 N 0.5258(8) 0.9002(7) 0.6013(6) 0.026(3) Uani 1 1 d . U . . .
C6_26 C 0.5926(11) 0.8839(11) 0.6017(9) 0.040(5) Uani 1 1 d . U . . .
H6_26 H 0.624060 0.882098 0.565913 0.048 Uiso 1 1 calc R U . . .
C7_26 C 0.6097(9) 0.8696(9) 0.6625(8) 0.028(4) Uani 1 1 d . U . . .
H7_26 H 0.653436 0.858630 0.675185 0.033 Uiso 1 1 calc R U . . .
N3_26 N 0.5502(8) 0.8750(7) 0.6994(6) 0.026(3) Uani 1 1 d . U . . .
C8_26 C 0.5008(11) 0.8884(10) 0.6654(9) 0.042(5) Uani 1 1 d . U . . .
H8_26 H 0.455366 0.889735 0.682063 0.051 Uiso 1 1 calc R U . . .
C9_26 C 0.4173(10) 0.9462(9) 0.5526(8) 0.030(4) Uani 1 1 d . U . . .
H9_26 H 0.394899 0.961112 0.585942 0.036 Uiso 1 1 calc R U . . .
C10_26 C 0.3847(10) 0.9522(10) 0.5102(8) 0.034(4) Uani 1 1 d . U . . .
N4_26 N 0.3145(9) 0.9833(9) 0.5094(8) 0.040(4) Uani 1 1 d . U . . .
C11_26 C 0.2745(12) 1.0326(12) 0.4521(11) 0.057(6) Uani 1 1 d . U . . .
H11_26 H 0.291160 1.047686 0.407708 0.069 Uiso 1 1 calc R U . . .
C12_26 C 0.2139(13) 1.0504(12) 0.4741(11) 0.063(7) Uani 1 1 d . U . . .
H12_26 H 0.176643 1.078921 0.448489 0.076 Uiso 1 1 calc R U . . .
N5_26 N 0.2103(9) 1.0202(9) 0.5451(8) 0.042(4) Uani 1 1 d . U . . .
C13_26 C 0.2754(10) 0.9777(9) 0.5633(9) 0.035(4) Uani 1 1 d . U . . .
H13_26 H 0.288680 0.950189 0.606334 0.042 Uiso 1 1 calc R U . . .
C14_26 C 0.4167(10) 0.9314(9) 0.4559(8) 0.030(4) Uani 1 1 d . U . . .
H14_26 H 0.390794 0.938017 0.423850 0.036 Uiso 1 1 calc R U . . .
C15_26 C 0.5734(9) 0.8291(8) 0.4101(7) 0.022(4) Uani 1 1 d . U . . .
H15_26 H 0.601163 0.807258 0.445219 0.026 Uiso 1 1 calc R U . . .
N6_26 N 0.5894(8) 0.8132(8) 0.3569(7) 0.031(4) Uani 1 1 d . U . . .
C1_27 C 0.1181(11) 0.5411(13) 0.6014(10) 0.050(6) Uani 1 1 d . U . . .
H1_27 H 0.110860 0.499726 0.606487 0.060 Uiso 1 1 calc R U . . .
C2_27 C 0.1048(11) 0.5681(11) 0.6464(11) 0.043(5) Uani 1 1 d . U . . .
H2_27 H 0.082662 0.549203 0.688243 0.052 Uiso 1 1 calc R U . . .
N1_27 N 0.1253(7) 0.6211(8) 0.6259(6) 0.027(3) Uani 1 1 d . U . . .
C3_27 C 0.1225(9) 0.6630(10) 0.6595(8) 0.028(4) Uani 1 1 d . U . . .
C4_27 C 0.1114(11) 0.7297(11) 0.6296(10) 0.042(5) Uani 1 1 d . U . . .
H4_27 H 0.104030 0.753212 0.584737 0.051 Uiso 1 1 calc R U . . .
C5_27 C 0.1106(10) 0.7666(10) 0.6654(9) 0.039(5) Uani 1 1 d . U . . .
N2_27 N 0.1013(11) 0.8414(11) 0.6323(9) 0.058(5) Uani 1 1 d . U . . .
C6_27 C 0.0672(17) 0.8848(16) 0.5823(15) 0.102(9) Uani 1 1 d . U . . .
H6_27 H 0.043310 0.872256 0.561570 0.123 Uiso 1 1 calc R U . . .
C7_27 C 0.0698(16) 0.9521(15) 0.5627(14) 0.090(8) Uani 1 1 d . U . . .
H7_27 H 0.052303 0.993082 0.526273 0.107 Uiso 1 1 calc R U . . .
N3_27 N 0.1036(11) 0.9427(11) 0.6093(10) 0.064(6) Uani 1 1 d . U . . .
C8_27 C 0.1205(12) 0.8761(11) 0.6482(10) 0.048(5) Uani 1 1 d . U . . .
H8_27 H 0.145350 0.857260 0.684983 0.057 Uiso 1 1 calc R U . . .
C9_27 C 0.1219(10) 0.7343(9) 0.7291(9) 0.036(4) Uani 1 1 d . U . . .
H9_27 H 0.121564 0.758437 0.753606 0.044 Uiso 1 1 calc R U . . .
C10_27 C 0.1328(12) 0.6714(12) 0.7524(10) 0.047(5) Uani 1 1 d . U . . .
N4_27 N 0.1497(10) 0.6350(10) 0.8237(8) 0.051(5) Uani 1 1 d . U . . .
C11_27 C 0.1506(11) 0.5624(10) 0.8692(9) 0.055(5) Uani 1 1 d . U . . .
H11_27 H 0.138708 0.530739 0.860271 0.067 Uiso 1 1 calc R U . . .
C12_27 C 0.1710(12) 0.5501(11) 0.9245(10) 0.060(6) Uani 1 1 d . U . . .
H12_27 H 0.178346 0.507240 0.961673 0.072 Uiso 1 1 calc R U . . .
N5_27 N 0.1799(11) 0.6127(10) 0.9187(9) 0.054(5) Uani 1 1 d . U . . .
C13_27 C 0.1694(13) 0.6610(14) 0.8554(11) 0.062(7) Uani 1 1 d . U . . .
H13_27 H 0.175335 0.705995 0.837444 0.075 Uiso 1 1 calc R U . . .
C14_27 C 0.1384(10) 0.6242(11) 0.7268(8) 0.037(5) Uani 1 1 d . U . . .
H14_27 H 0.150422 0.575256 0.749566 0.044 Uiso 1 1 calc R U . . .
C15_27 C 0.1456(9) 0.6359(9) 0.5653(8) 0.027(4) Uani 1 1 d . U . . .
H15_27 H 0.159502 0.676309 0.537376 0.032 Uiso 1 1 calc R U . . .
N6_27 N 0.1449(8) 0.5889(7) 0.5461(7) 0.028(3) Uani 1 1 d . U . . .
C1_28 C 0.6810(9) 0.3515(9) 0.8014(8) 0.029(4) Uani 1 1 d . U . . .
H1_28 H 0.722407 0.329074 0.784600 0.035 Uiso 1 1 calc R U . . .
C2_28 C 0.6728(9) 0.4004(9) 0.8199(8) 0.027(4) Uani 1 1 d . U . . .
H2_28 H 0.705881 0.420326 0.819372 0.032 Uiso 1 1 calc R U . . .
N1_28 N 0.6037(8) 0.4167(7) 0.8408(7) 0.030(3) Uani 1 1 d . U . . .
C3_28 C 0.5713(8) 0.4710(9) 0.8610(7) 0.026(4) Uani 1 1 d . U . . .
C4_28 C 0.5934(9) 0.5286(8) 0.8431(8) 0.028(4) Uani 1 1 d . U . . .
H4_28 H 0.635555 0.531371 0.818853 0.034 Uiso 1 1 calc R U . . .
C5_28 C 0.5560(11) 0.5798(11) 0.8597(10) 0.045(5) Uani 1 1 d . U . . .
N2_28 N 0.5824(9) 0.6411(8) 0.8378(8) 0.041(4) Uani 1 1 d . U . . .
C6_28 C 0.6497(11) 0.6400(11) 0.8268(9) 0.048(5) Uani 1 1 d . U . . .
H6_28 H 0.687952 0.601966 0.828665 0.057 Uiso 1 1 calc R U . . .
C7_28 C 0.6489(10) 0.7084(9) 0.8122(9) 0.038(4) Uani 1 1 d . U . . .
H7_28 H 0.686491 0.724867 0.806516 0.045 Uiso 1 1 calc R U . . .
N3_28 N 0.5777(10) 0.7480(9) 0.8077(7) 0.045(4) Uani 1 1 d . U . . .
C8_28 C 0.5440(10) 0.7039(9) 0.8276(8) 0.034(4) Uani 1 1 d . U . . .
H8_28 H 0.496168 0.715481 0.834259 0.041 Uiso 1 1 calc R U . . .
C9_28 C 0.4992(11) 0.5772(10) 0.8989(10) 0.042(5) Uani 1 1 d . U . . .
H9_28 H 0.478083 0.611178 0.915666 0.051 Uiso 1 1 calc R U . . .
C10_28 C 0.4724(10) 0.5250(10) 0.9142(9) 0.040(5) Uani 1 1 d . U . . .
N4_28 N 0.4106(8) 0.5207(7) 0.9528(6) 0.030(3) Uani 1 1 d . U . . .
C11_28 C 0.3886(8) 0.4637(8) 0.9925(8) 0.028(4) Uani 1 1 d . U . . .
H11_28 H 0.413616 0.416575 1.004384 0.034 Uiso 1 1 calc R U . . .
C12_28 C 0.3203(10) 0.4900(10) 1.0123(9) 0.036(4) Uani 1 1 d . U . . .
H12_28 H 0.291280 0.462998 1.041163 0.043 Uiso 1 1 calc R U . . .
N5_28 N 0.3023(10) 0.5642(10) 0.9814(8) 0.055(5) Uani 1 1 d . U . . .
C13_28 C 0.3471(12) 0.5846(13) 0.9456(10) 0.055(6) Uani 1 1 d . U . . .
H13_28 H 0.345081 0.631467 0.917571 0.066 Uiso 1 1 calc R U . . .
C14_28 C 0.5080(9) 0.4679(8) 0.8987(8) 0.024(4) Uani 1 1 d . U . . .
H14_28 H 0.490862 0.429459 0.912500 0.028 Uiso 1 1 calc R U . . .
C15_28 C 0.5769(10) 0.3783(9) 0.8322(8) 0.031(4) Uani 1 1 d . U . . .
H15_28 H 0.530405 0.380515 0.841381 0.037 Uiso 1 1 calc R U . . .
N6_28 N 0.6205(7) 0.3372(7) 0.8101(6) 0.024(3) Uani 1 1 d . U . . .
N1_29 N 0.7484(8) 0.6773(7) 0.3183(6) 0.044(4) Uani 1 1 d D U . . .
H1A_29 H 0.781103 0.663794 0.344819 0.053 Uiso 1 1 calc R U . . .
H1B_29 H 0.736949 0.639200 0.325113 0.053 Uiso 1 1 calc R U . . .
C1_29 C 0.7743(7) 0.7106(6) 0.2483(6) 0.040(4) Uani 1 1 d D U . . .
H1_29 H 0.744900 0.710268 0.220353 0.048 Uiso 1 1 calc R U . . .
C2_29 C 0.8481(7) 0.6734(8) 0.2331(6) 0.039(4) Uani 1 1 d D U . . .
H2A_29 H 0.877560 0.670624 0.262279 0.046 Uiso 1 1 calc R U . . .
H2B_29 H 0.851101 0.625607 0.241107 0.046 Uiso 1 1 calc R U . . .
C3_29 C 0.8722(9) 0.7113(8) 0.1632(7) 0.060(5) Uani 1 1 d D U . . .
H3A_29 H 0.920786 0.689423 0.156308 0.073 Uiso 1 1 calc R U . . .
H3B_29 H 0.847745 0.706885 0.134329 0.073 Uiso 1 1 calc R U . . .
C4_29 C 0.8615(10) 0.7866(9) 0.1452(10) 0.064(6) Uani 1 1 d D U . . .
H4A_29 H 0.872120 0.810060 0.097849 0.077 Uiso 1 1 calc R U . . .
H4B_29 H 0.893089 0.791127 0.167526 0.077 Uiso 1 1 calc R U . . .
C5_29 C 0.7894(9) 0.8229(8) 0.1629(7) 0.046(5) Uani 1 1 d D U . . .
H5A_29 H 0.786947 0.870126 0.156061 0.055 Uiso 1 1 calc R U . . .
H5B_29 H 0.758381 0.827062 0.134205 0.055 Uiso 1 1 calc R U . . .
C6_29 C 0.7672(7) 0.7825(7) 0.2337(7) 0.045(4) Uani 1 1 d D U . . .
H6_29 H 0.796347 0.782841 0.261926 0.053 Uiso 1 1 calc R U . . .
N2_29 N 0.6950(7) 0.8154(8) 0.2507(7) 0.043(4) Uani 1 1 d D U . . .
H2C_29 H 0.668323 0.825022 0.220011 0.051 Uiso 1 1 calc R U . . .
H2D_29 H 0.691264 0.855510 0.253103 0.051 Uiso 1 1 calc R U . . .
N1_30 N 0.5805(7) 0.1848(6) 0.7852(6) 0.027(3) Uani 1 1 d D U . . .
H1A_30 H 0.542991 0.174759 0.810923 0.032 Uiso 1 1 calc R U . . .
H1B_30 H 0.573356 0.198079 0.743320 0.032 Uiso 1 1 calc R U . . .
C1_30 C 0.6399(6) 0.1237(6) 0.8052(6) 0.030(3) Uani 1 1 d D U . . .
H1_30 H 0.676140 0.130452 0.768838 0.036 Uiso 1 1 calc R U . . .
C2_30 C 0.6227(8) 0.0572(6) 0.8203(8) 0.035(4) Uani 1 1 d D U . . .
H2A_30 H 0.583425 0.052590 0.852822 0.042 Uiso 1 1 calc R U . . .
H2B_30 H 0.610236 0.059996 0.780315 0.042 Uiso 1 1 calc R U . . .
C3_30 C 0.6817(8) -0.0054(6) 0.8461(7) 0.044(4) Uani 1 1 d D U . . .
H3A_30 H 0.718735 -0.003740 0.811190 0.053 Uiso 1 1 calc R U . . .
H3B_30 H 0.668057 -0.047616 0.858746 0.053 Uiso 1 1 calc R U . . .
C4_30 C 0.7076(11) -0.0095(8) 0.9047(8) 0.068(6) Uani 1 1 d D U . . .
H4A_30 H 0.747053 -0.050447 0.919403 0.081 Uiso 1 1 calc R U . . .
H4B_30 H 0.671938 -0.014240 0.940888 0.081 Uiso 1 1 calc R U . . .
C5_30 C 0.7281(8) 0.0575(6) 0.8849(9) 0.040(5) Uani 1 1 d D U . . .
H5A_30 H 0.744334 0.056144 0.922442 0.049 Uiso 1 1 calc R U . . .
H5B_30 H 0.764638 0.061975 0.849461 0.049 Uiso 1 1 calc R U . . .
C6_30 C 0.6648(7) 0.1186(6) 0.8622(6) 0.035(4) Uani 1 1 d D U . . .
H6_30 H 0.628458 0.112338 0.898555 0.042 Uiso 1 1 calc R U . . .
N2_30 N 0.6796(8) 0.1853(7) 0.8443(8) 0.048(5) Uani 1 1 d D U . . .
H2C_30 H 0.719021 0.187188 0.818915 0.058 Uiso 1 1 calc R U . . .
H2D_30 H 0.683102 0.189440 0.880569 0.058 Uiso 1 1 calc R U . . .
N1_31 N 0.0851(7) 0.5734(7) 0.4526(5) 0.025(3) Uani 1 1 d D U . . .
H1A_31 H 0.091590 0.526872 0.474048 0.030 Uiso 1 1 calc R U . . .
H1B_31 H 0.048366 0.594526 0.472318 0.030 Uiso 1 1 calc R U . . .
C1_31 C 0.0743(6) 0.5971(7) 0.3830(5) 0.031(3) Uani 1 1 d D U . . .
H1_31 H 0.056436 0.648586 0.363371 0.038 Uiso 1 1 calc R U . . .
C2_31 C 0.0253(8) 0.5663(9) 0.3732(7) 0.040(4) Uani 1 1 d D U . . .
H2A_31 H 0.041760 0.515246 0.394076 0.048 Uiso 1 1 calc R U . . .
H2B_31 H -0.019430 0.580512 0.394834 0.048 Uiso 1 1 calc R U . . .
C3_31 C 0.0179(7) 0.5892(9) 0.3020(7) 0.045(4) Uani 1 1 d D U . . .
H3A_31 H -0.010524 0.564697 0.298034 0.054 Uiso 1 1 calc R U . . .
H3B_31 H -0.004664 0.639464 0.282222 0.054 Uiso 1 1 calc R U . . .
C4_31 C 0.0851(7) 0.5740(9) 0.2673(7) 0.044(4) Uani 1 1 d D U . . .
H4A_31 H 0.079848 0.592243 0.220458 0.053 Uiso 1 1 calc R U . . .
H4B_31 H 0.104963 0.523293 0.283671 0.053 Uiso 1 1 calc R U . . .
C5_31 C 0.1329(8) 0.6059(8) 0.2763(6) 0.029(4) Uani 1 1 d D U . . .
H5A_31 H 0.114570 0.656808 0.258048 0.035 Uiso 1 1 calc R U . . .
H5B_31 H 0.177346 0.594201 0.253098 0.035 Uiso 1 1 calc R U . . .
C6_31 C 0.1408(6) 0.5776(7) 0.3493(6) 0.031(3) Uani 1 1 d D U . . .
H6_31 H 0.158098 0.526003 0.367376 0.037 Uiso 1 1 calc R U . . .
N2_31 N 0.1869(7) 0.6050(8) 0.3630(6) 0.030(4) Uani 1 1 d D U . . .
H2C_31 H 0.182057 0.649956 0.334460 0.037 Uiso 1 1 calc R U . . .
H2D_31 H 0.230300 0.580611 0.357596 0.037 Uiso 1 1 calc R U . . .
N1_32 N 0.4923(9) 0.9430(7) 0.7931(6) 0.044(4) Uani 1 1 d D U . . .
H1A_32 H 0.522995 0.967790 0.777586 0.052 Uiso 1 1 calc R U . . .
H1B_32 H 0.458733 0.965092 0.765727 0.052 Uiso 1 1 calc R U . . .
C1_32 C 0.4639(7) 0.9384(6) 0.8594(6) 0.031(4) Uani 1 1 d D U . . .
H1_32 H 0.422510 0.922422 0.870816 0.037 Uiso 1 1 calc R U . . .
C2_32 C 0.4454(12) 1.0070(8) 0.8654(7) 0.050(6) Uani 1 1 d D U . . .
H2A_32 H 0.405797 1.039455 0.840696 0.060 Uiso 1 1 calc R U . . .
H2B_32 H 0.483480 1.027847 0.846747 0.060 Uiso 1 1 calc R U . . .
C3_32 C 0.4291(10) 0.9953(9) 0.9369(7) 0.054(5) Uani 1 1 d D U . . .
H3A_32 H 0.423814 1.038652 0.940526 0.065 Uiso 1 1 calc R U . . .
H3B_32 H 0.385707 0.983477 0.952679 0.065 Uiso 1 1 calc R U . . .
C4_32 C 0.4823(10) 0.9391(8) 0.9786(7) 0.057(5) Uani 1 1 d D U . . .
H4A_32 H 0.467951 0.932304 1.024283 0.069 Uiso 1 1 calc R U . . .
H4B_32 H 0.524142 0.953789 0.966233 0.069 Uiso 1 1 calc R U . . .
C5_32 C 0.4978(12) 0.8709(8) 0.9742(7) 0.058(6) Uani 1 1 d D U . . .
H5A_32 H 0.457908 0.852700 0.990888 0.070 Uiso 1 1 calc R U . . .
H5B_32 H 0.535751 0.836662 1.000515 0.070 Uiso 1 1 calc R U . . .
C6_32 C 0.5164(8) 0.8837(6) 0.9026(5) 0.038(4) Uani 1 1 d D U . . .
H6_32 H 0.558302 0.899253 0.888673 0.046 Uiso 1 1 calc R U . . .
N2_32 N 0.5317(9) 0.8192(6) 0.8931(6) 0.042(4) Uani 1 1 d D U . . .
H2C_32 H 0.498515 0.797892 0.913768 0.051 Uiso 1 1 calc R U . . .
H2D_32 H 0.571403 0.789574 0.909640 0.051 Uiso 1 1 calc R U . . .
N1_33 N 0.1506(7) 1.0966(8) 0.6240(8) 0.049(4) Uani 1 1 d D U . . .
H1A_33 H 0.183662 1.077954 0.651472 0.058 Uiso 1 1 calc R U . . .
H1B_33 H 0.164279 1.127227 0.585146 0.058 Uiso 1 1 calc R U . . .
C1_33 C 0.0865(8) 1.1317(8) 0.6516(8) 0.057(5) Uani 1 1 d D U . . .
H1_33 H 0.053810 1.158297 0.617235 0.068 Uiso 1 1 calc R U . . .
C2_33 C 0.0959(10) 1.1821(10) 0.6736(11) 0.076(7) Uani 1 1 d D U . . .
H2A_33 H 0.129928 1.157274 0.705954 0.091 Uiso 1 1 calc R U . . .
H2B_33 H 0.112530 1.218831 0.635955 0.091 Uiso 1 1 calc R U . . .
C3_33 C 0.0304(12) 1.2141(11) 0.7029(11) 0.091(7) Uani 1 1 d D U . . .
H3A_33 H 0.038402 1.242661 0.721133 0.109 Uiso 1 1 calc R U . . .
H3B_33 H -0.001232 1.244850 0.668691 0.109 Uiso 1 1 calc R U . . .
C4_33 C -0.0004(14) 1.1605(12) 0.7552(12) 0.107(9) Uani 1 1 d D U . . .
H4A_33 H -0.045440 1.184091 0.769715 0.128 Uiso 1 1 calc R U . . .
H4B_33 H 0.027632 1.135987 0.792628 0.128 Uiso 1 1 calc R U . . .
C5_33 C -0.0084(11) 1.1068(12) 0.7368(13) 0.101(9) Uani 1 1 d D U . . .
H5A_33 H -0.044105 1.128460 0.706455 0.151 Uiso 1 1 calc R U . . .
H5B_33 H -0.021469 1.069000 0.776119 0.151 Uiso 1 1 calc R U . . .
C6_33 C 0.0600(8) 1.0773(8) 0.7041(7) 0.055(5) Uani 1 1 d D U . . .
H6_33 H 0.093542 1.049141 0.737645 0.066 Uiso 1 1 calc R U . . .
N2_33 N 0.0509(9) 1.0310(9) 0.6778(9) 0.059(5) Uani 1 1 d D U . . .
H2C_33 H 0.011541 1.050117 0.658472 0.071 Uiso 1 1 calc R U . . .
H2D_33 H 0.050341 0.988850 0.710383 0.071 Uiso 1 1 calc R U . . .
N1_34 N 0.2319(7) 0.6630(7) 1.0436(6) 0.037(4) Uani 1 1 d D U . . .
H1A_34 H 0.235702 0.628089 1.084132 0.044 Uiso 1 1 calc R U . . .
H1B_34 H 0.271588 0.674339 1.029735 0.044 Uiso 1 1 calc R U . . .
C1_34 C 0.1753(7) 0.7247(8) 1.0448(7) 0.047(4) Uani 1 1 d D U . . .
H1_34 H 0.180344 0.765028 1.003004 0.057 Uiso 1 1 calc R U . . .
C2_34 C 0.1784(9) 0.7428(10) 1.0997(9) 0.051(5) Uani 1 1 d D U . . .
H2A_34 H 0.219286 0.757961 1.091993 0.061 Uiso 1 1 calc R U . . .
H2B_34 H 0.180919 0.701477 1.141438 0.061 Uiso 1 1 calc R U . . .
C3_34 C 0.1153(8) 0.8010(9) 1.1031(8) 0.057(5) Uani 1 1 d D U . . .
H3A_34 H 0.113996 0.806797 1.143128 0.068 Uiso 1 1 calc R U . . .
H3B_34 H 0.118562 0.844848 1.065615 0.068 Uiso 1 1 calc R U . . .
C4_34 C 0.0499(9) 0.7873(10) 1.1028(8) 0.062(5) Uani 1 1 d D U . . .
H4A_34 H 0.011402 0.827638 1.102292 0.074 Uiso 1 1 calc R U . . .
H4B_34 H 0.043534 0.746569 1.142796 0.074 Uiso 1 1 calc R U . . .
C5_34 C 0.0513(9) 0.7742(10) 1.0431(9) 0.060(6) Uani 1 1 d D U . . .
H5A_34 H 0.056160 0.815360 1.002861 0.072 Uiso 1 1 calc R U . . .
H5B_34 H 0.008706 0.765096 1.043468 0.072 Uiso 1 1 calc R U . . .
C6_34 C 0.1120(7) 0.7107(8) 1.0454(6) 0.047(4) Uani 1 1 d D U . . .
H6_34 H 0.106313 0.669867 1.086449 0.056 Uiso 1 1 calc R U . . .
N2_34 N 0.1151(9) 0.6945(10) 0.9891(8) 0.058(5) Uani 1 1 d D U . . .
H2C_34 H 0.106907 0.734003 0.952118 0.070 Uiso 1 1 calc R U . . .
H2D_34 H 0.083773 0.672195 0.996041 0.070 Uiso 1 1 calc R U . . .
N1_35 N 0.3410(13) 0.0457(12) 0.6999(12) 0.073(6) Uani 1 1 d . U . . .
O1_35 O 0.3480(11) 0.0347(9) 0.7550(9) 0.080(6) Uani 1 1 d . U . . .
O2_35 O 0.2759(10) 0.0926(7) 0.6879(9) 0.084(6) Uani 1 1 d . U . . .
O3_35 O 0.3750(12) 0.0207(11) 0.6681(10) 0.117(9) Uani 1 1 d . U . . .
N1_36 N 0.7281(10) 0.5298(12) 0.3170(11) 0.064(6) Uani 1 1 d . U . . .
O1_36 O 0.7125(6) 0.5439(6) 0.3658(6) 0.032(3) Uani 1 1 d . U . . .
O2_36 O 0.7271(9) 0.4722(8) 0.3244(9) 0.067(5) Uani 1 1 d . U . . .
O3_36 O 0.7451(10) 0.5764(11) 0.2654(9) 0.094(6) Uani 1 1 d . U . . .
N1_37 N 0.5822(8) 0.2087(9) 0.6235(8) 0.040(4) Uani 1 1 d . U . . .
O1_37 O 0.5736(8) 0.2158(7) 0.5673(6) 0.046(4) Uani 1 1 d . U . . .
O2_37 O 0.5439(7) 0.2478(7) 0.6476(6) 0.035(3) Uani 1 1 d . U . . .
O3_37 O 0.6356(11) 0.1656(11) 0.6493(9) 0.105(7) Uani 1 1 d . U . . .
N1_38 N 0.4158(10) 0.1722(9) 0.8549(8) 0.045(4) Uani 1 1 d . U . . .
O1_38 O 0.3571(10) 0.1679(9) 0.8840(9) 0.080(5) Uani 1 1 d . U . . .
O2_38 O 0.4289(9) 0.1778(7) 0.8014(6) 0.055(4) Uani 1 1 d . U . . .
O3_38 O 0.4568(8) 0.1700(8) 0.8851(7) 0.063(4) Uani 1 1 d . U . . .
N1_39 N 0.3434(9) 0.5006(9) 0.3211(7) 0.038(4) Uani 1 1 d . U . . .
O1_39 O 0.3368(6) 0.5470(6) 0.3428(6) 0.035(3) Uani 1 1 d . U . . .
O2_39 O 0.2964(10) 0.4893(9) 0.3204(9) 0.083(6) Uani 1 1 d . U . . .
O3_39 O 0.4004(9) 0.4742(7) 0.3074(7) 0.059(4) Uani 1 1 d . U . . .
N1_40 N 0.7544(11) 0.1686(12) 0.2821(9) 0.081(5) Uani 1 1 d . U . . .
O1_40 O 0.7267(11) 0.1952(9) 0.3137(9) 0.130(8) Uani 1 1 d . U . . .
O2_40 O 0.7921(8) 0.1905(7) 0.2339(7) 0.078(4) Uani 1 1 d . U . . .
O3_40 O 0.7564(11) 0.1057(12) 0.2919(10) 0.124(7) Uani 1 1 d . U . . .
N1_41 N 0.8462(10) 0.6255(10) 0.4545(9) 0.054(5) Uani 1 1 d . U . . .
O1_41 O 0.8521(8) 0.5814(10) 0.4330(10) 0.074(5) Uani 1 1 d . U . . .
O2_41 O 0.8730(12) 0.6135(10) 0.5008(9) 0.103(7) Uani 1 1 d . U . . .
O3_41 O 0.8088(12) 0.6859(10) 0.4249(11) 0.104(7) Uani 1 1 d . U . . .
N1_42 N 0.5777(17) 0.3036(15) 0.0110(12) 0.092(8) Uani 1 1 d . U . . .
O1_42 O 0.6243(10) 0.3262(8) -0.0117(7) 0.064(5) Uani 1 1 d . U . . .
O2_42 O 0.5232(7) 0.3211(7) 0.0267(6) 0.043(3) Uani 1 1 d . U . . .
O3_42 O 0.5971(17) 0.2337(15) 0.0190(14) 0.174(12) Uani 1 1 d . U . . .
N1_43 N 0.8203(14) 0.2125(14) 0.7196(13) 0.094(8) Uani 1 1 d . U . . .
O1_43 O 0.853(2) 0.2356(18) 0.6602(18) 0.201(14) Uani 1 1 d . U . . .
O2_43 O 0.7942(10) 0.2478(9) 0.7489(9) 0.079(5) Uani 1 1 d . U . . .
O3_43 O 0.8136(12) 0.1544(9) 0.7465(11) 0.123(7) Uani 1 1 d . U . . .
N1_44 N 0.8049(14) 0.4937(16) -0.1581(14) 0.151(11) Uani 1 1 d D U . . .
O1_44 O 0.7677(7) 0.4718(5) -0.1618(5) 0.048(3) Uani 1 1 d D U . . .
O2_44 O 0.8187(13) 0.5529(12) -0.1969(11) 0.143(8) Uani 1 1 d D U . . .
O3_44 O 0.8379(12) 0.4703(12) -0.1097(12) 0.164(9) Uani 1 1 d D U . . .
N1_45 N -0.0467(14) 0.8088(13) 0.5281(14) 0.046(3) Uani 0.5 1 d . U P . .
O1_45 O -0.0943(11) 0.7941(10) 0.5205(11) 0.046(3) Uani 0.5 1 d . U P . .
O2_45 O -0.0486(11) 0.8631(10) 0.5255(11) 0.046(3) Uani 0.5 1 d . U P . .
O3_45 O 0.0132(14) 0.7686(13) 0.5145(14) 0.078(8) Uani 0.5 1 d . U P . .
N1_46 N 0.5583(6) 0.7178(4) 0.6006(6) 0.071(12) Uani 0.5 1 d G U P . .
O1_46 O 0.5543(7) 0.7201(5) 0.6527(7) 0.143(17) Uani 0.5 1 d G U P . .
O2_46 O 0.5133(6) 0.7059(4) 0.5866(5) 0.046(7) Uani 0.5 1 d G U P . .
O3_46 O 0.6074(6) 0.7275(5) 0.5623(7) 0.071(9) Uani 0.5 1 d G U P . .
N1_47 N 0.1238(5) 0.8832(5) 0.3625(5) 0.059(8) Uani 0.5 1 d G U P . .
O1_47 O 0.0859(6) 0.9332(5) 0.3246(6) 0.043(5) Uani 0.5 1 d G U P . .
O2_47 O 0.1011(5) 0.8463(5) 0.4144(6) 0.177(19) Uani 0.5 1 d G U P . .
O3_47 O 0.1844(5) 0.8699(4) 0.3484(5) 0.100(10) Uani 0.5 1 d G U P . .
N1_48 N 0.6715(8) -0.0768(4) 0.7448(7) 0.041(6) Uani 0.5 1 d G U P . .
O1_48 O 0.6622(8) -0.1261(4) 0.7943(7) 0.107(11) Uani 0.5 1 d G U P . .
O2_48 O 0.6263(7) -0.0233(4) 0.7265(7) 0.048(7) Uani 0.5 1 d G U P . .
O3_48 O 0.7261(8) -0.0811(4) 0.7136(7) 0.090(9) Uani 0.5 1 d G U P . .
N1_49 N 0.2715(5) 0.7634(4) 0.5451(4) 0.035(7) Uani 0.5 1 d G U P . .
O1_49 O 0.2332(5) 0.7526(4) 0.5212(4) 0.041(6) Uani 0.5 1 d G U P . .
O2_49 O 0.2707(5) 0.8224(4) 0.5310(4) 0.084(11) Uani 0.5 1 d G U P . .
O3_49 O 0.3105(5) 0.7151(4) 0.5832(4) 0.104(13) Uani 0.5 1 d G U P . .
C2_50 C 0.6449(13) 0.1407(10) 0.1868(14) 0.083(8) Uani 1 1 d . U . . .
H2A_50 H 0.596309 0.147153 0.189805 0.124 Uiso 1 1 calc R U . . .
H2B_50 H 0.660384 0.118061 0.230480 0.124 Uiso 1 1 calc R U . . .
H2C_50 H 0.668705 0.111812 0.163110 0.124 Uiso 1 1 calc R U . . .
C1_50 C 0.6612(13) 0.2192(13) 0.1465(11) 0.073(6) Uani 1 1 d . U . . .
O1_50 O 0.6239(8) 0.2707(6) 0.1445(7) 0.061(4) Uani 1 1 d . U . . .
C3_50 C 0.7383(10) 0.2143(12) 0.1039(11) 0.068(6) Uani 1 1 d . U . . .
H3A_50 H 0.740429 0.196355 0.072078 0.102 Uiso 1 1 calc R U . . .
H3B_50 H 0.773578 0.183394 0.133821 0.102 Uiso 1 1 calc R U . . .
H3C_50 H 0.745283 0.260524 0.081279 0.102 Uiso 1 1 calc R U . . .
O1_51 O 0.3169(10) 0.1222(10) 0.5350(9) 0.082(6) Uani 1 1 d . U . . .
H1A_51 H 0.317908 0.091996 0.580765 0.099 Uiso 1 1 d R U . . .
H1B_51 H 0.270555 0.137679 0.524799 0.099 Uiso 1 1 d R U . . .
O2_51 O 0.6862(10) 0.8904(9) 0.4612(8) 0.078(5) Uani 1 1 d . U . . .
H2B_51 H 0.703549 0.921031 0.467747 0.093 Uiso 1 1 d R U . . .
H2A_51 H 0.664327 0.917253 0.421067 0.093 Uiso 1 1 d R U . . .
O3_51 O 0.3730(7) 0.0401(6) 0.2604(7) 0.054(4) Uani 1 1 d . U . . .
H3A_51 H 0.357829 0.089513 0.235511 0.065 Uiso 1 1 d R U . . .
H3B_51 H 0.334209 0.025991 0.287159 0.065 Uiso 1 1 d R U . . .
O4_51 O 0.1535(10) 0.4464(10) 0.8228(8) 0.087(6) Uani 1 1 d . U . . .
H4A_51 H 0.180441 0.432593 0.857675 0.104 Uiso 1 1 d R U . . .
H4B_51 H 0.184527 0.444143 0.785882 0.104 Uiso 1 1 d R U . . .
O5_51 O 0.7066(8) 0.1730(8) -0.0363(7) 0.068(4) Uani 1 1 d . U . . .
H5A_51 H 0.730516 0.130081 -0.003773 0.082 Uiso 1 1 d R U . . .
H5B_51 H 0.670772 0.196161 -0.013359 0.082 Uiso 1 1 d R U . . .
O6_51 O 0.3173(11) 0.8395(10) 0.0267(9) 0.109(7) Uani 1 1 d . U . . .
H6A_51 H 0.294880 0.842084 -0.006691 0.130 Uiso 1 1 d R U . . .
H6B_51 H 0.358313 0.852543 0.006028 0.130 Uiso 1 1 d R U . . .
O7_51 O 0.6698(11) 0.7718(10) 0.9260(9) 0.106(7) Uani 1 1 d . U . . .
H7A_51 H 0.688539 0.794656 0.882436 0.127 Uiso 1 1 d R U . . .
H7B_51 H 0.698909 0.767418 0.955237 0.127 Uiso 1 1 d R U . . .
O8_51 O 0.6870(9) 0.8255(8) -0.0003(6) 0.085(5) Uani 1 1 d . U . . .
H8A_51 H 0.696580 0.855803 -0.044860 0.102 Uiso 1 1 d R U . . .
H8B_51 H 0.728835 0.790584 0.014278 0.102 Uiso 1 1 d R U . . .
O9_51 O 0.3035(7) 0.9507(6) 0.3598(6) 0.072(4) Uani 1 1 d . U . . .
H9A_51 H 0.329821 0.907936 0.356163 0.087 Uiso 1 1 d R U . . .
H9B_51 H 0.265183 0.940910 0.390217 0.087 Uiso 1 1 d R U . . .
O10_51 O 0.4035(10) 0.3950(10) 0.8637(8) 0.142(9) Uani 1 1 d . U . . .
H10A_51 H 0.366511 0.376609 0.869106 0.170 Uiso 1 1 d R U . . .
H10B_51 H 0.397712 0.437109 0.824330 0.170 Uiso 1 1 d R U . . .
O11_51 O 1.0097(9) 0.3198(9) 0.5314(9) 0.094(6) Uani 1 1 d . U . . .
H11A_51 H 0.991896 0.322248 0.495320 0.113 Uiso 1 1 d R U . . .
H11B_51 H 1.049601 0.335972 0.514216 0.113 Uiso 1 1 d R U . . .
O12_51 O -0.011(3) 0.532(2) 0.780(2) 0.32(2) Uani 1 1 d . U . . .
H12A_51 H -0.037613 0.573272 0.748340 0.384 Uiso 1 1 d R U . . .
H12B_51 H 0.033762 0.535775 0.773509 0.384 Uiso 1 1 d R U . . .
O13_51 O -0.0273(10) 0.6530(10) 0.5069(10) 0.110(7) Uani 1 1 d . U . . .
H13A_51 H -0.038724 0.699930 0.502628 0.132 Uiso 1 1 d R U . . .
H13B_51 H -0.062885 0.650132 0.489390 0.132 Uiso 1 1 d R U . . .
O14_51 O 0.5905(12) 0.2034(8) 0.3156(9) 0.130(7) Uani 1 1 d . U . . .
H14A_51 H 0.636939 0.193686 0.322606 0.156 Uiso 1 1 d R U . . .
H14B_51 H 0.569948 0.252119 0.304526 0.156 Uiso 1 1 d R U . . .
O15_51 O 0.7860(9) 0.9851(8) 0.1715(8) 0.100(5) Uani 1 1 d . U . . .
H15A_51 H 0.745692 0.979456 0.200280 0.119 Uiso 1 1 d R U . . .
H15B_51 H 0.779023 1.034117 0.145575 0.119 Uiso 1 1 d R U . . .
O16_51 O 0.2016(13) 0.2267(11) 0.5150(12) 0.177(10) Uani 1 1 d . U . . .
H16A_51 H 0.185340 0.267542 0.523776 0.213 Uiso 1 1 d R U . . .
H16B_51 H 0.180445 0.237432 0.477304 0.213 Uiso 1 1 d R U . . .
O17_51 O 0.9777(12) 0.3885(12) -0.0593(13) 0.175(10) Uani 1 1 d . U . . .
H17A_51 H 0.933734 0.411819 -0.076079 0.210 Uiso 1 1 d R U . . .
H17B_51 H 1.006849 0.417283 -0.086623 0.210 Uiso 1 1 d R U . . .
O18_51 O 0.8464(13) 0.0485(9) 0.2181(8) 0.140(8) Uani 1 1 d . U . . .
H18A_51 H 0.803220 0.068683 0.236045 0.168 Uiso 1 1 d R U . . .
H18B_51 H 0.869602 0.084059 0.196528 0.168 Uiso 1 1 d R U . . .
O19_51 O 0.8387(13) 0.8092(12) -0.0181(9) 0.156(9) Uani 1 1 d . U . . .
H19A_51 H 0.854708 0.849960 -0.040456 0.187 Uiso 1 1 d R U . . .
H19B_51 H 0.877538 0.769962 -0.014739 0.187 Uiso 1 1 d R U . . .
O20_51 O 0.5738(12) 0.3621(9) 0.2453(9) 0.135(8) Uani 1 1 d . U . . .
H2OA_51 H 0.588023 0.395213 0.251038 0.162 Uiso 1 1 d R U . . .
H20B_51 H 0.533305 0.356169 0.273644 0.162 Uiso 1 1 d R U . . .
O21_51 O 0.8715(14) -0.0663(12) 0.9785(12) 0.169(10) Uani 1 1 d . U . . .
H21A_51 H 0.892248 -0.043156 0.935999 0.203 Uiso 1 1 d R U . . .
H21B_51 H 0.903027 -0.079776 1.009534 0.203 Uiso 1 1 d R U . . .
O22_51 O 0.8382(12) -0.1525(11) 0.8502(10) 0.139(8) Uani 1 1 d . U . . .
H22A_51 H 0.843854 -0.131390 0.803313 0.167 Uiso 1 1 d R U . . .
H22B_51 H 0.881641 -0.164790 0.865596 0.167 Uiso 1 1 d R U . . .
O23_51 O 0.7349(11) 0.5804(10) -0.2804(11) 0.137(8) Uani 1 1 d . U . . .
H23A_51 H 0.756823 0.601119 -0.322980 0.164 Uiso 1 1 d R U . . .
H23B_51 H 0.766290 0.566962 -0.249256 0.164 Uiso 1 1 d R U . . .
O24_51 O 0.2509(9) 0.3595(7) 1.0410(8) 0.089(5) Uani 1 1 d . U . . .
H24A_51 H 0.278971 0.312853 1.049730 0.106 Uiso 1 1 d R U . . .
H24B_51 H 0.228785 0.375213 1.002323 0.106 Uiso 1 1 d R U . . .
O25_51 O 0.8309(11) 0.6487(10) -0.1543(9) 0.132(8) Uani 1 1 d . U . . .
H25A_51 H 0.823297 0.629775 -0.107569 0.158 Uiso 1 1 d R U . . .
H25B_51 H 0.822734 0.617886 -0.168182 0.158 Uiso 1 1 d R U . . .
O26A_51 O 0.7673(10) 0.5415(8) 0.0146(8) 0.042(4) Uani 0.6 1 d . U P A 1
H26A_51 H 0.812444 0.521011 0.028685 0.050 Uiso 0.6 1 d R U P A 1
H26B_51 H 0.769384 0.579590 -0.027348 0.050 Uiso 0.6 1 d R U P A 1
O26B_51 O 0.780(3) 0.635(3) -0.053(3) 0.13(2) Uani 0.4 1 d . U P B 2
H26C_51 H 0.742499 0.660930 -0.033909 0.156 Uiso 0.4 1 d R U P B 2
H26D_51 H 0.811879 0.661940 -0.073605 0.156 Uiso 0.4 1 d R U P B 2
O27_51 O 0.8603(15) 0.5488(12) 0.1742(11) 0.135(9) Uani 1 1 d . U . C 2
H27A_51 H 0.904038 0.554822 0.171337 0.162 Uiso 1 1 d R U . C 2
H27B_51 H 0.834283 0.557660 0.210737 0.162 Uiso 1 1 d R U . C 2
O28_51 O 0.9785(9) 0.5483(9) 0.1834(8) 0.094(5) Uani 1 1 d . U . D 2
H28A_51 H 1.003871 0.571797 0.144256 0.112 Uiso 1 1 d R U . D 2
H28B_51 H 1.002730 0.536969 0.219432 0.112 Uiso 1 1 d R U . D 2
O29A_51 O 0.4232(12) 0.5595(10) 0.7281(10) 0.069(6) Uani 0.6 1 d . U P E 1
H29A_51 H 0.471410 0.552579 0.720535 0.083 Uiso 0.6 1 d R U P E 1
H29B_51 H 0.413682 0.525766 0.719193 0.083 Uiso 0.6 1 d R U P E 1
O29B_51 O 0.3963(17) 0.6028(13) 0.7581(11) 0.057(8) Uani 0.4 1 d . U P F 2
H29C_51 H 0.392178 0.634811 0.776510 0.068 Uiso 0.4 1 d R U P F 2
H29D_51 H 0.353167 0.614472 0.742400 0.068 Uiso 0.4 1 d R U P F 2
O30_51 O 0.2821(11) 0.1534(10) 0.1920(9) 0.051(6) Uani 0.5 1 d . U P . .
H30A_51 H 0.252841 0.128026 0.225126 0.061 Uiso 0.5 1 d R U P . .
H30B_51 H 0.253392 0.197002 0.164837 0.061 Uiso 0.5 1 d R U P . .
O31_51 O 0.3407(13) 0.2160(14) 0.0825(11) 0.044(6) Uani 0.5 1 d . U P . .
H31A_51 H 0.314853 0.196482 0.123008 0.052 Uiso 0.5 1 d R U P . .
H31B_51 H 0.309964 0.238941 0.048736 0.052 Uiso 0.5 1 d R U P . .

loop_
_atom_site_aniso_label
_atom_site_aniso_U_11
_atom_site_aniso_U_22
_atom_site_aniso_U_33
_atom_site_aniso_U_23
_atom_site_aniso_U_13
_atom_site_aniso_U_12
Pd01_1 0.0281(8) 0.0273(7) 0.0202(6) -0.0086(6) 0.0045(5) -0.0113(6)
Pd02_1 0.0247(8) 0.0159(7) 0.0351(8) -0.0066(6) -0.0061(6) 0.0001(6)
Pd03_1 0.0229(8) 0.0365(9) 0.0402(8) -0.0158(7) -0.0085(6) -0.0098(6)
Pd04_1 0.0530(11) 0.0334(9) 0.0271(7) -0.0132(7) -0.0014(7) -0.0185(7)
Pd05_1 0.0244(8) 0.0387(8) 0.0502(8) -0.0248(7) -0.0028(6) -0.0022(6)
Pd06_1 0.0380(10) 0.0605(11) 0.0399(8) -0.0266(8) 0.0037(7) -0.0095(8)
C1_2 0.040(10) 0.031(8) 0.042(9) -0.009(7) -0.010(7) -0.009(7)
C2_2 0.034(9) 0.032(8) 0.019(7) 0.010(6) -0.011(6) -0.021(7)
N1_2 0.017(3) 0.025(3) 0.019(3) -0.003(3) -0.004(2) -0.009(2)
C3_2 0.020(4) 0.024(3) 0.028(3) -0.007(3) -0.011(3) -0.003(3)
C4_2 0.022(8) 0.012(6) 0.016(6) 0.009(5) -0.010(5) -0.008(6)
C5_2 0.026(4) 0.015(3) 0.022(3) 0.001(3) -0.009(3) -0.008(3)
N2_2 0.035(6) 0.025(5) 0.028(5) -0.003(4) -0.013(4) -0.003(4)
C6_2 0.029(8) 0.015(7) 0.032(7) -0.008(6) -0.009(6) 0.000(6)
C7_2 0.029(8) 0.019(7) 0.029(7) 0.002(6) -0.001(6) -0.015(6)
N3_2 0.024(7) 0.013(5) 0.037(6) -0.008(5) 0.007(5) -0.014(5)
C8_2 0.020(4) 0.015(4) 0.041(4) 0.000(3) -0.004(3) -0.011(3)
C9_2 0.021(4) 0.020(3) 0.019(4) -0.001(3) -0.006(3) -0.004(3)
C10_2 0.018(4) 0.021(3) 0.026(3) -0.005(3) 0.005(3) -0.011(3)
N4_2 0.022(7) 0.027(7) 0.023(6) -0.005(5) 0.006(5) -0.013(6)
C11_2 0.012(7) 0.024(7) 0.029(7) 0.000(6) -0.009(5) -0.007(6)
C12_2 0.013(7) 0.042(8) 0.029(7) -0.001(6) -0.007(6) -0.007(6)
N5_2 0.021(7) 0.032(6) 0.014(5) -0.008(5) -0.001(5) -0.008(5)
C13_2 0.027(8) 0.030(8) 0.014(6) -0.007(6) -0.001(6) -0.002(6)
C14_2 0.023(8) 0.029(8) 0.036(8) -0.003(7) -0.005(6) -0.018(7)
C15_2 0.020(8) 0.016(7) 0.040(8) -0.006(6) -0.011(6) -0.005(6)
N6_2 0.027(4) 0.029(3) 0.030(3) -0.007(3) -0.006(3) -0.016(3)
C1_3 0.031(8) 0.033(8) 0.018(6) -0.002(6) 0.005(6) -0.012(6)
C2_3 0.035(9) 0.035(9) 0.041(8) -0.012(7) 0.005(7) -0.010(7)
N1_3 0.041(8) 0.026(7) 0.015(5) -0.014(5) 0.010(5) -0.013(6)
C3_3 0.043(9) 0.034(9) 0.024(7) -0.016(7) 0.002(7) -0.013(7)
C4_3 0.035(9) 0.032(9) 0.039(8) -0.012(7) -0.004(7) -0.011(7)
C5_3 0.025(8) 0.022(7) 0.026(7) -0.006(6) -0.001(6) -0.009(6)
N2_3 0.054(9) 0.025(7) 0.038(7) -0.020(6) -0.009(6) -0.006(6)
C6_3 0.037(9) 0.024(7) 0.031(8) -0.006(6) 0.006(7) -0.014(7)
C7_3 0.037(9) 0.042(9) 0.043(8) -0.029(7) 0.001(7) -0.007(7)
N3_3 0.033(8) 0.029(7) 0.046(8) -0.017(6) -0.006(6) -0.008(6)
C8_3 0.028(8) 0.029(7) 0.013(6) -0.004(6) -0.006(5) -0.006(6)
C9_3 0.040(9) 0.037(9) 0.031(7) -0.025(7) 0.005(7) -0.008(7)
C10_3 0.032(8) 0.023(7) 0.009(5) 0.003(5) -0.006(5) -0.008(6)
N4_3 0.040(8) 0.033(7) 0.022(6) -0.008(5) -0.003(5) -0.003(6)
C11_3 0.031(9) 0.044(9) 0.036(8) -0.009(7) -0.009(7) 0.000(7)
C12_3 0.026(9) 0.052(9) 0.049(9) 0.001(7) -0.009(7) -0.015(7)
N5_3 0.030(8) 0.046(8) 0.051(8) -0.020(6) -0.005(6) -0.004(6)
C13_3 0.035(9) 0.037(8) 0.030(7) -0.010(7) -0.013(6) 0.002(7)
C14_3 0.024(8) 0.027(8) 0.032(8) -0.005(6) -0.002(6) -0.014(6)
C15_3 0.029(9) 0.037(9) 0.027(8) -0.001(7) 0.001(7) -0.014(7)
N6_3 0.030(7) 0.019(6) 0.019(6) -0.008(5) 0.008(5) -0.008(5)
C1_4 0.051(10) 0.035(8) 0.046(9) -0.016(7) -0.010(7) -0.024(7)
C2_4 0.037(9) 0.036(8) 0.032(8) -0.009(7) -0.005(7) -0.009(7)
N1_4 0.054(10) 0.058(9) 0.072(10) -0.023(8) -0.015(8) -0.022(8)
C3_4 0.060(11) 0.057(10) 0.061(10) -0.038(8) -0.004(8) -0.024(8)
C4_4 0.052(10) 0.037(8) 0.051(9) -0.027(7) -0.015(7) -0.003(7)
C5_4 0.027(8) 0.048(9) 0.042(8) -0.020(7) -0.009(6) -0.010(7)
N2_4 0.040(8) 0.027(6) 0.040(7) -0.015(6) -0.019(6) -0.001(6)
C6_4 0.078(11) 0.065(10) 0.064(9) -0.031(8) -0.040(8) -0.017(8)
C7_4 0.095(13) 0.070(11) 0.070(10) -0.025(9) -0.037(9) -0.024(9)
N3_4 0.030(7) 0.028(6) 0.037(6) -0.014(5) -0.001(5) -0.006(5)
C8_4 0.060(10) 0.032(8) 0.039(8) -0.022(7) -0.006(7) -0.014(7)
C9_4 0.059(11) 0.068(11) 0.054(9) -0.027(8) -0.012(8) -0.020(9)
C10_4 0.048(10) 0.052(9) 0.034(8) -0.026(7) 0.002(7) -0.012(7)
N4_4 0.077(10) 0.069(9) 0.055(8) -0.050(8) -0.004(7) -0.009(8)
C11_4 0.076(12) 0.054(10) 0.073(11) -0.020(9) -0.013(9) -0.024(9)
C12_4 0.080(12) 0.046(9) 0.051(9) -0.021(7) -0.006(8) -0.020(8)
N5_4 0.055(10) 0.056(9) 0.046(8) -0.022(7) -0.006(7) -0.012(7)
C13_4 0.038(9) 0.036(8) 0.019(6) -0.009(6) -0.002(6) -0.006(7)
C14_4 0.052(10) 0.035(8) 0.059(10) -0.022(8) -0.006(8) -0.018(7)
C15_4 0.031(9) 0.048(9) 0.049(9) -0.016(7) -0.001(7) -0.011(7)
N6_4 0.045(9) 0.050(9) 0.062(9) -0.026(7) 0.002(7) -0.028(7)
C1_5 0.027(8) 0.027(8) 0.030(7) -0.009(6) -0.002(6) 0.001(6)
C2_5 0.025(8) 0.039(8) 0.036(8) -0.014(7) -0.009(6) -0.005(6)
N1_5 0.027(7) 0.035(7) 0.040(7) -0.026(6) -0.009(5) 0.004(6)
C3_5 0.027(8) 0.020(7) 0.040(8) -0.012(6) -0.016(6) 0.003(6)
C4_5 0.048(9) 0.027(8) 0.035(8) -0.016(7) -0.018(7) -0.001(7)
C5_5 0.037(8) 0.003(6) 0.021(6) 0.000(5) -0.006(6) 0.002(5)
N2_5 0.039(8) 0.024(7) 0.022(6) -0.007(5) 0.001(5) -0.011(6)
C6_5 0.040(10) 0.046(9) 0.057(9) -0.026(8) 0.004(8) -0.007(7)
C7_5 0.034(9) 0.051(9) 0.046(8) -0.019(7) 0.001(7) -0.032(7)
N3_5 0.042(8) 0.032(7) 0.017(6) -0.008(5) -0.005(5) -0.015(6)
C8_5 0.032(8) 0.031(8) 0.027(7) -0.010(6) 0.005(6) -0.015(6)
C9_5 0.034(8) 0.013(7) 0.031(7) -0.009(6) -0.003(6) 0.002(6)
C10_5 0.033(8) 0.032(8) 0.017(6) -0.007(6) -0.004(6) -0.009(6)
N4_5 0.026(7) 0.031(7) 0.045(7) -0.021(6) 0.003(5) -0.002(5)
C11_5 0.025(8) 0.025(7) 0.060(9) -0.016(7) 0.003(7) -0.001(6)
C12_5 0.044(10) 0.043(9) 0.036(8) -0.014(7) 0.006(7) -0.013(7)
N5_5 0.049(9) 0.036(7) 0.049(8) -0.024(6) 0.009(7) -0.017(6)
C13_5 0.047(10) 0.019(7) 0.049(9) -0.015(6) -0.002(7) -0.009(7)
C14_5 0.025(8) 0.028(8) 0.037(8) -0.010(7) 0.003(6) -0.003(6)
C15_5 0.017(7) 0.030(8) 0.039(8) -0.014(6) 0.002(6) -0.009(6)
N6_5 0.031(7) 0.016(6) 0.040(7) -0.003(5) -0.009(6) 0.003(5)
N1_6 0.022(7) 0.022(6) 0.025(6) -0.003(5) 0.007(5) -0.008(5)
C1_6 0.033(8) 0.055(8) 0.033(7) -0.015(6) -0.001(6) -0.016(6)
C2_6 0.022(8) 0.066(9) 0.041(7) -0.026(7) 0.006(6) -0.011(7)
C3_6 0.050(10) 0.087(11) 0.053(8) -0.025(8) 0.023(8) -0.032(8)
C4_6 0.057(11) 0.076(11) 0.052(9) -0.021(8) 0.013(8) -0.010(8)
C5_6 0.052(11) 0.078(12) 0.051(10) -0.022(9) 0.015(8) -0.031(9)
C6_6 0.040(9) 0.058(9) 0.030(7) -0.007(7) 0.005(6) -0.012(7)
N2_6 0.043(8) 0.027(7) 0.040(7) -0.013(6) -0.006(6) -0.014(6)
N1_7 0.042(9) 0.035(8) 0.034(7) -0.003(6) -0.003(7) -0.013(7)
C1_7 0.039(8) 0.019(6) 0.033(7) -0.004(6) -0.001(6) -0.008(6)
C2_7 0.069(12) 0.053(10) 0.062(10) -0.020(8) -0.001(9) -0.025(9)
C3_7 0.064(11) 0.043(9) 0.071(10) -0.014(8) -0.010(8) -0.007(8)
C4_7 0.054(10) 0.036(8) 0.068(10) -0.015(8) -0.015(8) 0.012(7)
C5_7 0.063(12) 0.053(11) 0.085(11) -0.024(9) -0.034(9) 0.002(9)
C6_7 0.054(10) 0.031(7) 0.049(8) -0.020(7) -0.004(7) -0.004(7)
N2_7 0.036(8) 0.020(7) 0.043(7) -0.012(6) -0.012(6) -0.004(6)
N1_8 0.042(9) 0.056(9) 0.042(7) -0.021(7) -0.011(6) -0.007(7)
C1_8 0.026(7) 0.042(7) 0.039(7) -0.018(6) 0.000(6) -0.014(6)
C2_8 0.033(9) 0.039(8) 0.049(8) -0.011(7) -0.008(7) -0.017(7)
C3_8 0.037(9) 0.056(9) 0.050(8) -0.013(7) -0.010(7) -0.020(7)
C4_8 0.062(11) 0.067(10) 0.059(9) -0.030(8) -0.018(8) -0.015(8)
C5_8 0.044(10) 0.074(11) 0.051(9) -0.022(8) -0.005(8) -0.015(9)
C6_8 0.035(8) 0.040(8) 0.045(7) -0.014(6) -0.021(6) -0.009(6)
N2_8 0.027(8) 0.032(7) 0.050(8) -0.009(6) -0.009(6) -0.005(6)
N1_9 0.066(9) 0.033(8) 0.013(6) -0.009(6) -0.003(6) -0.013(7)
C1_9 0.051(9) 0.036(7) 0.034(7) -0.015(6) -0.006(6) -0.017(7)
C2_9 0.071(11) 0.041(9) 0.034(8) -0.022(7) 0.008(7) -0.025(8)
C3_9 0.079(11) 0.043(8) 0.043(8) -0.026(7) 0.004(7) -0.025(8)
C4_9 0.062(10) 0.039(7) 0.038(7) -0.018(6) -0.006(7) -0.015(7)
C5_9 0.070(11) 0.041(8) 0.030(8) -0.014(7) 0.000(7) -0.021(7)
C6_9 0.052(9) 0.038(7) 0.035(7) -0.019(6) -0.008(6) -0.011(7)
N2_9 0.067(10) 0.040(8) 0.035(7) -0.019(6) -0.009(6) -0.016(7)
N1_10 0.040(8) 0.030(7) 0.070(9) -0.022(6) 0.011(7) -0.008(6)
C1_10 0.039(9) 0.053(8) 0.051(8) -0.026(7) -0.009(7) -0.013(7)
C2_10 0.053(10) 0.051(8) 0.062(9) -0.033(7) -0.007(8) -0.017(7)
C3_10 0.095(13) 0.073(10) 0.093(11) -0.051(9) -0.020(9) -0.005(9)
C4_10 0.080(12) 0.071(10) 0.067(10) -0.042(9) 0.015(9) -0.022(9)
C5_10 0.072(12) 0.081(11) 0.081(10) -0.059(9) 0.013(9) -0.010(9)
C6_10 0.044(9) 0.029(7) 0.043(8) -0.016(6) 0.000(6) -0.003(6)
N2_10 0.029(8) 0.047(8) 0.057(8) -0.028(7) 0.004(6) -0.014(6)
N1_11 0.049(9) 0.040(7) 0.041(7) -0.010(6) -0.004(6) -0.008(6)
C1_11 0.067(11) 0.066(10) 0.046(8) -0.023(8) -0.012(8) 0.007(8)
C2_11 0.064(11) 0.063(10) 0.049(9) -0.039(8) 0.003(8) -0.009(8)
C3_11 0.071(12) 0.086(11) 0.055(9) -0.034(9) 0.018(8) -0.003(9)
C4_11 0.075(12) 0.077(10) 0.073(10) -0.041(9) 0.007(9) -0.008(9)
C5_11 0.070(12) 0.075(11) 0.066(10) -0.040(9) 0.002(9) 0.001(9)
C6_11 0.027(7) 0.051(8) 0.033(7) -0.019(6) -0.001(6) -0.010(6)
N2_11 0.051(10) 0.066(9) 0.059(8) -0.035(8) 0.005(7) -0.005(7)
N1_12 0.043(9) 0.049(9) 0.066(9) -0.016(8) 0.004(8) -0.010(7)
O1_12 0.097(14) 0.106(13) 0.067(10) -0.046(10) -0.028(9) -0.014(11)
O2_12 0.082(15) 0.149(17) 0.111(14) -0.027(13) -0.030(12) 0.026(13)
O3_12 0.125(16) 0.069(11) 0.092(11) -0.055(10) -0.007(11) -0.007(10)
N1_13 0.021(7) 0.046(8) 0.047(8) -0.015(6) -0.009(6) 0.001(6)
O1_13 0.043(8) 0.055(8) 0.037(6) -0.017(6) -0.002(6) -0.022(6)
O2_13 0.052(9) 0.061(9) 0.093(11) -0.036(8) 0.002(8) -0.034(8)
O3_13 0.053(9) 0.055(8) 0.047(8) -0.004(7) 0.010(6) -0.022(7)
N1_14 0.041(9) 0.037(8) 0.040(8) -0.008(7) -0.003(7) -0.014(7)
O1_14 0.070(10) 0.075(10) 0.029(6) -0.025(7) 0.002(6) -0.033(8)
O2_14 0.063(10) 0.035(8) 0.043(8) -0.011(7) -0.011(7) -0.021(7)
O3_14 0.045(8) 0.046(7) 0.030(6) -0.007(5) -0.007(5) -0.003(6)
N1_15 0.024(7) 0.045(8) 0.037(7) -0.002(6) -0.003(6) -0.016(6)
O1_15 0.046(10) 0.119(13) 0.064(9) -0.017(9) 0.001(7) -0.033(9)
O2_15 0.073(11) 0.037(8) 0.049(8) -0.021(7) 0.007(7) -0.028(7)
O3_15 0.072(12) 0.172(17) 0.045(8) -0.054(10) -0.001(7) -0.031(11)
N1_16 0.030(8) 0.053(9) 0.029(6) -0.013(6) -0.007(5) 0.001(6)
O1_16 0.041(8) 0.042(8) 0.027(6) 0.006(6) -0.011(6) -0.019(6)
O2_16 0.029(7) 0.058(8) 0.093(10) -0.037(7) 0.010(7) -0.027(6)
O3_16 0.043(10) 0.083(12) 0.070(10) -0.013(9) 0.008(8) -0.012(8)
N1_17 0.042(9) 0.006(6) 0.020(6) -0.001(5) -0.003(6) -0.009(6)
O1_17 0.042(9) 0.006(6) 0.020(6) -0.001(5) -0.003(6) -0.009(6)
O2_17 0.058(18) 0.042(14) 0.13(2) -0.008(14) -0.011(16) -0.015(13)
O3_17 0.12(2) 0.078(19) 0.11(2) -0.053(16) -0.018(17) -0.041(16)
N_18 0.055(10) 0.073(10) 0.063(9) -0.029(8) 0.000(8) -0.031(8)
O1_18 0.053(10) 0.069(10) 0.113(12) -0.064(9) 0.011(9) -0.026(8)
O2_18 0.119(15) 0.119(14) 0.056(9) -0.012(9) -0.025(9) -0.044(11)
O3_18 0.18(2) 0.069(11) 0.126(14) -0.033(10) -0.059(13) -0.040(12)
N1_19 0.070(10) 0.017(6) 0.036(7) -0.007(6) -0.019(7) 0.001(6)
O1_19 0.098(15) 0.129(16) 0.063(11) -0.008(11) -0.007(10) -0.052(13)
O2_19 0.19(2) 0.084(13) 0.127(15) -0.048(12) 0.036(14) -0.019(13)
O3_19 0.082(10) 0.018(5) 0.064(7) -0.021(5) -0.003(7) -0.011(6)
N1_20 0.041(8) 0.030(7) 0.065(9) -0.005(7) -0.016(7) 0.004(6)
O1_20 0.060(10) 0.044(7) 0.107(12) -0.004(8) 0.051(9) -0.006(7)
O2_20 0.124(14) 0.064(10) 0.061(9) -0.040(8) -0.029(9) 0.050(9)
O3_20 0.070(11) 0.054(8) 0.101(11) 0.000(8) -0.005(9) -0.003(8)
N1_21 0.085(11) 0.069(10) 0.063(9) -0.043(8) -0.011(8) 0.001(8)
O1_21 0.068(10) 0.078(9) 0.076(9) -0.030(8) -0.013(8) -0.009(7)
O2_21 0.108(14) 0.144(15) 0.079(10) -0.065(11) 0.009(9) -0.023(11)
O3_21 0.096(13) 0.085(11) 0.113(12) -0.031(10) -0.019(10) -0.008(9)
N1_22 0.131(14) 0.077(11) 0.102(12) -0.058(10) -0.007(10) -0.002(10)
O1_22 0.210(18) 0.090(11) 0.029(6) -0.007(7) -0.047(9) -0.035(11)
O2_22 0.150(17) 0.080(12) 0.067(11) -0.009(9) 0.001(11) -0.034(12)
O3_22 0.16(2) 0.166(19) 0.18(2) -0.042(16) -0.034(16) -0.063(16)
N1_23 0.069(11) 0.083(10) 0.049(8) -0.029(8) 0.010(7) -0.029(8)
O1_23 0.105(13) 0.095(11) 0.048(7) -0.027(7) -0.009(7) -0.062(9)
O2_23 0.136(17) 0.063(9) 0.145(15) -0.037(10) -0.033(13) -0.004(10)
O3_23 0.142(17) 0.047(8) 0.143(15) -0.024(9) 0.028(12) -0.061(10)
Pd01_24 0.0259(8) 0.0328(8) 0.0259(7) -0.0102(6) 0.0053(6) -0.0150(6)
Pd02_24 0.0299(8) 0.0208(7) 0.0269(7) -0.0068(6) -0.0060(6) -0.0033(6)
Pd03_24 0.0224(8) 0.0356(8) 0.0301(7) -0.0143(6) -0.0036(6) -0.0104(6)
Pd04_24 0.0641(11) 0.0191(7) 0.0217(7) -0.0075(6) -0.0076(7) -0.0093(7)
Pd05_24 0.0304(9) 0.0481(10) 0.0523(9) -0.0330(8) -0.0040(7) -0.0011(7)
Pd06_24 0.0531(11) 0.0554(11) 0.0301(7) -0.0247(8) -0.0019(7) -0.0102(8)
C1_25 0.033(9) 0.043(9) 0.041(8) -0.014(7) -0.011(7) -0.015(7)
C2_25 0.031(9) 0.029(8) 0.042(8) -0.011(7) -0.010(7) -0.004(7)
N1_25 0.017(3) 0.025(3) 0.019(3) -0.003(3) -0.004(2) -0.009(2)
C3_25 0.020(4) 0.024(3) 0.028(3) -0.007(3) -0.011(3) -0.003(3)
C4_25 0.017(7) 0.035(8) 0.023(7) -0.011(6) 0.002(6) -0.009(6)
C5_25 0.026(4) 0.015(3) 0.022(3) 0.001(3) -0.009(3) -0.008(3)
N2_25 0.018(6) 0.009(5) 0.027(6) -0.002(5) -0.001(5) -0.007(4)
C6_25 0.017(7) 0.010(6) 0.034(7) 0.000(6) -0.001(6) -0.004(5)
C7_25 0.034(10) 0.044(9) 0.051(9) -0.013(8) 0.003(8) -0.021(8)
N3_25 0.035(6) 0.025(5) 0.028(5) -0.003(4) -0.013(4) -0.003(4)
C8_25 0.020(4) 0.015(4) 0.041(4) 0.000(3) -0.004(3) -0.011(3)
C9_25 0.021(4) 0.020(3) 0.019(4) -0.001(3) -0.006(3) -0.004(3)
C10_25 0.018(4) 0.021(3) 0.026(3) -0.005(3) 0.005(3) -0.011(3)
N4_25 0.013(7) 0.029(7) 0.034(7) -0.008(6) -0.005(5) -0.005(6)
C11_25 0.023(8) 0.039(8) 0.023(7) 0.003(6) 0.001(6) -0.006(7)
C12_25 0.020(8) 0.041(9) 0.044(8) -0.007(7) 0.002(7) -0.015(7)
N5_25 0.015(7) 0.046(8) 0.025(6) -0.009(6) -0.006(5) -0.006(6)
C13_25 0.016(7) 0.021(7) 0.034(7) -0.004(6) -0.007(6) -0.008(6)
C14_25 0.021(8) 0.022(7) 0.016(6) -0.009(6) -0.007(5) -0.001(6)
C15_25 0.033(9) 0.041(9) 0.027(7) -0.011(7) -0.003(6) -0.012(7)
N6_25 0.027(4) 0.029(3) 0.030(3) -0.007(3) -0.006(3) -0.016(3)
C1_26 0.055(10) 0.037(8) 0.027(7) -0.015(7) 0.004(7) -0.022(7)
C2_26 0.045(9) 0.030(8) 0.019(6) -0.016(6) -0.006(6) -0.005(7)
N1_26 0.022(7) 0.028(7) 0.028(6) 0.001(6) -0.005(5) -0.010(6)
C3_26 0.029(8) 0.012(7) 0.022(7) -0.003(6) 0.001(6) -0.010(6)
C4_26 0.024(7) 0.014(6) 0.014(6) -0.004(5) 0.010(5) -0.011(5)
C5_26 0.043(9) 0.025(7) 0.018(6) -0.010(6) 0.001(6) -0.014(6)
N2_26 0.024(7) 0.025(7) 0.019(6) -0.003(5) 0.003(5) -0.009(5)
C6_26 0.041(10) 0.055(10) 0.028(7) -0.025(7) 0.000(7) -0.010(8)
C7_26 0.020(7) 0.029(8) 0.028(7) 0.000(6) -0.005(6) -0.016(6)
N3_26 0.034(7) 0.028(7) 0.020(6) -0.008(5) -0.007(5) -0.010(6)
C8_26 0.043(10) 0.044(9) 0.039(8) -0.025(7) 0.003(7) -0.004(7)
C9_26 0.040(9) 0.029(8) 0.020(7) -0.010(6) -0.002(6) -0.008(7)
C10_26 0.029(8) 0.042(8) 0.033(7) -0.023(7) 0.000(6) -0.003(6)
N4_26 0.037(8) 0.050(8) 0.040(7) -0.028(6) -0.004(6) -0.006(6)
C11_26 0.049(11) 0.065(11) 0.050(9) -0.023(8) 0.001(8) -0.010(8)
C12_26 0.051(11) 0.061(11) 0.061(10) -0.018(9) -0.020(9) 0.003(8)
N5_26 0.039(8) 0.042(7) 0.050(7) -0.029(6) -0.006(6) -0.003(6)
C13_26 0.036(9) 0.032(8) 0.035(8) -0.010(6) -0.015(6) -0.004(7)
C14_26 0.034(9) 0.036(8) 0.028(7) -0.023(7) -0.004(6) -0.005(7)
C15_26 0.031(8) 0.021(7) 0.018(6) -0.010(6) -0.001(6) -0.012(6)
N6_26 0.039(8) 0.030(7) 0.030(7) -0.011(6) 0.000(6) -0.020(6)
C1_27 0.043(10) 0.068(11) 0.041(9) -0.022(8) 0.009(7) -0.029(8)
C2_27 0.037(9) 0.053(10) 0.051(9) -0.026(8) 0.003(7) -0.023(8)
N1_27 0.027(7) 0.037(7) 0.023(6) -0.018(5) 0.001(5) -0.010(6)
C3_27 0.017(7) 0.043(8) 0.031(7) -0.022(7) -0.004(6) -0.004(6)
C4_27 0.038(9) 0.048(9) 0.039(8) -0.017(7) -0.003(7) -0.013(7)
C5_27 0.034(9) 0.038(8) 0.043(8) -0.018(7) -0.004(7) -0.006(7)
N2_27 0.068(10) 0.064(10) 0.050(8) -0.025(8) -0.011(7) -0.022(8)
C6_27 0.119(15) 0.096(13) 0.117(14) -0.052(11) -0.022(11) -0.041(11)
C7_27 0.101(14) 0.082(12) 0.099(12) -0.045(10) -0.034(10) -0.015(10)
N3_27 0.070(11) 0.065(10) 0.068(9) -0.041(8) -0.007(8) -0.013(8)
C8_27 0.055(10) 0.046(9) 0.039(8) -0.020(7) -0.011(7) -0.002(8)
C9_27 0.046(9) 0.025(7) 0.045(8) -0.025(7) 0.000(7) -0.007(6)
C10_27 0.052(10) 0.058(10) 0.043(9) -0.023(8) -0.011(7) -0.022(8)
N4_27 0.048(9) 0.062(9) 0.046(8) -0.016(7) -0.003(7) -0.029(7)
C11_27 0.077(11) 0.048(9) 0.051(8) -0.022(7) -0.019(8) -0.019(8)
C12_27 0.077(12) 0.048(9) 0.055(9) -0.023(8) 0.001(8) -0.019(8)
N5_27 0.072(10) 0.056(9) 0.049(8) -0.032(7) 0.003(7) -0.025(7)
C13_27 0.071(12) 0.067(11) 0.060(10) -0.042(9) -0.010(9) -0.007(9)
C14_27 0.040(9) 0.050(9) 0.022(7) -0.017(7) -0.011(6) -0.006(7)
C15_27 0.028(8) 0.031(7) 0.029(7) -0.012(6) -0.003(6) -0.017(6)
N6_27 0.028(7) 0.032(7) 0.029(6) -0.016(6) -0.009(5) -0.008(6)
C1_28 0.024(8) 0.026(7) 0.032(7) -0.011(6) 0.006(6) -0.007(6)
C2_28 0.022(8) 0.029(7) 0.031(7) -0.015(6) 0.000(6) -0.006(6)
N1_28 0.039(8) 0.011(6) 0.031(6) 0.001(5) -0.016(6) -0.002(5)
C3_28 0.020(7) 0.027(7) 0.021(6) -0.010(6) -0.008(5) 0.009(6)
C4_28 0.033(8) 0.020(7) 0.031(7) -0.008(6) -0.005(6) -0.009(6)
C5_28 0.049(10) 0.040(9) 0.043(9) -0.019(7) 0.005(7) -0.011(7)
N2_28 0.044(9) 0.025(7) 0.055(8) -0.019(6) 0.003(7) -0.012(6)
C6_28 0.035(9) 0.047(9) 0.041(8) -0.010(7) -0.001(7) -0.002(7)
C7_28 0.035(9) 0.036(8) 0.044(8) -0.013(7) -0.005(7) -0.017(7)
N3_28 0.063(9) 0.040(8) 0.032(7) -0.017(6) 0.010(6) -0.023(7)
C8_28 0.040(9) 0.029(8) 0.034(7) -0.018(6) -0.005(6) -0.001(6)
C9_28 0.057(10) 0.018(7) 0.047(9) -0.016(7) -0.009(8) 0.001(7)
C10_28 0.036(9) 0.040(9) 0.044(8) -0.023(7) 0.004(7) -0.008(7)
N4_28 0.036(8) 0.019(6) 0.025(6) -0.009(5) -0.002(5) 0.005(5)
C11_28 0.025(8) 0.022(7) 0.037(7) -0.015(6) -0.003(6) -0.001(6)
C12_28 0.034(9) 0.034(8) 0.036(8) -0.006(7) -0.006(7) -0.016(7)
N5_28 0.060(10) 0.064(10) 0.035(7) -0.031(7) 0.008(7) -0.004(7)
C13_28 0.058(11) 0.059(10) 0.038(8) -0.023(8) -0.007(8) 0.000(8)
C14_28 0.030(8) 0.013(6) 0.030(7) -0.010(6) -0.012(6) -0.002(6)
C15_28 0.032(9) 0.017(7) 0.030(7) 0.004(6) -0.006(6) -0.009(6)
N6_28 0.032(7) 0.023(6) 0.018(5) -0.009(5) -0.005(5) -0.006(5)
N1_29 0.040(8) 0.040(7) 0.048(7) -0.016(6) 0.003(6) -0.015(6)
C1_29 0.036(8) 0.042(7) 0.033(7) -0.012(6) 0.008(6) -0.013(6)
C2_29 0.023(8) 0.058(8) 0.033(7) -0.019(6) 0.003(6) -0.012(6)
C3_29 0.039(9) 0.071(10) 0.056(8) -0.031(8) 0.024(7) -0.009(7)
C4_29 0.066(11) 0.075(10) 0.061(10) -0.034(8) 0.029(8) -0.044(8)
C5_29 0.049(10) 0.052(9) 0.040(8) -0.026(7) 0.017(7) -0.021(8)
C6_29 0.033(8) 0.046(8) 0.050(8) -0.018(7) 0.012(7) -0.016(7)
N2_29 0.044(9) 0.048(9) 0.030(7) -0.015(7) 0.006(6) -0.012(7)
N1_30 0.032(8) 0.017(6) 0.029(6) -0.011(5) -0.006(6) -0.001(5)
C1_30 0.038(8) 0.019(6) 0.026(6) -0.004(5) -0.003(6) -0.007(5)
C2_30 0.048(9) 0.010(6) 0.043(8) -0.007(6) -0.004(7) -0.009(6)
C3_30 0.058(9) 0.012(6) 0.048(8) -0.003(6) -0.009(7) -0.001(6)
C4_30 0.073(12) 0.054(9) 0.069(10) -0.027(8) -0.007(9) -0.005(8)
C5_30 0.048(9) 0.014(7) 0.053(8) -0.013(6) -0.025(7) 0.011(6)
C6_30 0.041(8) 0.017(6) 0.046(7) -0.013(6) -0.004(6) -0.007(6)
N2_30 0.046(9) 0.043(9) 0.060(9) -0.031(7) -0.007(7) -0.002(7)
N1_31 0.023(7) 0.022(6) 0.028(6) -0.007(5) 0.001(5) -0.012(5)
C1_31 0.027(7) 0.037(7) 0.028(6) -0.005(6) -0.011(5) -0.012(6)
C2_31 0.027(8) 0.051(9) 0.042(8) -0.015(7) -0.014(6) -0.008(7)
C3_31 0.034(8) 0.053(8) 0.054(8) -0.020(7) -0.025(7) -0.009(7)
C4_31 0.032(8) 0.055(9) 0.041(8) -0.009(7) -0.017(6) -0.013(7)
C5_31 0.034(8) 0.024(7) 0.019(6) -0.001(6) -0.010(6) -0.002(6)
C6_31 0.027(8) 0.036(7) 0.036(7) -0.011(6) -0.008(6) -0.017(6)
N2_31 0.020(7) 0.047(8) 0.032(6) -0.018(6) -0.004(5) -0.014(6)
N1_32 0.065(10) 0.032(8) 0.039(8) -0.008(6) -0.003(7) -0.028(7)
C1_32 0.037(8) 0.026(7) 0.025(6) -0.010(5) -0.002(6) -0.004(6)
C2_32 0.070(11) 0.040(9) 0.046(9) -0.019(8) 0.004(8) -0.025(8)
C3_32 0.068(11) 0.049(9) 0.053(9) -0.026(7) 0.001(8) -0.022(8)
C4_32 0.077(11) 0.063(9) 0.037(7) -0.026(7) 0.012(8) -0.030(8)
C5_32 0.088(12) 0.065(10) 0.034(8) -0.032(8) -0.002(8) -0.021(8)
C6_32 0.063(9) 0.034(7) 0.022(6) -0.009(6) -0.003(6) -0.022(7)
N2_32 0.063(9) 0.026(7) 0.026(7) -0.004(6) 0.003(6) -0.014(6)
N1_33 0.043(9) 0.040(8) 0.054(8) -0.018(6) -0.015(6) 0.003(6)
C1_33 0.054(10) 0.051(9) 0.066(9) -0.034(8) -0.011(8) 0.003(8)
C2_33 0.073(12) 0.071(11) 0.080(11) -0.041(9) -0.005(9) -0.003(9)
C3_33 0.111(14) 0.088(12) 0.084(11) -0.056(10) -0.020(10) -0.004(10)
C4_33 0.126(15) 0.105(13) 0.096(12) -0.069(11) 0.009(10) -0.013(10)
C5_33 0.112(14) 0.093(12) 0.108(12) -0.071(10) 0.015(10) -0.014(10)
C6_33 0.070(10) 0.050(9) 0.043(8) -0.031(7) 0.007(7) -0.006(7)
N2_33 0.048(10) 0.058(9) 0.073(9) -0.040(8) -0.008(7) 0.001(7)
N1_34 0.042(8) 0.045(7) 0.028(6) -0.022(6) -0.005(5) -0.005(6)
C1_34 0.042(9) 0.065(9) 0.037(7) -0.029(7) -0.009(6) -0.004(7)
C2_34 0.052(10) 0.062(10) 0.044(8) -0.026(8) -0.008(7) -0.012(8)
C3_34 0.063(10) 0.069(10) 0.037(8) -0.025(7) -0.005(7) -0.012(8)
C4_34 0.061(10) 0.061(9) 0.054(9) -0.026(8) 0.003(8) -0.007(8)
C5_34 0.053(10) 0.083(11) 0.048(9) -0.034(8) -0.008(8) -0.014(8)
C6_34 0.051(9) 0.055(9) 0.027(7) -0.016(7) -0.003(6) -0.009(7)
N2_34 0.055(10) 0.081(10) 0.046(8) -0.033(7) -0.019(7) -0.009(8)
N1_35 0.086(12) 0.069(11) 0.081(11) -0.041(9) -0.023(9) -0.018(9)
O1_35 0.107(15) 0.055(9) 0.085(12) -0.010(9) -0.018(10) -0.051(9)
O2_35 0.085(12) 0.043(8) 0.125(13) -0.048(9) -0.037(10) 0.016(8)
O3_35 0.124(16) 0.092(13) 0.110(13) -0.068(11) 0.048(12) -0.001(11)
N1_36 0.028(9) 0.083(11) 0.071(10) -0.020(9) -0.019(7) -0.010(8)
O1_36 0.027(7) 0.031(6) 0.035(6) -0.008(5) 0.001(5) -0.015(5)
O2_36 0.064(11) 0.050(8) 0.098(11) -0.046(8) -0.006(8) -0.006(7)
O3_36 0.073(12) 0.127(14) 0.053(9) -0.012(10) 0.013(8) -0.043(11)
N1_37 0.019(7) 0.039(8) 0.047(8) -0.002(7) -0.013(6) -0.005(6)
O1_37 0.058(9) 0.038(7) 0.040(7) -0.014(6) -0.002(6) -0.015(6)
O2_37 0.029(7) 0.044(8) 0.027(6) -0.008(6) -0.005(5) -0.013(6)
O3_37 0.084(14) 0.104(13) 0.083(12) -0.021(10) -0.026(10) 0.013(11)
N1_38 0.044(9) 0.045(8) 0.042(8) -0.020(6) -0.011(7) 0.000(6)
O1_38 0.062(11) 0.070(10) 0.082(10) -0.013(8) 0.005(9) -0.021(8)
O2_38 0.110(13) 0.028(7) 0.027(6) -0.015(6) -0.015(7) -0.008(7)
O3_38 0.045(9) 0.088(10) 0.062(9) -0.029(8) -0.005(7) -0.028(7)
N1_39 0.037(8) 0.039(7) 0.042(7) -0.016(6) -0.006(6) -0.014(6)
O1_39 0.016(6) 0.030(6) 0.058(8) -0.021(6) -0.005(6) -0.001(5)
O2_39 0.075(12) 0.084(11) 0.113(13) -0.032(9) -0.044(10) -0.039(9)
O3_39 0.076(11) 0.053(8) 0.053(8) -0.034(7) -0.026(7) 0.007(7)
N1_40 0.077(11) 0.091(11) 0.063(9) -0.020(9) -0.011(8) -0.022(9)
O1_40 0.139(16) 0.109(12) 0.113(12) -0.071(11) 0.022(11) 0.014(11)
O2_40 0.071(10) 0.079(9) 0.077(9) -0.012(8) -0.014(8) -0.037(8)
O3_40 0.120(16) 0.133(15) 0.121(14) -0.048(12) -0.019(11) -0.039(12)
N1_41 0.048(9) 0.050(9) 0.062(9) -0.008(7) -0.005(7) -0.032(7)
O1_41 0.025(8) 0.104(13) 0.118(12) -0.071(11) 0.012(8) -0.023(8)
O2_41 0.148(17) 0.086(11) 0.088(12) -0.015(9) -0.059(11) -0.046(11)
O3_41 0.126(16) 0.063(10) 0.126(14) -0.019(10) -0.015(12) -0.055(10)
N1_42 0.112(14) 0.094(13) 0.081(11) -0.056(10) -0.005(10) -0.017(10)
O1_42 0.087(12) 0.053(9) 0.044(8) 0.008(7) -0.008(8) -0.048(8)
O2_42 0.045(8) 0.040(7) 0.036(6) -0.015(5) -0.007(5) -0.004(6)
O3_42 0.18(2) 0.143(18) 0.19(2) -0.079(16) 0.039(17) -0.049(16)
N1_43 0.094(13) 0.078(11) 0.107(13) -0.039(10) 0.013(10) -0.033(9)
O1_43 0.20(2) 0.19(2) 0.20(2) -0.086(18) -0.017(19) -0.042(18)
O2_43 0.083(12) 0.056(10) 0.096(12) -0.036(9) 0.017(10) -0.026(9)
O3_43 0.138(17) 0.067(10) 0.154(16) -0.038(11) 0.036(13) -0.057(11)
N1_44 0.142(16) 0.153(16) 0.111(14) -0.042(12) 0.007(12) -0.015(12)
O1_44 0.066(9) 0.032(6) 0.050(6) -0.017(5) 0.012(6) -0.030(6)
O2_44 0.18(2) 0.126(14) 0.135(15) -0.052(13) -0.036(14) -0.054(14)
O3_44 0.102(16) 0.148(16) 0.155(17) 0.020(13) -0.013(14) -0.046(13)
N1_45 0.030(7) 0.033(6) 0.070(7) -0.013(6) -0.023(6) -0.003(5)
O1_45 0.030(7) 0.033(6) 0.070(7) -0.013(6) -0.023(6) -0.003(5)
O2_45 0.030(7) 0.033(6) 0.070(7) -0.013(6) -0.023(6) -0.003(5)
O3_45 0.057(16) 0.061(14) 0.103(17) -0.034(13) -0.050(13) 0.026(12)
N1_46 0.080(17) 0.068(16) 0.063(15) -0.019(12) -0.016(12) -0.021(12)
O1_46 0.18(3) 0.13(2) 0.15(3) -0.07(2) -0.01(2) -0.05(2)
O2_46 0.077(17) 0.036(11) 0.022(9) -0.018(9) -0.006(10) -0.005(11)
O3_46 0.10(2) 0.045(15) 0.027(12) 0.010(12) -0.020(13) 0.000(14)
N1_47 0.064(14) 0.056(12) 0.055(12) -0.015(10) 0.002(10) -0.030(11)
O1_47 0.020(11) 0.069(13) 0.043(10) -0.028(10) -0.008(8) -0.007(10)
O2_47 0.17(3) 0.21(3) 0.15(3) -0.08(2) 0.04(2) -0.07(2)
O3_47 0.09(2) 0.088(17) 0.14(2) -0.065(16) 0.005(17) -0.044(15)
N1_48 0.043(12) 0.042(11) 0.034(10) -0.006(9) -0.007(9) -0.020(9)
O1_48 0.13(2) 0.13(2) 0.079(17) -0.018(16) -0.045(16) -0.064(18)
O2_48 0.036(13) 0.030(11) 0.103(17) -0.041(12) -0.036(12) 0.001(10)
O3_48 0.077(19) 0.106(19) 0.086(17) -0.036(15) -0.014(15) -0.026(15)
N1_49 0.037(12) 0.035(11) 0.032(11) -0.012(9) 0.011(9) -0.017(9)
O1_49 0.039(14) 0.051(13) 0.038(12) -0.010(10) 0.005(10) -0.034(11)
O2_49 0.09(2) 0.089(19) 0.111(19) -0.084(16) -0.013(15) -0.012(15)
O3_49 0.11(2) 0.08(2) 0.11(2) -0.025(17) -0.034(18) -0.024(17)
C2_50 0.072(16) 0.041(11) 0.106(16) 0.006(11) -0.028(13) -0.020(10)
C1_50 0.072(12) 0.073(11) 0.070(10) -0.017(9) -0.020(9) -0.024(9)
O1_50 0.067(10) 0.014(5) 0.071(9) 0.008(6) -0.021(7) 0.000(6)
C3_50 0.034(11) 0.078(14) 0.073(12) -0.027(11) 0.006(9) -0.007(10)
O1_51 0.077(12) 0.098(12) 0.084(11) -0.051(10) 0.014(9) -0.033(10)
O2_51 0.094(13) 0.084(11) 0.078(10) -0.058(9) 0.007(9) -0.028(9)
O3_51 0.050(9) 0.024(5) 0.092(9) -0.024(6) -0.020(7) -0.008(5)
O4_51 0.098(13) 0.123(13) 0.070(10) -0.055(10) 0.039(9) -0.074(11)
O5_51 0.071(10) 0.085(10) 0.047(7) -0.029(7) -0.007(7) -0.015(8)
O6_51 0.109(15) 0.130(14) 0.115(13) -0.090(12) -0.029(11) 0.002(11)
O7_51 0.106(14) 0.129(14) 0.082(11) -0.054(11) -0.051(10) 0.010(11)
O8_51 0.117(13) 0.100(10) 0.056(7) -0.034(8) 0.025(8) -0.069(9)
O9_51 0.072(10) 0.056(7) 0.083(9) -0.040(7) -0.011(7) 0.009(7)
O10_51 0.146(16) 0.156(14) 0.106(11) -0.104(11) -0.055(10) 0.076(12)
O11_51 0.058(10) 0.102(11) 0.143(14) -0.077(11) 0.014(10) -0.023(9)
O12_51 0.32(3) 0.39(3) 0.24(3) -0.11(2) 0.01(2) -0.14(2)
O13_51 0.086(13) 0.130(13) 0.160(15) -0.114(13) -0.011(11) -0.007(10)
O14_51 0.166(18) 0.076(10) 0.150(15) -0.047(10) 0.044(13) -0.070(11)
O15_51 0.109(14) 0.091(10) 0.106(11) -0.046(9) 0.012(10) -0.041(10)
O16_51 0.17(2) 0.118(14) 0.175(18) -0.050(14) 0.015(15) 0.013(13)
O17_51 0.096(15) 0.158(17) 0.23(2) -0.053(15) 0.054(15) -0.075(13)
O18_51 0.20(2) 0.102(12) 0.079(11) -0.005(10) -0.057(12) -0.012(13)
O19_51 0.18(2) 0.168(17) 0.101(13) -0.038(13) -0.019(13) -0.049(15)
O20_51 0.173(18) 0.099(12) 0.109(12) -0.055(11) -0.079(12) 0.050(12)
O21_51 0.19(2) 0.167(17) 0.156(16) -0.073(14) -0.089(15) -0.007(15)
O22_51 0.136(17) 0.145(15) 0.134(14) -0.071(13) -0.008(12) -0.021(13)
O23_51 0.141(17) 0.121(13) 0.182(16) -0.103(13) -0.036(13) -0.005(12)
O24_51 0.102(13) 0.046(8) 0.077(9) 0.002(7) -0.002(9) -0.014(8)
O25_51 0.146(17) 0.142(14) 0.115(13) -0.088(12) 0.042(12) -0.034(12)
O26A_51 0.058(12) 0.034(9) 0.035(8) -0.009(7) -0.001(8) -0.025(8)
O26B_51 0.15(3) 0.10(3) 0.15(3) -0.03(2) -0.02(2) -0.08(2)
O27_51 0.18(2) 0.142(17) 0.103(14) -0.081(13) 0.020(13) -0.045(14)
O28_51 0.088(12) 0.125(12) 0.091(10) -0.059(10) -0.008(9) -0.035(10)
O29A_51 0.059(14) 0.046(11) 0.069(12) -0.013(10) 0.001(10) 0.004(10)
O29B_51 0.078(18) 0.036(13) 0.025(11) -0.010(11) -0.026(12) 0.029(12)
O30_51 0.043(13) 0.026(10) 0.027(10) 0.021(8) 0.010(9) 0.002(9)
O31_51 0.027(12) 0.074(15) 0.033(11) -0.019(11) -0.001(9) -0.023(11)

loop_
_atom_type_symbol
_atom_type_description
_atom_type_scat_dispersion_real
_atom_type_scat_dispersion_imag
_atom_type_scat_source
C C 0.0033 0.0016 'International Tables Vol C Tables 4.2.6.8 and 6.1.1.4'
N N 0.0064 0.0033 'International Tables Vol C Tables 4.2.6.8 and 6.1.1.4'
O O 0.0110 0.0060 'International Tables Vol C Tables 4.2.6.8 and 6.1.1.4'
Pd Pd -1.0218 0.9968 'International Tables Vol C Tables 4.2.6.8 and 6.1.1.4'
H H 0.0000 0.0000 'International Tables Vol C Tables 4.2.6.8 and 6.1.1.4'

loop_
_geom_angle_atom_site_label_1
_geom_angle_atom_site_label_2
_geom_angle_atom_site_label_3
_geom_angle
_geom_angle_site_symmetry_1
_geom_angle_site_symmetry_3
_geom_angle_publ_flag
N1_6 Pd01_1 N5_2 93.1(5) . . ?
N1_6 Pd01_1 N2_6 84.2(5) . . ?
N5_2 Pd01_1 N2_6 174.0(5) . . ?
N1_6 Pd01_1 N6_3 173.1(6) . . ?
N5_2 Pd01_1 N6_3 91.3(5) . . ?
N2_6 Pd01_1 N6_3 92.0(5) . . ?
N6_5 Pd02_1 N3_2 93.4(6) . . ?
N6_5 Pd02_1 N1_7 173.2(6) . . ?
N3_2 Pd02_1 N1_7 92.1(5) . . ?
N6_5 Pd02_1 N2_7 91.0(5) . . ?
N3_2 Pd02_1 N2_7 172.3(6) . . ?
N1_7 Pd02_1 N2_7 83.9(5) . . ?
N2_8 Pd03_1 N6_4 170.0(7) . . ?
N2_8 Pd03_1 N1_8 84.3(5) . . ?
N6_4 Pd03_1 N1_8 92.4(6) . . ?
N2_8 Pd03_1 N6_2 93.0(5) . . ?
N6_4 Pd03_1 N6_2 91.2(7) . . ?
N1_8 Pd03_1 N6_2 173.5(6) . . ?
N1_9 Pd04_1 N3_5 174.4(5) . . ?
N1_9 Pd04_1 N3_3 93.9(5) . . ?
N3_5 Pd04_1 N3_3 91.7(6) . . ?
N1_9 Pd04_1 N2_9 85.4(4) . . ?
N3_5 Pd04_1 N2_9 89.0(5) . . ?
N3_3 Pd04_1 N2_9 178.6(7) . . ?
N3_4 Pd05_1 N5_3 86.4(7) . . ?
N3_4 Pd05_1 N2_10 96.7(6) . . ?
N5_3 Pd05_1 N2_10 174.2(7) . . ?
N3_4 Pd05_1 N1_10 178.9(6) . . ?
N5_3 Pd05_1 N1_10 93.0(6) . . ?
N2_10 Pd05_1 N1_10 84.0(5) . . ?
N1_11 Pd06_1 N5_4 175.5(7) . . ?
N1_11 Pd06_1 N5_5 94.4(6) . . ?
N5_4 Pd06_1 N5_5 89.9(7) . . ?
N1_11 Pd06_1 N2_11 83.8(5) . . ?
N5_4 Pd06_1 N2_11 92.0(7) . . ?
N5_5 Pd06_1 N2_11 177.6(7) . . ?
N6_2 C1_2 C2_2 108.2(18) . . ?
N6_2 C1_2 H1_2 125.9 . . ?
C2_2 C1_2 H1_2 125.9 . . ?
N1_2 C2_2 C1_2 107.0(18) . . ?
N1_2 C2_2 H2_2 126.5 . . ?
C1_2 C2_2 H2_2 126.5 . . ?
C2_2 N1_2 C3_2 131.1(16) . . ?
C2_2 N1_2 C15_2 109.7(15) . . ?
C3_2 N1_2 C15_2 119.2(14) . . ?
C14_2 C3_2 N1_2 120.0(15) . . ?
C14_2 C3_2 C4_2 117.6(16) . . ?
N1_2 C3_2 C4_2 122.1(16) . . ?
C5_2 C4_2 C3_2 114.5(16) . . ?
C5_2 C4_2 H4_2 122.7 . . ?
C3_2 C4_2 H4_2 122.7 . . ?
C9_2 C5_2 C4_2 129.7(16) . . ?
C9_2 C5_2 N2_2 118.9(16) . . ?
C4_2 C5_2 N2_2 110.9(16) . . ?
C8_2 N2_2 C6_2 109.0(15) . . ?
C8_2 N2_2 C5_2 128.7(16) . . ?
C6_2 N2_2 C5_2 122.2(16) . . ?
N3_2 C6_2 N2_2 107.3(17) . . ?
N3_2 C6_2 H6_2 126.4 . . ?
N2_2 C6_2 H6_2 126.4 . . ?
N3_2 C7_2 C8_2 112.5(16) . . ?
N3_2 C7_2 H7_2 123.8 . . ?
C8_2 C7_2 H7_2 123.8 . . ?
C6_2 N3_2 C7_2 108.7(16) . . ?
C6_2 N3_2 Pd02_1 119.2(13) . . ?
C7_2 N3_2 Pd02_1 131.6(12) . . ?
N2_2 C8_2 C7_2 102.4(17) . . ?
N2_2 C8_2 H8_2 128.8 . . ?
C7_2 C8_2 H8_2 128.8 . . ?
C5_2 C9_2 C10_2 113.5(15) . . ?
C5_2 C9_2 H9_2 123.2 . . ?
C10_2 C9_2 H9_2 123.2 . . ?
C14_2 C10_2 N4_2 121.3(16) . . ?
C14_2 C10_2 C9_2 122.6(17) . . ?
N4_2 C10_2 C9_2 115.8(15) . . ?
C13_2 N4_2 C11_2 108.2(15) . . ?
C13_2 N4_2 C10_2 126.7(16) . . ?
C11_2 N4_2 C10_2 124.9(14) . . ?
N4_2 C11_2 C12_2 104.2(13) . . ?
N4_2 C11_2 H11_2 127.9 . . ?
C12_2 C11_2 H11_2 127.9 . . ?
N5_2 C12_2 C11_2 107.1(15) . . ?
N5_2 C12_2 H12_2 126.4 . . ?
C11_2 C12_2 H12_2 126.4 . . ?
C13_2 N5_2 C12_2 108.1(14) . . ?
C13_2 N5_2 Pd01_1 122.0(11) . . ?
C12_2 N5_2 Pd01_1 129.1(12) . . ?
N4_2 C13_2 N5_2 112.3(15) . . ?
N4_2 C13_2 H13_2 123.9 . . ?
N5_2 C13_2 H13_2 123.9 . . ?
C10_2 C14_2 C3_2 121.6(17) . . ?
C10_2 C14_2 H14_2 119.2 . . ?
C3_2 C14_2 H14_2 119.2 . . ?
N6_2 C15_2 N1_2 101.6(15) . . ?
N6_2 C15_2 H15_2 129.2 . . ?
N1_2 C15_2 H15_2 129.2 . . ?
C15_2 N6_2 C1_2 113.1(17) . . ?
C15_2 N6_2 Pd03_1 118.3(12) . . ?
C1_2 N6_2 Pd03_1 128.5(13) . . ?
C2_3 C1_3 N6_3 98.8(15) . . ?
C2_3 C1_3 H1_3 130.6 . . ?
N6_3 C1_3 H1_3 130.6 . . ?
N1_3 C2_3 C1_3 114.8(18) . . ?
N1_3 C2_3 H2_3 122.6 . . ?
C1_3 C2_3 H2_3 122.6 . . ?
C2_3 N1_3 C15_3 105.0(14) . . ?
C2_3 N1_3 C3_3 127.9(16) . . ?
C15_3 N1_3 C3_3 126.9(15) . . ?
C14_3 C3_3 C4_3 120.1(17) . . ?
C14_3 C3_3 N1_3 117.5(17) . . ?
C4_3 C3_3 N1_3 121.9(18) . . ?
C5_3 C4_3 C3_3 121.3(19) . . ?
C5_3 C4_3 H4_3 119.3 . . ?
C3_3 C4_3 H4_3 119.3 . . ?
C9_3 C5_3 C4_3 121.1(18) . . ?
C9_3 C5_3 N2_3 119.7(16) . . ?
C4_3 C5_3 N2_3 119.0(17) . . ?
C8_3 N2_3 C6_3 109.5(15) . . ?
C8_3 N2_3 C5_3 121.6(17) . . ?
C6_3 N2_3 C5_3 128.7(16) . . ?
C7_3 C6_3 N2_3 103.4(17) . . ?
C7_3 C6_3 H6_3 128.3 . . ?
N2_3 C6_3 H6_3 128.3 . . ?
C6_3 C7_3 N3_3 113.3(19) . . ?
C6_3 C7_3 H7_3 123.4 . . ?
N3_3 C7_3 H7_3 123.4 . . ?
C8_3 N3_3 C7_3 105.1(16) . . ?
C8_3 N3_3 Pd04_1 128.2(13) . . ?
C7_3 N3_3 Pd04_1 126.5(14) . . ?
N3_3 C8_3 N2_3 108.6(17) . . ?
N3_3 C8_3 H8_3 125.7 . . ?
N2_3 C8_3 H8_3 125.7 . . ?
C5_3 C9_3 C10_3 119.2(15) . . ?
C5_3 C9_3 H9_3 120.4 . . ?
C10_3 C9_3 H9_3 120.4 . . ?
C14_3 C10_3 N4_3 120.8(16) . . ?
C14_3 C10_3 C9_3 119.2(16) . . ?
N4_3 C10_3 C9_3 120.0(14) . . ?
C11_3 N4_3 C13_3 104.4(17) . . ?
C11_3 N4_3 C10_3 127.8(15) . . ?
C13_3 N4_3 C10_3 127.7(15) . . ?
N4_3 C11_3 C12_3 106.5(17) . . ?
N4_3 C11_3 H11_3 126.7 . . ?
C12_3 C11_3 H11_3 126.7 . . ?
N5_3 C12_3 C11_3 110.7(19) . . ?
N5_3 C12_3 C13_3 37.5(11) . . ?
C11_3 C12_3 C13_3 73.4(13) . . ?
N5_3 C12_3 H12_3 124.7 . . ?
C11_3 C12_3 H12_3 124.7 . . ?
C13_3 C12_3 H12_3 161.4 . . ?
C13_3 N5_3 C12_3 104.3(18) . . ?
C13_3 N5_3 Pd05_1 125.0(14) . . ?
C12_3 N5_3 Pd05_1 129.6(15) . . ?
N5_3 C13_3 N4_3 113.6(17) . . ?
N5_3 C13_3 C12_3 38.2(11) . . ?
N4_3 C13_3 C12_3 75.6(12) . . ?
N5_3 C13_3 H13_3 123.2 . . ?
N4_3 C13_3 H13_3 123.2 . . ?
C12_3 C13_3 H13_3 161.0 . . ?
C10_3 C14_3 C3_3 118.5(17) . . ?
C10_3 C14_3 H14_3 120.8 . . ?
C3_3 C14_3 H14_3 120.8 . . ?
N6_3 C15_3 N1_3 108.0(17) . . ?
N6_3 C15_3 H15_3 126.0 . . ?
N1_3 C15_3 H15_3 126.0 . . ?
C15_3 N6_3 C1_3 113.1(15) . . ?
C15_3 N6_3 Pd01_1 119.4(13) . . ?
C1_3 N6_3 Pd01_1 127.2(10) . . ?
C2_4 C1_4 N6_4 112.3(19) . . ?
C2_4 C1_4 H1_4 123.9 . . ?
N6_4 C1_4 H1_4 123.9 . . ?
C1_4 C2_4 N1_4 103.5(18) . . ?
C1_4 C2_4 H2_4 128.2 . . ?
N1_4 C2_4 H2_4 128.2 . . ?
C3_4 N1_4 C2_4 127(2) . . ?
C3_4 N1_4 C15_4 124(2) . . ?
C2_4 N1_4 C15_4 108.1(17) . . ?
C14_4 C3_4 N1_4 122(2) . . ?
C14_4 C3_4 C4_4 122.3(19) . . ?
N1_4 C3_4 C4_4 115.8(19) . . ?
C5_4 C4_4 C3_4 117.1(18) . . ?
C5_4 C4_4 H4_4 121.4 . . ?
C3_4 C4_4 H4_4 121.4 . . ?
N2_4 C5_4 C4_4 120.2(17) . . ?
N2_4 C5_4 C9_4 118.7(18) . . ?
C4_4 C5_4 C9_4 121(2) . . ?
C5_4 N2_4 C6_4 127.9(16) . . ?
C5_4 N2_4 C8_4 127.2(15) . . ?
C6_4 N2_4 C8_4 104.0(15) . . ?
C7_4 C6_4 N2_4 105.8(17) . . ?
C7_4 C6_4 H6_4 127.1 . . ?
N2_4 C6_4 H6_4 127.1 . . ?
C6_4 C7_4 N3_4 113(2) . . ?
C6_4 C7_4 H7_4 123.4 . . ?
N3_4 C7_4 H7_4 123.4 . . ?
C8_4 N3_4 C7_4 103.8(18) . . ?
C8_4 N3_4 Pd05_1 125.9(14) . . ?
C7_4 N3_4 Pd05_1 129.6(15) . . ?
N3_4 C8_4 N2_4 112.9(17) . . ?
N3_4 C8_4 H8_4 123.5 . . ?
N2_4 C8_4 H8_4 123.5 . . ?
C5_4 C9_4 C10_4 119.9(19) . . ?
C5_4 C9_4 H9_4 120.1 . . ?
C10_4 C9_4 H9_4 120.1 . . ?
N4_4 C10_4 C14_4 126(2) . . ?
N4_4 C10_4 C9_4 121.6(18) . . ?
C14_4 C10_4 C9_4 112.1(17) . . ?
C11_4 N4_4 C10_4 127(2) . . ?
C11_4 N4_4 C13_4 107.1(19) . . ?
C10_4 N4_4 C13_4 126(2) . . ?
N4_4 C11_4 C12_4 106(2) . . ?
N4_4 C11_4 H11_4 126.9 . . ?
C12_4 C11_4 H11_4 126.9 . . ?
N5_4 C12_4 C11_4 109(2) . . ?
N5_4 C12_4 H12_4 125.5 . . ?
C11_4 C12_4 H12_4 125.5 . . ?
C13_4 N5_4 C12_4 106.6(19) . . ?
C13_4 N5_4 Pd06_1 123.3(17) . . ?
C12_4 N5_4 Pd06_1 127.8(16) . . ?
N5_4 C13_4 N4_4 110(2) . . ?
N5_4 C13_4 H13_4 124.9 . . ?
N4_4 C13_4 H13_4 124.9 . . ?
C3_4 C14_4 C10_4 127(2) . . ?
C3_4 C14_4 H14_4 116.5 . . ?
C10_4 C14_4 H14_4 116.5 . . ?
N6_4 C15_4 N1_4 102.8(19) . . ?
N6_4 C15_4 H15_4 128.6 . . ?
N1_4 C15_4 H15_4 128.6 . . ?
C15_4 N6_4 C1_4 112.9(18) . . ?
C15_4 N6_4 Pd03_1 118.3(15) . . ?
C1_4 N6_4 Pd03_1 128.8(14) . . ?
N6_5 C1_5 C2_5 110.2(16) . . ?
N6_5 C1_5 H1_5 124.9 . . ?
C2_5 C1_5 H1_5 124.9 . . ?
N1_5 C2_5 C1_5 104.7(17) . . ?
N1_5 C2_5 H2_5 127.6 . . ?
C1_5 C2_5 H2_5 127.6 . . ?
C2_5 N1_5 C15_5 108.9(14) . . ?
C2_5 N1_5 C3_5 126.3(17) . . ?
C15_5 N1_5 C3_5 124.8(16) . . ?
C14_5 C3_5 C4_5 126.1(17) . . ?
C14_5 C3_5 N1_5 120.4(17) . . ?
C4_5 C3_5 N1_5 113.5(17) . . ?
C3_5 C4_5 C5_5 115.7(18) . . ?
C3_5 C4_5 H4_5 122.1 . . ?
C5_5 C4_5 H4_5 122.1 . . ?
N2_5 C5_5 C9_5 118.3(14) . . ?
N2_5 C5_5 C4_5 121.1(16) . . ?
C9_5 C5_5 C4_5 120.6(16) . . ?
C6_5 N2_5 C5_5 130.8(16) . . ?
C6_5 N2_5 C8_5 107.3(16) . . ?
C5_5 N2_5 C8_5 121.7(16) . . ?
N2_5 C6_5 C7_5 106.5(18) . . ?
N2_5 C6_5 H6_5 126.7 . . ?
C7_5 C6_5 H6_5 126.7 . . ?
N3_5 C7_5 C6_5 111.5(18) . . ?
N3_5 C7_5 H7_5 124.2 . . ?
C6_5 C7_5 H7_5 124.2 . . ?
C7_5 N3_5 C8_5 109.7(16) . . ?
C7_5 N3_5 Pd04_1 131.1(14) . . ?
C8_5 N3_5 Pd04_1 118.9(13) . . ?
N3_5 C8_5 N2_5 103.9(16) . . ?
N3_5 C8_5 H8_5 128.0 . . ?
N2_5 C8_5 H8_5 128.0 . . ?
C5_5 C9_5 C10_5 118.0(15) . . ?
C5_5 C9_5 H9_5 121.0 . . ?
C10_5 C9_5 H9_5 121.0 . . ?
C14_5 C10_5 C9_5 120.6(17) . . ?
C14_5 C10_5 N4_5 122.0(17) . . ?
C9_5 C10_5 N4_5 117.2(15) . . ?
C13_5 N4_5 C11_5 109.5(17) . . ?
C13_5 N4_5 C10_5 122.1(18) . . ?
C11_5 N4_5 C10_5 128.4(15) . . ?
C12_5 C11_5 N4_5 108.9(17) . . ?
C12_5 C11_5 H11_5 125.5 . . ?
N4_5 C11_5 H11_5 125.5 . . ?
C11_5 C12_5 N5_5 107(2) . . ?
C11_5 C12_5 H12_5 126.3 . . ?
N5_5 C12_5 H12_5 126.3 . . ?
C12_5 N5_5 C13_5 105.4(16) . . ?
C12_5 N5_5 Pd06_1 125.2(15) . . ?
C13_5 N5_5 Pd06_1 128.8(13) . . ?
N4_5 C13_5 N5_5 108.8(17) . . ?
N4_5 C13_5 H13_5 125.6 . . ?
N5_5 C13_5 H13_5 125.6 . . ?
C3_5 C14_5 C10_5 118.9(19) . . ?
C3_5 C14_5 H14_5 120.5 . . ?
C10_5 C14_5 H14_5 120.5 . . ?
N6_5 C15_5 N1_5 110.4(16) . . ?
N6_5 C15_5 H15_5 124.8 . . ?
N1_5 C15_5 H15_5 124.8 . . ?
C15_5 N6_5 C1_5 105.7(15) . . ?
C15_5 N6_5 Pd02_1 123.2(14) . . ?
C1_5 N6_5 Pd02_1 130.8(12) . . ?
C1_6 N1_6 Pd01_1 107.2(8) . . ?
C1_6 N1_6 H1A_6 110.3 . . ?
Pd01_1 N1_6 H1A_6 110.3 . . ?
C1_6 N1_6 H1B_6 110.3 . . ?
Pd01_1 N1_6 H1B_6 110.3 . . ?
H1A_6 N1_6 H1B_6 108.5 . . ?
C6_6 C1_6 N1_6 106.8(11) . . ?
C6_6 C1_6 C2_6 112.6(10) . . ?
N1_6 C1_6 C2_6 112.2(10) . . ?
C6_6 C1_6 H1_6 108.4 . . ?
N1_6 C1_6 H1_6 108.4 . . ?
C2_6 C1_6 H1_6 108.4 . . ?
C1_6 C2_6 C3_6 109.3(12) . . ?
C1_6 C2_6 H2A_6 109.8 . . ?
C3_6 C2_6 H2A_6 109.8 . . ?
C1_6 C2_6 H2B_6 109.8 . . ?
C3_6 C2_6 H2B_6 109.8 . . ?
H2A_6 C2_6 H2B_6 108.3 . . ?
C4_6 C3_6 C2_6 111.0(14) . . ?
C4_6 C3_6 H3A_6 109.4 . . ?
C2_6 C3_6 H3A_6 109.4 . . ?
C4_6 C3_6 H3B_6 109.4 . . ?
C2_6 C3_6 H3B_6 109.4 . . ?
H3A_6 C3_6 H3B_6 108.0 . . ?
C3_6 C4_6 C5_6 109.2(15) . . ?
C3_6 C4_6 H4A_6 109.8 . . ?
C5_6 C4_6 H4A_6 109.8 . . ?
C3_6 C4_6 H4B_6 109.8 . . ?
C5_6 C4_6 H4B_6 109.8 . . ?
H4A_6 C4_6 H4B_6 108.3 . . ?
C6_6 C5_6 C4_6 107.8(14) . . ?
C6_6 C5_6 H5A_6 110.2 . . ?
C4_6 C5_6 H5A_6 110.2 . . ?
C6_6 C5_6 H5B_6 110.2 . . ?
C4_6 C5_6 H5B_6 110.2 . . ?
H5A_6 C5_6 H5B_6 108.5 . . ?
N2_6 C6_6 C1_6 107.6(11) . . ?
N2_6 C6_6 C5_6 111.8(12) . . ?
C1_6 C6_6 C5_6 110.3(13) . . ?
N2_6 C6_6 H6_6 109.0 . . ?
C1_6 C6_6 H6_6 109.0 . . ?
C5_6 C6_6 H6_6 109.0 . . ?
C6_6 N2_6 Pd01_1 107.8(9) . . ?
C6_6 N2_6 H2C_6 110.1 . . ?
Pd01_1 N2_6 H2C_6 110.1 . . ?
C6_6 N2_6 H2D_6 110.1 . . ?
Pd01_1 N2_6 H2D_6 110.1 . . ?
H2C_6 N2_6 H2D_6 108.5 . . ?
C1_7 N1_7 Pd02_1 107.3(9) . . ?
C1_7 N1_7 H1A_7 110.2 . . ?
Pd02_1 N1_7 H1A_7 110.2 . . ?
C1_7 N1_7 H1B_7 110.2 . . ?
Pd02_1 N1_7 H1B_7 110.2 . . ?
H1A_7 N1_7 H1B_7 108.5 . . ?
C6_7 C1_7 N1_7 106.1(11) . . ?
C6_7 C1_7 C2_7 114.4(12) . . ?
N1_7 C1_7 C2_7 112.4(12) . . ?
C6_7 C1_7 H1_7 107.9 . . ?
N1_7 C1_7 H1_7 107.9 . . ?
C2_7 C1_7 H1_7 107.9 . . ?
C1_7 C2_7 C3_7 110.6(13) . . ?
C1_7 C2_7 H2A_7 109.5 . . ?
C3_7 C2_7 H2A_7 109.5 . . ?
C1_7 C2_7 H2B_7 109.5 . . ?
C3_7 C2_7 H2B_7 109.5 . . ?
H2A_7 C2_7 H2B_7 108.1 . . ?
C4_7 C3_7 C2_7 111.8(14) . . ?
C4_7 C3_7 H3A_7 109.3 . . ?
C2_7 C3_7 H3A_7 109.3 . . ?
C4_7 C3_7 H3B_7 109.3 . . ?
C2_7 C3_7 H3B_7 109.3 . . ?
H3A_7 C3_7 H3B_7 107.9 . . ?
C3_7 C4_7 C5_7 112.3(14) . . ?
C3_7 C4_7 H4A_7 109.1 . . ?
C5_7 C4_7 H4A_7 109.1 . . ?
C3_7 C4_7 H4B_7 109.1 . . ?
C5_7 C4_7 H4B_7 109.1 . . ?
H4A_7 C4_7 H4B_7 107.9 . . ?
C4_7 C5_7 C6_7 109.2(13) . . ?
C4_7 C5_7 H5A_7 109.8 . . ?
C6_7 C5_7 H5A_7 109.8 . . ?
C4_7 C5_7 H5B_7 109.8 . . ?
C6_7 C5_7 H5B_7 109.8 . . ?
H5A_7 C5_7 H5B_7 108.3 . . ?
C1_7 C6_7 N2_7 109.0(11) . . ?
C1_7 C6_7 C5_7 109.5(13) . . ?
N2_7 C6_7 C5_7 112.7(12) . . ?
C1_7 C6_7 H6_7 108.5 . . ?
N2_7 C6_7 H6_7 108.5 . . ?
C5_7 C6_7 H6_7 108.5 . . ?
C6_7 N2_7 Pd02_1 108.2(9) . . ?
C6_7 N2_7 H2C_7 110.1 . . ?
Pd02_1 N2_7 H2C_7 110.1 . . ?
C6_7 N2_7 H2D_7 110.1 . . ?
Pd02_1 N2_7 H2D_7 110.1 . . ?
H2C_7 N2_7 H2D_7 108.4 . . ?
C1_8 N1_8 Pd03_1 108.6(10) . . ?
C1_8 N1_8 H1A_8 110.0 . . ?
Pd03_1 N1_8 H1A_8 110.0 . . ?
C1_8 N1_8 H1B_8 110.0 . . ?
Pd03_1 N1_8 H1B_8 110.0 . . ?
H1A_8 N1_8 H1B_8 108.4 . . ?
C6_8 C1_8 N1_8 109.2(11) . . ?
C6_8 C1_8 C2_8 112.8(11) . . ?
N1_8 C1_8 C2_8 111.4(11) . . ?
C6_8 C1_8 H1_8 107.7 . . ?
N1_8 C1_8 H1_8 107.7 . . ?
C2_8 C1_8 H1_8 107.7 . . ?
C1_8 C2_8 C3_8 108.4(11) . . ?
C1_8 C2_8 H2A_8 110.0 . . ?
C3_8 C2_8 H2A_8 110.0 . . ?
C1_8 C2_8 H2B_8 110.0 . . ?
C3_8 C2_8 H2B_8 110.0 . . ?
H2A_8 C2_8 H2B_8 108.4 . . ?
C4_8 C3_8 C2_8 113.8(13) . . ?
C4_8 C3_8 H3A_8 108.8 . . ?
C2_8 C3_8 H3A_8 108.8 . . ?
C4_8 C3_8 H3B_8 108.8 . . ?
C2_8 C3_8 H3B_8 108.8 . . ?
H3A_8 C3_8 H3B_8 107.7 . . ?
C3_8 C4_8 C5_8 109.7(14) . . ?
C3_8 C4_8 H4A_8 109.7 . . ?
C5_8 C4_8 H4A_8 109.7 . . ?
C3_8 C4_8 H4B_8 109.7 . . ?
C5_8 C4_8 H4B_8 109.7 . . ?
H4A_8 C4_8 H4B_8 108.2 . . ?
C6_8 C5_8 C4_8 107.1(13) . . ?
C6_8 C5_8 H5A_8 110.3 . . ?
C4_8 C5_8 H5A_8 110.3 . . ?
C6_8 C5_8 H5B_8 110.3 . . ?
C4_8 C5_8 H5B_8 110.3 . . ?
H5A_8 C5_8 H5B_8 108.5 . . ?
C1_8 C6_8 N2_8 109.9(11) . . ?
C1_8 C6_8 C5_8 110.5(12) . . ?
N2_8 C6_8 C5_8 113.4(12) . . ?
C1_8 C6_8 H6_8 107.6 . . ?
N2_8 C6_8 H6_8 107.6 . . ?
C5_8 C6_8 H6_8 107.6 . . ?
C6_8 N2_8 Pd03_1 108.7(9) . . ?
C6_8 N2_8 H2C_8 109.9 . . ?
Pd03_1 N2_8 H2C_8 109.9 . . ?
C6_8 N2_8 H2D_8 109.9 . . ?
Pd03_1 N2_8 H2D_8 109.9 . . ?
H2C_8 N2_8 H2D_8 108.3 . . ?
C1_9 N1_9 Pd04_1 107.2(8) . . ?
C1_9 N1_9 H1A_9 110.3 . . ?
Pd04_1 N1_9 H1A_9 110.3 . . ?
C1_9 N1_9 H1B_9 110.3 . . ?
Pd04_1 N1_9 H1B_9 110.3 . . ?
H1A_9 N1_9 H1B_9 108.5 . . ?
C6_9 C1_9 N1_9 110.2(10) . . ?
C6_9 C1_9 C2_9 109.9(11) . . ?
N1_9 C1_9 C2_9 113.2(11) . . ?
C6_9 C1_9 H1_9 107.8 . . ?
N1_9 C1_9 H1_9 107.8 . . ?
C2_9 C1_9 H1_9 107.8 . . ?
C3_9 C2_9 C1_9 110.0(13) . . ?
C3_9 C2_9 H2A_9 109.7 . . ?
C1_9 C2_9 H2A_9 109.7 . . ?
C3_9 C2_9 H2B_9 109.7 . . ?
C1_9 C2_9 H2B_9 109.7 . . ?
H2A_9 C2_9 H2B_9 108.2 . . ?
C4_9 C3_9 C2_9 111.3(13) . . ?
C4_9 C3_9 H3A_9 109.4 . . ?
C2_9 C3_9 H3A_9 109.4 . . ?
C4_9 C3_9 H3B_9 109.4 . . ?
C2_9 C3_9 H3B_9 109.4 . . ?
H3A_9 C3_9 H3B_9 108.0 . . ?
C3_9 C4_9 C5_9 111.1(13) . . ?
C3_9 C4_9 H4A_9 109.4 . . ?
C5_9 C4_9 H4A_9 109.4 . . ?
C3_9 C4_9 H4B_9 109.4 . . ?
C5_9 C4_9 H4B_9 109.4 . . ?
H4A_9 C4_9 H4B_9 108.0 . . ?
C4_9 C5_9 C6_9 109.0(12) . . ?
C4_9 C5_9 H5A_9 109.9 . . ?
C6_9 C5_9 H5A_9 109.9 . . ?
C4_9 C5_9 H5B_9 109.9 . . ?
C6_9 C5_9 H5B_9 109.9 . . ?
H5A_9 C5_9 H5B_9 108.3 . . ?
C1_9 C6_9 N2_9 108.0(11) . . ?
C1_9 C6_9 C5_9 111.4(11) . . ?
N2_9 C6_9 C5_9 111.6(11) . . ?
C1_9 C6_9 H6_9 108.6 . . ?
N2_9 C6_9 H6_9 108.6 . . ?
C5_9 C6_9 H6_9 108.6 . . ?
C6_9 N2_9 Pd04_1 107.5(9) . . ?
C6_9 N2_9 H2C_9 110.2 . . ?
Pd04_1 N2_9 H2C_9 110.2 . . ?
C6_9 N2_9 H2D_9 110.2 . . ?
Pd04_1 N2_9 H2D_9 110.2 . . ?
H2C_9 N2_9 H2D_9 108.5 . . ?
C1_10 N1_10 Pd05_1 108.7(10) . . ?
C1_10 N1_10 H1A_10 109.9 . . ?
Pd05_1 N1_10 H1A_10 109.9 . . ?
C1_10 N1_10 H1B_10 109.9 . . ?
Pd05_1 N1_10 H1B_10 109.9 . . ?
H1A_10 N1_10 H1B_10 108.3 . . ?
C6_10 C1_10 N1_10 109.0(11) . . ?
C6_10 C1_10 C2_10 114.2(12) . . ?
N1_10 C1_10 C2_10 110.1(12) . . ?
C6_10 C1_10 H1_10 107.8 . . ?
N1_10 C1_10 H1_10 107.8 . . ?
C2_10 C1_10 H1_10 107.8 . . ?
C1_10 C2_10 C3_10 109.3(13) . . ?
C1_10 C2_10 H2A_10 109.8 . . ?
C3_10 C2_10 H2A_10 109.8 . . ?
C1_10 C2_10 H2B_10 109.8 . . ?
C3_10 C2_10 H2B_10 109.8 . . ?
H2A_10 C2_10 H2B_10 108.3 . . ?
C4_10 C3_10 C2_10 112.6(15) . . ?
C4_10 C3_10 H3A_10 109.1 . . ?
C2_10 C3_10 H3A_10 109.1 . . ?
C4_10 C3_10 H3B_10 109.1 . . ?
C2_10 C3_10 H3B_10 109.1 . . ?
H3A_10 C3_10 H3B_10 107.8 . . ?
C3_10 C4_10 C5_10 113.8(15) . . ?
C3_10 C4_10 H4A_10 108.8 . . ?
C5_10 C4_10 H4A_10 108.8 . . ?
C3_10 C4_10 H4B_10 108.8 . . ?
C5_10 C4_10 H4B_10 108.8 . . ?
H4A_10 C4_10 H4B_10 107.7 . . ?
C4_10 C5_10 C6_10 105.9(13) . . ?
C4_10 C5_10 H5A_10 110.6 . . ?
C6_10 C5_10 H5A_10 110.6 . . ?
C4_10 C5_10 H5B_10 110.6 . . ?
C6_10 C5_10 H5B_10 110.6 . . ?
H5A_10 C5_10 H5B_10 108.7 . . ?
C1_10 C6_10 N2_10 107.9(10) . . ?
C1_10 C6_10 C5_10 111.6(12) . . ?
N2_10 C6_10 C5_10 112.1(12) . . ?
C1_10 C6_10 H6_10 108.4 . . ?
N2_10 C6_10 H6_10 108.4 . . ?
C5_10 C6_10 H6_10 108.4 . . ?
C6_10 N2_10 Pd05_1 107.7(9) . . ?
C6_10 N2_10 H2C_10 110.2 . . ?
Pd05_1 N2_10 H2C_10 110.2 . . ?
C6_10 N2_10 H2D_10 110.2 . . ?
Pd05_1 N2_10 H2D_10 110.2 . . ?
H2C_10 N2_10 H2D_10 108.5 . . ?
C1_11 N1_11 Pd06_1 111.1(10) . . ?
C1_11 N1_11 H1A_11 109.4 . . ?
Pd06_1 N1_11 H1A_11 109.4 . . ?
C1_11 N1_11 H1B_11 109.4 . . ?
Pd06_1 N1_11 H1B_11 109.4 . . ?
H1A_11 N1_11 H1B_11 108.0 . . ?
C6_11 C1_11 C2_11 111.7(12) . . ?
C6_11 C1_11 N1_11 106.7(11) . . ?
C2_11 C1_11 N1_11 111.8(13) . . ?
C6_11 C1_11 H1_11 108.9 . . ?
C2_11 C1_11 H1_11 108.9 . . ?
N1_11 C1_11 H1_11 108.9 . . ?
C1_11 C2_11 C3_11 106.8(14) . . ?
C1_11 C2_11 H2A_11 110.4 . . ?
C3_11 C2_11 H2A_11 110.4 . . ?
C1_11 C2_11 H2B_11 110.4 . . ?
C3_11 C2_11 H2B_11 110.4 . . ?
H2A_11 C2_11 H2B_11 108.6 . . ?
C4_11 C3_11 C2_11 112.0(14) . . ?
C4_11 C3_11 H3A_11 109.2 . . ?
C2_11 C3_11 H3A_11 109.2 . . ?
C4_11 C3_11 H3B_11 109.2 . . ?
C2_11 C3_11 H3B_11 109.2 . . ?
H3A_11 C3_11 H3B_11 107.9 . . ?
C3_11 C4_11 C5_11 112.0(16) . . ?
C3_11 C4_11 H4A_11 109.2 . . ?
C5_11 C4_11 H4A_11 109.2 . . ?
C3_11 C4_11 H4B_11 109.2 . . ?
C5_11 C4_11 H4B_11 109.2 . . ?
H4A_11 C4_11 H4B_11 107.9 . . ?
C4_11 C5_11 C6_11 106.3(14) . . ?
C4_11 C5_11 H5A_11 110.5 . . ?
C6_11 C5_11 H5A_11 110.5 . . ?
C4_11 C5_11 H5B_11 110.5 . . ?
C6_11 C5_11 H5B_11 110.5 . . ?
H5A_11 C5_11 H5B_11 108.7 . . ?
N2_11 C6_11 C1_11 108.8(11) . . ?
N2_11 C6_11 C5_11 112.5(12) . . ?
C1_11 C6_11 C5_11 111.2(12) . . ?
N2_11 C6_11 H6_11 108.1 . . ?
C1_11 C6_11 H6_11 108.1 . . ?
C5_11 C6_11 H6_11 108.1 . . ?
C6_11 N2_11 Pd06_1 108.4(10) . . ?
C6_11 N2_11 H2C_11 110.0 . . ?
Pd06_1 N2_11 H2C_11 110.0 . . ?
C6_11 N2_11 H2D_11 110.0 . . ?
Pd06_1 N2_11 H2D_11 110.0 . . ?
H2C_11 N2_11 H2D_11 108.4 . . ?
O2_12 N1_12 O3_12 120(3) . . ?
O2_12 N1_12 O1_12 123(2) . . ?
O3_12 N1_12 O1_12 116(2) . . ?
O2_13 N1_13 O3_13 120.2(17) . . ?
O2_13 N1_13 O1_13 122.2(19) . . ?
O3_13 N1_13 O1_13 117.6(17) . . ?
O1_14 N1_14 O3_14 125.9(18) . . ?
O1_14 N1_14 O2_14 119.6(18) . . ?
O3_14 N1_14 O2_14 114.1(15) . . ?
O1_15 N1_15 O2_15 117.8(19) . . ?
O1_15 N1_15 O3_15 124.1(19) . . ?
O2_15 N1_15 O3_15 118.0(17) . . ?
O1_16 N1_16 O2_16 120.6(16) . . ?
O1_16 N1_16 O3_16 126(2) . . ?
O2_16 N1_16 O3_16 113.1(18) . . ?
O2_17 N1_17 O1_17 120.0 . . ?
O2_17 N1_17 O3_17 120.0 . . ?
O1_17 N1_17 O3_17 120.0 . . ?
O1_18 N_18 O2_18 125(2) . . ?
O1_18 N_18 O3_18 111(2) . . ?
O2_18 N_18 O3_18 123(2) . . ?
O3_19 N1_19 O1_19 128(2) . . ?
O3_19 N1_19 O2_19 110.8(19) . . ?
O1_19 N1_19 O2_19 120.8(18) . . ?
O2_20 N1_20 O3_20 127(2) . . ?
O2_20 N1_20 O1_20 111.7(16) . . ?
O3_20 N1_20 O1_20 121.0(16) . . ?
O3_21 N1_21 O1_21 138(2) . . ?
O3_21 N1_21 O2_21 112(2) . . ?
O1_21 N1_21 O2_21 108(2) . . ?
O2_22 N1_22 O1_22 121(3) . . ?
O2_22 N1_22 O3_22 131(2) . . ?
O1_22 N1_22 O3_22 108(2) . . ?
O1_23 N1_23 O2_23 123.4(19) . . ?
O1_23 N1_23 O3_23 122.8(18) . . ?
O2_23 N1_23 O3_23 113.8(17) . . ?
N6_26 Pd01_24 N5_25 88.2(6) . . ?
N6_26 Pd01_24 N1_29 179.2(6) . . ?
N5_25 Pd01_24 N1_29 92.4(5) . . ?
N6_26 Pd01_24 N2_29 95.1(6) . . ?
N5_25 Pd01_24 N2_29 173.8(6) . . ?
N1_29 Pd01_24 N2_29 84.3(5) . . ?
N3_25 Pd02_24 N2_30 177.1(6) . . ?
N3_25 Pd02_24 N6_28 87.9(6) . . ?
N2_30 Pd02_24 N6_28 94.1(5) . . ?
N3_25 Pd02_24 N1_30 93.5(6) . . ?
N2_30 Pd02_24 N1_30 84.5(5) . . ?
N6_28 Pd02_24 N1_30 176.7(5) . . ?
N6_25 Pd03_24 N6_27 89.8(6) . . ?
N6_25 Pd03_24 N2_31 92.5(5) . . ?
N6_27 Pd03_24 N2_31 177.5(6) . . ?
N6_25 Pd03_24 N1_31 175.8(5) . . ?
N6_27 Pd03_24 N1_31 94.1(5) . . ?
N2_31 Pd03_24 N1_31 83.6(4) . . ?
N3_28 Pd04_24 N2_32 92.8(6) . . ?
N3_28 Pd04_24 N3_26 88.2(6) . . ?
N2_32 Pd04_24 N3_26 175.4(7) . . ?
N3_28 Pd04_24 N1_32 175.2(6) . . ?
N2_32 Pd04_24 N1_32 83.1(5) . . ?
N3_26 Pd04_24 N1_32 96.0(5) . . ?
N1_33 Pd05_24 N2_33 85.4(5) . . ?
N1_33 Pd05_24 N5_26 90.6(6) . . ?
N2_33 Pd05_24 N5_26 175.7(7) . . ?
N1_33 Pd05_24 N3_27 174.3(7) . . ?
N2_33 Pd05_24 N3_27 89.1(7) . . ?
N5_26 Pd05_24 N3_27 94.9(7) . . ?
N5_27 Pd06_24 N5_28 91.9(8) . . ?
N5_27 Pd06_24 N2_34 89.4(7) . . ?
N5_28 Pd06_24 N2_34 174.7(8) . . ?
N5_27 Pd06_24 N1_34 173.6(7) . . ?
N5_28 Pd06_24 N1_34 94.3(6) . . ?
N2_34 Pd06_24 N1_34 84.6(5) . . ?
C2_25 C1_25 N6_25 110.3(18) . . ?
C2_25 C1_25 H1_25 124.8 . . ?
N6_25 C1_25 H1_25 124.8 . . ?
C1_25 C2_25 N1_25 108.1(19) . . ?
C1_25 C2_25 H2_25 125.9 . . ?
N1_25 C2_25 H2_25 125.9 . . ?
C15_25 N1_25 C2_25 102.6(16) . . ?
C15_25 N1_25 C3_25 132.2(15) . . ?
C2_25 N1_25 C3_25 123.9(16) . . ?
C4_25 C3_25 C14_25 124.7(17) . . ?
C4_25 C3_25 N1_25 115.6(17) . . ?
C14_25 C3_25 N1_25 119.7(15) . . ?
C3_25 C4_25 C5_25 120.8(18) . . ?
C3_25 C4_25 H4_25 119.6 . . ?
C5_25 C4_25 H4_25 119.6 . . ?
C4_25 C5_25 C9_25 115.4(15) . . ?
C4_25 C5_25 N2_25 126.0(16) . . ?
C9_25 C5_25 N2_25 118.6(15) . . ?
C6_25 N2_25 C8_25 110.1(14) . . ?
C6_25 N2_25 C5_25 126.3(15) . . ?
C8_25 N2_25 C5_25 122.2(14) . . ?
N2_25 C6_25 N3_25 109.5(16) . . ?
N2_25 C6_25 H6_25 125.2 . . ?
N3_25 C6_25 H6_25 125.2 . . ?
C8_25 C7_25 N3_25 107.1(18) . . ?
C8_25 C7_25 H7_25 126.4 . . ?
N3_25 C7_25 H7_25 126.4 . . ?
C6_25 N3_25 C7_25 105.6(15) . . ?
C6_25 N3_25 Pd02_24 124.1(13) . . ?
C7_25 N3_25 Pd02_24 127.9(13) . . ?
C7_25 C8_25 N2_25 107.4(18) . . ?
C7_25 C8_25 H8_25 126.3 . . ?
N2_25 C8_25 H8_25 126.3 . . ?
C10_25 C9_25 C5_25 120.2(16) . . ?
C10_25 C9_25 H9_25 119.9 . . ?
C5_25 C9_25 H9_25 119.9 . . ?
C9_25 C10_25 C14_25 121.5(17) . . ?
C9_25 C10_25 N4_25 118.5(16) . . ?
C14_25 C10_25 N4_25 119.2(15) . . ?
C11_25 N4_25 C13_25 106.1(15) . . ?
C11_25 N4_25 C10_25 129.3(16) . . ?
C13_25 N4_25 C10_25 124.2(15) . . ?
C12_25 C11_25 N4_25 109.0(17) . . ?
C12_25 C11_25 H11_25 125.5 . . ?
N4_25 C11_25 H11_25 125.5 . . ?
C11_25 C12_25 N5_25 109.7(18) . . ?
C11_25 C12_25 H12_25 125.1 . . ?
N5_25 C12_25 H12_25 125.1 . . ?
C13_25 N5_25 C12_25 106.2(15) . . ?
C13_25 N5_25 Pd01_24 124.4(12) . . ?
C12_25 N5_25 Pd01_24 129.0(13) . . ?
N5_25 C13_25 N4_25 108.8(15) . . ?
N5_25 C13_25 H13_25 125.6 . . ?
N4_25 C13_25 H13_25 125.6 . . ?
C3_25 C14_25 C10_25 117.3(15) . . ?
C3_25 C14_25 H14_25 121.4 . . ?
C10_25 C14_25 H14_25 121.4 . . ?
N1_25 C15_25 N6_25 119.4(18) . . ?
N1_25 C15_25 H15_25 120.3 . . ?
N6_25 C15_25 H15_25 120.3 . . ?
C15_25 N6_25 C1_25 99.2(16) . . ?
C15_25 N6_25 Pd03_24 128.4(13) . . ?
C1_25 N6_25 Pd03_24 131.2(12) . . ?
N6_26 C1_26 C2_26 117.9(15) . . ?
N6_26 C1_26 H1_26 121.1 . . ?
C2_26 C1_26 H1_26 121.1 . . ?
C1_26 C2_26 N1_26 99.1(15) . . ?
C1_26 C2_26 H2_26 130.4 . . ?
N1_26 C2_26 H2_26 130.4 . . ?
C15_26 N1_26 C3_26 128.5(15) . . ?
C15_26 N1_26 C2_26 108.2(14) . . ?
C3_26 N1_26 C2_26 123.2(14) . . ?
C14_26 C3_26 N1_26 119.9(16) . . ?
C14_26 C3_26 C4_26 122.1(15) . . ?
N1_26 C3_26 C4_26 117.9(16) . . ?
C5_26 C4_26 C3_26 118.9(16) . . ?
C5_26 C4_26 H4_26 120.5 . . ?
C3_26 C4_26 H4_26 120.5 . . ?
N2_26 C5_26 C4_26 121.5(17) . . ?
N2_26 C5_26 C9_26 118.6(14) . . ?
C4_26 C5_26 C9_26 119.5(16) . . ?
C6_26 N2_26 C5_26 126.2(15) . . ?
C6_26 N2_26 C8_26 104.8(15) . . ?
C5_26 N2_26 C8_26 128.4(17) . . ?
N2_26 C6_26 C7_26 110.4(16) . . ?
N2_26 C6_26 H6_26 124.8 . . ?
C7_26 C6_26 H6_26 124.8 . . ?
N3_26 C7_26 C6_26 105.0(16) . . ?
N3_26 C7_26 H7_26 127.5 . . ?
C6_26 C7_26 H7_26 127.5 . . ?
C8_26 N3_26 C7_26 109.6(14) . . ?
C8_26 N3_26 Pd04_24 122.2(13) . . ?
C7_26 N3_26 Pd04_24 126.7(12) . . ?
N3_26 C8_26 N2_26 109.5(18) . . ?
N3_26 C8_26 H8_26 125.3 . . ?
N2_26 C8_26 H8_26 125.3 . . ?
C10_26 C9_26 C5_26 118.8(16) . . ?
C10_26 C9_26 H9_26 120.6 . . ?
C5_26 C9_26 H9_26 120.6 . . ?
C9_26 C10_26 N4_26 121.2(16) . . ?
C9_26 C10_26 C14_26 123.5(18) . . ?
N4_26 C10_26 C14_26 115.2(16) . . ?
C13_26 N4_26 C10_26 121.6(16) . . ?
C13_26 N4_26 C11_26 109.8(17) . . ?
C10_26 N4_26 C11_26 128.2(16) . . ?
C12_26 C11_26 N4_26 107(2) . . ?
C12_26 C11_26 H11_26 126.6 . . ?
N4_26 C11_26 H11_26 126.6 . . ?
C11_26 C12_26 N5_26 109(2) . . ?
C11_26 C12_26 H12_26 125.3 . . ?
N5_26 C12_26 H12_26 125.3 . . ?
C13_26 N5_26 C12_26 106.8(16) . . ?
C13_26 N5_26 Pd05_24 121.3(13) . . ?
C12_26 N5_26 Pd05_24 131.4(15) . . ?
N4_26 C13_26 N5_26 107.0(16) . . ?
N4_26 C13_26 H13_26 126.5 . . ?
N5_26 C13_26 H13_26 126.5 . . ?
C3_26 C14_26 C10_26 117.2(16) . . ?
C3_26 C14_26 H14_26 121.4 . . ?
C10_26 C14_26 H14_26 121.4 . . ?
N1_26 C15_26 N6_26 113.8(16) . . ?
N1_26 C15_26 H15_26 123.1 . . ?
N6_26 C15_26 H15_26 123.1 . . ?
C1_26 N6_26 C15_26 100.7(14) . . ?
C1_26 N6_26 Pd01_24 129.7(12) . . ?
C15_26 N6_26 Pd01_24 129.4(13) . . ?
C2_27 C1_27 N6_27 104(2) . . ?
C2_27 C1_27 H1_27 128.2 . . ?
N6_27 C1_27 H1_27 128.2 . . ?
N1_27 C2_27 C1_27 112(2) . . ?
N1_27 C2_27 H2_27 123.8 . . ?
C1_27 C2_27 H2_27 123.8 . . ?
C2_27 N1_27 C15_27 106.4(16) . . ?
C2_27 N1_27 C3_27 129.0(16) . . ?
C15_27 N1_27 C3_27 124.4(16) . . ?
C4_27 C3_27 C14_27 122.9(18) . . ?
C4_27 C3_27 N1_27 121.9(16) . . ?
C14_27 C3_27 N1_27 115.0(16) . . ?
C3_27 C4_27 C5_27 118.4(18) . . ?
C3_27 C4_27 H4_27 120.8 . . ?
C5_27 C4_27 H4_27 120.8 . . ?
C9_27 C5_27 C4_27 122.0(18) . . ?
C9_27 C5_27 N2_27 118.2(17) . . ?
C4_27 C5_27 N2_27 119.7(17) . . ?
C8_27 N2_27 C6_27 106(2) . . ?
C8_27 N2_27 C5_27 127(2) . . ?
C6_27 N2_27 C5_27 127(2) . . ?
N2_27 C6_27 C7_27 112(3) . . ?
N2_27 C6_27 C8_27 35.7(14) . . ?
C7_27 C6_27 C8_27 76(2) . . ?
N2_27 C6_27 H6_27 124.0 . . ?
C7_27 C6_27 H6_27 124.0 . . ?
C8_27 C6_27 H6_27 159.5 . . ?
N3_27 C7_27 C6_27 100(3) . . ?
N3_27 C7_27 H7_27 129.9 . . ?
C6_27 C7_27 H7_27 129.9 . . ?
C8_27 N3_27 C7_27 109(2) . . ?
C8_27 N3_27 Pd05_24 127.8(18) . . ?
C7_27 N3_27 Pd05_24 123(2) . . ?
N2_27 C8_27 N3_27 113(2) . . ?
N2_27 C8_27 C6_27 38.6(14) . . ?
N3_27 C8_27 C6_27 74.8(16) . . ?
N2_27 C8_27 H8_27 123.3 . . ?
N3_27 C8_27 H8_27 123.3 . . ?
C6_27 C8_27 H8_27 161.8 . . ?
C10_27 C9_27 C5_27 114.4(18) . . ?
C10_27 C9_27 H9_27 122.8 . . ?
C5_27 C9_27 H9_27 122.8 . . ?
C9_27 C10_27 C14_27 134(2) . . ?
C9_27 C10_27 N4_27 113.9(18) . . ?
C14_27 C10_27 N4_27 112.1(18) . . ?
C13_27 N4_27 C11_27 107.0(18) . . ?
C13_27 N4_27 C10_27 127(2) . . ?
C11_27 N4_27 C10_27 126.4(17) . . ?
C12_27 C11_27 N4_27 107.4(18) . . ?
C12_27 C11_27 H11_27 126.3 . . ?
N4_27 C11_27 H11_27 126.3 . . ?
C11_27 C12_27 N5_27 108.3(19) . . ?
C11_27 C12_27 H12_27 125.9 . . ?
N5_27 C12_27 H12_27 125.9 . . ?
C13_27 N5_27 C12_27 107.4(18) . . ?
C13_27 N5_27 Pd06_24 121.6(16) . . ?
C12_27 N5_27 Pd06_24 130.8(15) . . ?
N4_27 C13_27 N5_27 110(2) . . ?
N4_27 C13_27 H13_27 125.1 . . ?
N5_27 C13_27 H13_27 125.1 . . ?
C10_27 C14_27 C3_27 108.2(18) . . ?
C10_27 C14_27 H14_27 125.9 . . ?
C3_27 C14_27 H14_27 125.9 . . ?
N1_27 C15_27 N6_27 113.3(16) . . ?
N1_27 C15_27 H15_27 123.4 . . ?
N6_27 C15_27 H15_27 123.4 . . ?
C15_27 N6_27 C1_27 103.8(15) . . ?
C15_27 N6_27 Pd03_24 124.1(12) . . ?
C1_27 N6_27 Pd03_24 131.6(13) . . ?
C2_28 C1_28 N6_28 109.9(15) . . ?
C2_28 C1_28 H1_28 125.1 . . ?
N6_28 C1_28 H1_28 125.1 . . ?
C1_28 C2_28 N1_28 104.1(16) . . ?
C1_28 C2_28 H2_28 128.0 . . ?
N1_28 C2_28 H2_28 128.0 . . ?
C15_28 N1_28 C2_28 107.7(15) . . ?
C15_28 N1_28 C3_28 128.4(17) . . ?
C2_28 N1_28 C3_28 123.6(15) . . ?
C4_28 C3_28 N1_28 125.3(15) . . ?
C4_28 C3_28 C14_28 118.3(14) . . ?
N1_28 C3_28 C14_28 116.2(16) . . ?
C5_28 C4_28 C3_28 120.6(18) . . ?
C5_28 C4_28 H4_28 119.7 . . ?
C3_28 C4_28 H4_28 119.7 . . ?
C4_28 C5_28 C9_28 123(2) . . ?
C4_28 C5_28 N2_28 117.7(19) . . ?
C9_28 C5_28 N2_28 118.7(18) . . ?
C8_28 N2_28 C6_28 110.0(18) . . ?
C8_28 N2_28 C5_28 124.1(18) . . ?
C6_28 N2_28 C5_28 125.9(17) . . ?
N2_28 C6_28 C7_28 104.8(17) . . ?
N2_28 C6_28 H6_28 127.6 . . ?
C7_28 C6_28 H6_28 127.6 . . ?
C6_28 C7_28 N3_28 105.1(17) . . ?
C6_28 C7_28 H7_28 127.4 . . ?
N3_28 C7_28 H7_28 127.4 . . ?
C8_28 N3_28 C7_28 106.4(16) . . ?
C8_28 N3_28 Pd04_24 124.2(15) . . ?
C7_28 N3_28 Pd04_24 127.5(14) . . ?
N3_28 C8_28 N2_28 112.9(19) . . ?
N3_28 C8_28 H8_28 123.5 . . ?
N2_28 C8_28 H8_28 123.5 . . ?
C5_28 C9_28 C10_28 118.6(18) . . ?
C5_28 C9_28 H9_28 120.7 . . ?
C10_28 C9_28 H9_28 120.7 . . ?
C9_28 C10_28 C14_28 121.7(18) . . ?
C9_28 C10_28 N4_28 121.8(17) . . ?
C14_28 C10_28 N4_28 116.1(18) . . ?
C11_28 N4_28 C10_28 129.3(14) . . ?
C11_28 N4_28 C13_28 105.7(16) . . ?
C10_28 N4_28 C13_28 123.9(17) . . ?
N4_28 C11_28 C12_28 105.2(14) . . ?
N4_28 C11_28 H11_28 127.4 . . ?
C12_28 C11_28 H11_28 127.4 . . ?
C11_28 C12_28 N5_28 108.9(17) . . ?
C11_28 C12_28 H12_28 125.6 . . ?
N5_28 C12_28 H12_28 125.6 . . ?
C13_28 N5_28 C12_28 112(2) . . ?
C13_28 N5_28 Pd06_24 119.0(18) . . ?
C12_28 N5_28 Pd06_24 128.5(16) . . ?
N5_28 C13_28 N4_28 108(2) . . ?
N5_28 C13_28 H13_28 125.9 . . ?
N4_28 C13_28 H13_28 125.9 . . ?
C10_28 C14_28 C3_28 116.6(16) . . ?
C10_28 C14_28 H14_28 121.7 . . ?
C3_28 C14_28 H14_28 121.7 . . ?
N6_28 C15_28 N1_28 111.8(18) . . ?
N6_28 C15_28 H15_28 124.1 . . ?
N1_28 C15_28 H15_28 124.1 . . ?
C15_28 N6_28 C1_28 106.5(15) . . ?
C15_28 N6_28 Pd02_24 124.8(14) . . ?
C1_28 N6_28 Pd02_24 128.6(11) . . ?
C1_29 N1_29 Pd01_24 108.9(9) . . ?
C1_29 N1_29 H1A_29 109.9 . . ?
Pd01_24 N1_29 H1A_29 109.9 . . ?
C1_29 N1_29 H1B_29 109.9 . . ?
Pd01_24 N1_29 H1B_29 109.9 . . ?
H1A_29 N1_29 H1B_29 108.3 . . ?
C6_29 C1_29 N1_29 107.4(10) . . ?
C6_29 C1_29 C2_29 110.9(11) . . ?
N1_29 C1_29 C2_29 113.6(11) . . ?
C6_29 C1_29 H1_29 108.3 . . ?
N1_29 C1_29 H1_29 108.3 . . ?
C2_29 C1_29 H1_29 108.3 . . ?
C3_29 C2_29 C1_29 111.0(11) . . ?
C3_29 C2_29 H2A_29 109.4 . . ?
C1_29 C2_29 H2A_29 109.4 . . ?
C3_29 C2_29 H2B_29 109.4 . . ?
C1_29 C2_29 H2B_29 109.4 . . ?
H2A_29 C2_29 H2B_29 108.0 . . ?
C4_29 C3_29 C2_29 112.5(13) . . ?
C4_29 C3_29 H3A_29 109.1 . . ?
C2_29 C3_29 H3A_29 109.1 . . ?
C4_29 C3_29 H3B_29 109.1 . . ?
C2_29 C3_29 H3B_29 109.1 . . ?
H3A_29 C3_29 H3B_29 107.8 . . ?
C3_29 C4_29 C5_29 113.1(14) . . ?
C3_29 C4_29 H4A_29 109.0 . . ?
C5_29 C4_29 H4A_29 109.0 . . ?
C3_29 C4_29 H4B_29 109.0 . . ?
C5_29 C4_29 H4B_29 109.0 . . ?
H4A_29 C4_29 H4B_29 107.8 . . ?
C6_29 C5_29 C4_29 110.7(13) . . ?
C6_29 C5_29 H5A_29 109.5 . . ?
C4_29 C5_29 H5A_29 109.5 . . ?
C6_29 C5_29 H5B_29 109.5 . . ?
C4_29 C5_29 H5B_29 109.5 . . ?
H5A_29 C5_29 H5B_29 108.1 . . ?
C1_29 C6_29 N2_29 108.3(11) . . ?
C1_29 C6_29 C5_29 112.4(12) . . ?
N2_29 C6_29 C5_29 111.3(11) . . ?
C1_29 C6_29 H6_29 108.2 . . ?
N2_29 C6_29 H6_29 108.2 . . ?
C5_29 C6_29 H6_29 108.2 . . ?
C6_29 N2_29 Pd01_24 106.7(9) . . ?
C6_29 N2_29 H2C_29 110.4 . . ?
Pd01_24 N2_29 H2C_29 110.4 . . ?
C6_29 N2_29 H2D_29 110.4 . . ?
Pd01_24 N2_29 H2D_29 110.4 . . ?
H2C_29 N2_29 H2D_29 108.6 . . ?
C1_30 N1_30 Pd02_24 106.8(8) . . ?
C1_30 N1_30 H1A_30 110.4 . . ?
Pd02_24 N1_30 H1A_30 110.4 . . ?
C1_30 N1_30 H1B_30 110.4 . . ?
Pd02_24 N1_30 H1B_30 110.4 . . ?
H1A_30 N1_30 H1B_30 108.6 . . ?
C6_30 C1_30 N1_30 108.9(9) . . ?
C6_30 C1_30 C2_30 110.8(10) . . ?
N1_30 C1_30 C2_30 111.4(11) . . ?
C6_30 C1_30 H1_30 108.6 . . ?
N1_30 C1_30 H1_30 108.6 . . ?
C2_30 C1_30 H1_30 108.6 . . ?
C3_30 C2_30 C1_30 110.9(12) . . ?
C3_30 C2_30 H2A_30 109.5 . . ?
C1_30 C2_30 H2A_30 109.5 . . ?
C3_30 C2_30 H2B_30 109.5 . . ?
C1_30 C2_30 H2B_30 109.5 . . ?
H2A_30 C2_30 H2B_30 108.0 . . ?
C2_30 C3_30 C4_30 112.3(12) . . ?
C2_30 C3_30 H3A_30 109.2 . . ?
C4_30 C3_30 H3A_30 109.2 . . ?
C2_30 C3_30 H3B_30 109.2 . . ?
C4_30 C3_30 H3B_30 109.2 . . ?
H3A_30 C3_30 H3B_30 107.9 . . ?
C3_30 C4_30 C5_30 109.1(13) . . ?
C3_30 C4_30 H4A_30 109.9 . . ?
C5_30 C4_30 H4A_30 109.9 . . ?
C3_30 C4_30 H4B_30 109.9 . . ?
C5_30 C4_30 H4B_30 109.9 . . ?
H4A_30 C4_30 H4B_30 108.3 . . ?
C6_30 C5_30 C4_30 106.8(13) . . ?
C6_30 C5_30 H5A_30 110.4 . . ?
C4_30 C5_30 H5A_30 110.4 . . ?
C6_30 C5_30 H5B_30 110.4 . . ?
C4_30 C5_30 H5B_30 110.4 . . ?
H5A_30 C5_30 H5B_30 108.6 . . ?
C1_30 C6_30 N2_30 107.9(10) . . ?
C1_30 C6_30 C5_30 112.2(10) . . ?
N2_30 C6_30 C5_30 110.3(11) . . ?
C1_30 C6_30 H6_30 108.8 . . ?
N2_30 C6_30 H6_30 108.8 . . ?
C5_30 C6_30 H6_30 108.8 . . ?
C6_30 N2_30 Pd02_24 106.5(10) . . ?
C6_30 N2_30 H2C_30 110.4 . . ?
Pd02_24 N2_30 H2C_30 110.4 . . ?
C6_30 N2_30 H2D_30 110.4 . . ?
Pd02_24 N2_30 H2D_30 110.4 . . ?
H2C_30 N2_30 H2D_30 108.6 . . ?
C1_31 N1_31 Pd03_24 107.6(8) . . ?
C1_31 N1_31 H1A_31 110.2 . . ?
Pd03_24 N1_31 H1A_31 110.2 . . ?
C1_31 N1_31 H1B_31 110.2 . . ?
Pd03_24 N1_31 H1B_31 110.2 . . ?
H1A_31 N1_31 H1B_31 108.5 . . ?
C6_31 C1_31 N1_31 107.5(10) . . ?
C6_31 C1_31 C2_31 109.3(10) . . ?
N1_31 C1_31 C2_31 114.1(10) . . ?
C6_31 C1_31 H1_31 108.6 . . ?
N1_31 C1_31 H1_31 108.6 . . ?
C2_31 C1_31 H1_31 108.6 . . ?
C3_31 C2_31 C1_31 112.6(12) . . ?
C3_31 C2_31 H2A_31 109.1 . . ?
C1_31 C2_31 H2A_31 109.1 . . ?
C3_31 C2_31 H2B_31 109.1 . . ?
C1_31 C2_31 H2B_31 109.1 . . ?
H2A_31 C2_31 H2B_31 107.8 . . ?
C4_31 C3_31 C2_31 110.0(12) . . ?
C4_31 C3_31 H3A_31 109.7 . . ?
C2_31 C3_31 H3A_31 109.7 . . ?
C4_31 C3_31 H3B_31 109.7 . . ?
C2_31 C3_31 H3B_31 109.7 . . ?
H3A_31 C3_31 H3B_31 108.2 . . ?
C3_31 C4_31 C5_31 111.9(13) . . ?
C3_31 C4_31 H4A_31 109.2 . . ?
C5_31 C4_31 H4A_31 109.2 . . ?
C3_31 C4_31 H4B_31 109.2 . . ?
C5_31 C4_31 H4B_31 109.2 . . ?
H4A_31 C4_31 H4B_31 107.9 . . ?
C4_31 C5_31 C6_31 109.1(11) . . ?
C4_31 C5_31 H5A_31 109.9 . . ?
C6_31 C5_31 H5A_31 109.9 . . ?
C4_31 C5_31 H5B_31 109.9 . . ?
C6_31 C5_31 H5B_31 109.9 . . ?
H5A_31 C5_31 H5B_31 108.3 . . ?
N2_31 C6_31 C1_31 107.3(10) . . ?
N2_31 C6_31 C5_31 113.2(10) . . ?
C1_31 C6_31 C5_31 109.2(10) . . ?
N2_31 C6_31 H6_31 109.0 . . ?
C1_31 C6_31 H6_31 109.0 . . ?
C5_31 C6_31 H6_31 109.0 . . ?
C6_31 N2_31 Pd03_24 110.5(8) . . ?
C6_31 N2_31 H2C_31 109.5 . . ?
Pd03_24 N2_31 H2C_31 109.5 . . ?
C6_31 N2_31 H2D_31 109.5 . . ?
Pd03_24 N2_31 H2D_31 109.5 . . ?
H2C_31 N2_31 H2D_31 108.1 . . ?
C1_32 N1_32 Pd04_24 109.6(9) . . ?
C1_32 N1_32 H1A_32 109.7 . . ?
Pd04_24 N1_32 H1A_32 109.7 . . ?
C1_32 N1_32 H1B_32 109.7 . . ?
Pd04_24 N1_32 H1B_32 109.7 . . ?
H1A_32 N1_32 H1B_32 108.2 . . ?
C6_32 C1_32 N1_32 104.5(10) . . ?
C6_32 C1_32 C2_32 112.9(11) . . ?
N1_32 C1_32 C2_32 113.6(11) . . ?
C6_32 C1_32 H1_32 108.6 . . ?
N1_32 C1_32 H1_32 108.6 . . ?
C2_32 C1_32 H1_32 108.6 . . ?
C1_32 C2_32 C3_32 110.2(12) . . ?
C1_32 C2_32 H2A_32 109.6 . . ?
C3_32 C2_32 H2A_32 109.6 . . ?
C1_32 C2_32 H2B_32 109.6 . . ?
C3_32 C2_32 H2B_32 109.6 . . ?
H2A_32 C2_32 H2B_32 108.1 . . ?
C4_32 C3_32 C2_32 112.5(14) . . ?
C4_32 C3_32 H3A_32 109.1 . . ?
C2_32 C3_32 H3A_32 109.1 . . ?
C4_32 C3_32 H3B_32 109.1 . . ?
C2_32 C3_32 H3B_32 109.1 . . ?
H3A_32 C3_32 H3B_32 107.8 . . ?
C3_32 C4_32 C5_32 114.0(15) . . ?
C3_32 C4_32 H4A_32 108.7 . . ?
C5_32 C4_32 H4A_32 108.7 . . ?
C3_32 C4_32 H4B_32 108.7 . . ?
C5_32 C4_32 H4B_32 108.7 . . ?
H4A_32 C4_32 H4B_32 107.6 . . ?
C4_32 C5_32 C6_32 107.6(12) . . ?
C4_32 C5_32 H5A_32 110.2 . . ?
C6_32 C5_32 H5A_32 110.2 . . ?
C4_32 C5_32 H5B_32 110.2 . . ?
C6_32 C5_32 H5B_32 110.2 . . ?
H5A_32 C5_32 H5B_32 108.5 . . ?
C1_32 C6_32 N2_32 109.1(10) . . ?
C1_32 C6_32 C5_32 113.4(12) . . ?
N2_32 C6_32 C5_32 111.7(11) . . ?
C1_32 C6_32 H6_32 107.5 . . ?
N2_32 C6_32 H6_32 107.5 . . ?
C5_32 C6_32 H6_32 107.5 . . ?
C6_32 N2_32 Pd04_24 107.9(8) . . ?
C6_32 N2_32 H2C_32 110.1 . . ?
Pd04_24 N2_32 H2C_32 110.1 . . ?
C6_32 N2_32 H2D_32 110.1 . . ?
Pd04_24 N2_32 H2D_32 110.1 . . ?
H2C_32 N2_32 H2D_32 108.4 . . ?
C1_33 N1_33 Pd05_24 106.1(10) . . ?
C1_33 N1_33 H1A_33 110.5 . . ?
Pd05_24 N1_33 H1A_33 110.5 . . ?
C1_33 N1_33 H1B_33 110.5 . . ?
Pd05_24 N1_33 H1B_33 110.5 . . ?
H1A_33 N1_33 H1B_33 108.7 . . ?
C6_33 C1_33 N1_33 106.6(11) . . ?
C6_33 C1_33 C2_33 112.7(13) . . ?
N1_33 C1_33 C2_33 112.6(13) . . ?
C6_33 C1_33 H1_33 108.3 . . ?
N1_33 C1_33 H1_33 108.3 . . ?
C2_33 C1_33 H1_33 108.3 . . ?
C3_33 C2_33 C1_33 110.4(15) . . ?
C3_33 C2_33 H2A_33 109.6 . . ?
C1_33 C2_33 H2A_33 109.6 . . ?
C3_33 C2_33 H2B_33 109.6 . . ?
C1_33 C2_33 H2B_33 109.6 . . ?
H2A_33 C2_33 H2B_33 108.1 . . ?
C4_33 C3_33 C2_33 111.5(17) . . ?
C4_33 C3_33 H3A_33 109.3 . . ?
C2_33 C3_33 H3A_33 109.3 . . ?
C4_33 C3_33 H3B_33 109.3 . . ?
C2_33 C3_33 H3B_33 109.3 . . ?
H3A_33 C3_33 H3B_33 108.0 . . ?
C3_33 C4_33 C5_33 115.8(17) . . ?
C3_33 C4_33 H4A_33 108.3 . . ?
C5_33 C4_33 H4A_33 108.3 . . ?
C3_33 C4_33 H4B_33 108.3 . . ?
C5_33 C4_33 H4B_33 108.3 . . ?
H4A_33 C4_33 H4B_33 107.4 . . ?
C4_33 C5_33 C6_33 108.7(16) . . ?
C4_33 C5_33 H5A_33 109.9 . . ?
C6_33 C5_33 H5A_33 109.9 . . ?
C4_33 C5_33 H5B_33 109.9 . . ?
C6_33 C5_33 H5B_33 109.9 . . ?
H5A_33 C5_33 H5B_33 108.3 . . ?
C1_33 C6_33 N2_33 109.1(12) . . ?
C1_33 C6_33 C5_33 112.2(13) . . ?
N2_33 C6_33 C5_33 109.6(13) . . ?
C1_33 C6_33 H6_33 108.6 . . ?
N2_33 C6_33 H6_33 108.6 . . ?
C5_33 C6_33 H6_33 108.6 . . ?
C6_33 N2_33 Pd05_24 106.0(10) . . ?
C6_33 N2_33 H2C_33 110.5 . . ?
Pd05_24 N2_33 H2C_33 110.5 . . ?
C6_33 N2_33 H2D_33 110.5 . . ?
Pd05_24 N2_33 H2D_33 110.5 . . ?
H2C_33 N2_33 H2D_33 108.7 . . ?
C1_34 N1_34 Pd06_24 107.4(8) . . ?
C1_34 N1_34 H1A_34 110.2 . . ?
Pd06_24 N1_34 H1A_34 110.2 . . ?
C1_34 N1_34 H1B_34 110.2 . . ?
Pd06_24 N1_34 H1B_34 110.2 . . ?
H1A_34 N1_34 H1B_34 108.5 . . ?
C6_34 C1_34 N1_34 106.9(11) . . ?
C6_34 C1_34 C2_34 115.2(12) . . ?
N1_34 C1_34 C2_34 112.2(11) . . ?
C6_34 C1_34 H1_34 107.4 . . ?
N1_34 C1_34 H1_34 107.4 . . ?
C2_34 C1_34 H1_34 107.4 . . ?
C1_34 C2_34 C3_34 109.8(12) . . ?
C1_34 C2_34 H2A_34 109.7 . . ?
C3_34 C2_34 H2A_34 109.7 . . ?
C1_34 C2_34 H2B_34 109.7 . . ?
C3_34 C2_34 H2B_34 109.7 . . ?
H2A_34 C2_34 H2B_34 108.2 . . ?
C4_34 C3_34 C2_34 113.2(14) . . ?
C4_34 C3_34 H3A_34 108.9 . . ?
C2_34 C3_34 H3A_34 108.9 . . ?
C4_34 C3_34 H3B_34 108.9 . . ?
C2_34 C3_34 H3B_34 108.9 . . ?
H3A_34 C3_34 H3B_34 107.8 . . ?
C3_34 C4_34 C5_34 110.6(13) . . ?
C3_34 C4_34 H4A_34 109.5 . . ?
C5_34 C4_34 H4A_34 109.5 . . ?
C3_34 C4_34 H4B_34 109.5 . . ?
C5_34 C4_34 H4B_34 109.5 . . ?
H4A_34 C4_34 H4B_34 108.1 . . ?
C4_34 C5_34 C6_34 108.3(13) . . ?
C4_34 C5_34 H5A_34 110.0 . . ?
C6_34 C5_34 H5A_34 110.0 . . ?
C4_34 C5_34 H5B_34 110.0 . . ?
C6_34 C5_34 H5B_34 110.0 . . ?
H5A_34 C5_34 H5B_34 108.4 . . ?
C1_34 C6_34 N2_34 110.0(11) . . ?
C1_34 C6_34 C5_34 109.7(12) . . ?
N2_34 C6_34 C5_34 110.8(12) . . ?
C1_34 C6_34 H6_34 108.8 . . ?
N2_34 C6_34 H6_34 108.8 . . ?
C5_34 C6_34 H6_34 108.8 . . ?
C6_34 N2_34 Pd06_24 106.8(10) . . ?
C6_34 N2_34 H2C_34 110.4 . . ?
Pd06_24 N2_34 H2C_34 110.4 . . ?
C6_34 N2_34 H2D_34 110.4 . . ?
Pd06_24 N2_34 H2D_34 110.4 . . ?
H2C_34 N2_34 H2D_34 108.6 . . ?
O3_35 N1_35 O1_35 129(3) . . ?
O3_35 N1_35 O2_35 127(2) . . ?
O1_35 N1_35 O2_35 104(2) . . ?
O2_36 N1_36 O1_36 118(2) . . ?
O2_36 N1_36 O3_36 127(2) . . ?
O1_36 N1_36 O3_36 115(2) . . ?
O2_37 N1_37 O3_37 121.2(18) . . ?
O2_37 N1_37 O1_37 120.8(15) . . ?
O3_37 N1_37 O1_37 117.5(18) . . ?
O2_38 N1_38 O3_38 121(2) . . ?
O2_38 N1_38 O1_38 121(2) . . ?
O3_38 N1_38 O1_38 117.5(18) . . ?
O2_39 N1_39 O3_39 129(2) . . ?
O2_39 N1_39 O1_39 116.9(18) . . ?
O3_39 N1_39 O1_39 113.9(17) . . ?
O1_40 N1_40 O2_40 126(3) . . ?
O1_40 N1_40 O3_40 126(2) . . ?
O2_40 N1_40 O3_40 108(2) . . ?
O2_41 N1_41 O1_41 124(2) . . ?
O2_41 N1_41 O3_41 119(2) . . ?
O1_41 N1_41 O3_41 117(2) . . ?
O2_42 N1_42 O1_42 139(3) . . ?
O2_42 N1_42 O3_42 112(3) . . ?
O1_42 N1_42 O3_42 109(3) . . ?
O2_43 N1_43 O3_43 115(3) . . ?
O2_43 N1_43 O1_43 123(3) . . ?
O3_43 N1_43 O1_43 122(3) . . ?
O1_44 N1_44 O3_44 126(3) . . ?
O1_44 N1_44 O2_44 130(3) . . ?
O3_44 N1_44 O2_44 104(2) . . ?
O2_45 N1_45 O1_45 125(3) . . ?
O2_45 N1_45 O3_45 119(3) . . ?
O1_45 N1_45 O3_45 111(3) . . ?
O2_46 N1_46 O1_46 120.0 . . ?
O2_46 N1_46 O3_46 120.0 . . ?
O1_46 N1_46 O3_46 120.0 . . ?
O2_47 N1_47 O1_47 120.0 . . ?
O2_47 N1_47 O3_47 120.0 . . ?
O1_47 N1_47 O3_47 120.0 . . ?
O2_48 N1_48 O1_48 120.0 . . ?
O2_48 N1_48 O3_48 120.0 . . ?
O1_48 N1_48 O3_48 120.0 . . ?
O2_49 N1_49 O3_49 120.0 . . ?
O2_49 N1_49 O1_49 120.0 . . ?
O3_49 N1_49 O1_49 120.0 . . ?
C1_50 C2_50 H2A_50 109.5 . . ?
C1_50 C2_50 H2B_50 109.5 . . ?
H2A_50 C2_50 H2B_50 109.5 . . ?
C1_50 C2_50 H2C_50 109.5 . . ?
H2A_50 C2_50 H2C_50 109.5 . . ?
H2B_50 C2_50 H2C_50 109.5 . . ?
O1_50 C1_50 C2_50 125(2) . . ?
O1_50 C1_50 C3_50 122(2) . . ?
C2_50 C1_50 C3_50 112.3(19) . . ?
C1_50 C3_50 H3A_50 109.5 . . ?
C1_50 C3_50 H3B_50 109.5 . . ?
H3A_50 C3_50 H3B_50 109.5 . . ?
C1_50 C3_50 H3C_50 109.5 . . ?
H3A_50 C3_50 H3C_50 109.5 . . ?
H3B_50 C3_50 H3C_50 109.5 . . ?
H1A_51 O1_51 H1B_51 106.8 . . ?
H2B_51 O2_51 H2A_51 106.8 . . ?
H3A_51 O3_51 H3B_51 106.8 . . ?
H4A_51 O4_51 H4B_51 106.8 . . ?
H5A_51 O5_51 H5B_51 106.8 . . ?
H6A_51 O6_51 H6B_51 106.8 . . ?
H7A_51 O7_51 H7B_51 106.8 . . ?
H8A_51 O8_51 H8B_51 106.8 . . ?
H9A_51 O9_51 H9B_51 106.8 . . ?
H10A_51 O10_51 H10B_51 106.8 . . ?
H11A_51 O11_51 H11B_51 106.8 . . ?
H12A_51 O12_51 H12B_51 106.8 . . ?
H13A_51 O13_51 H13B_51 106.8 . . ?
H14A_51 O14_51 H14B_51 106.8 . . ?
H15A_51 O15_51 H15B_51 106.8 . . ?
H16A_51 O16_51 H16B_51 106.8 . . ?
H17A_51 O17_51 H17B_51 106.8 . . ?
H18A_51 O18_51 H18B_51 106.8 . . ?
H19A_51 O19_51 H19B_51 106.8 . . ?
H2OA_51 O20_51 H20B_51 106.8 . . ?
H21A_51 O21_51 H21B_51 106.8 . . ?
H22A_51 O22_51 H22B_51 106.8 . . ?
H23A_51 O23_51 H23B_51 106.8 . . ?
H24A_51 O24_51 H24B_51 106.8 . . ?
H25A_51 O25_51 H25B_51 106.8 . . ?
H26A_51 O26A_51 H26B_51 106.8 . . ?
H25A_51 O26B_51 H26C_51 150.6 . . ?
H25A_51 O26B_51 H26D_51 59.1 . . ?
H26C_51 O26B_51 H26D_51 106.8 . . ?
H27A_51 O27_51 H27B_51 106.8 . . ?
H28A_51 O28_51 H28B_51 106.8 . . ?
H29A_51 O29A_51 H29B_51 106.8 . . ?
H29C_51 O29B_51 H29D_51 106.8 . . ?
H30A_51 O30_51 H30B_51 106.8 . . ?
H31A_51 O31_51 H31B_51 106.8 . . ?

loop_
_geom_bond_atom_site_label_1
_geom_bond_atom_site_label_2
_geom_bond_distance
_geom_bond_site_symmetry_2
_geom_bond_publ_flag
Pd01_1 N1_6 2.026(12) . ?
Pd01_1 N5_2 2.028(14) . ?
Pd01_1 N2_6 2.029(14) . ?
Pd01_1 N6_3 2.088(13) . ?
Pd02_1 N6_5 1.977(16) . ?
Pd02_1 N3_2 2.020(15) . ?
Pd02_1 N1_7 2.022(16) . ?
Pd02_1 N2_7 2.040(13) . ?
Pd03_1 N2_8 2.026(15) . ?
Pd03_1 N6_4 2.044(18) . ?
Pd03_1 N1_8 2.055(17) . ?
Pd03_1 N6_2 2.057(15) . ?
Pd04_1 N1_9 2.006(13) . ?
Pd04_1 N3_5 2.013(15) . ?
Pd04_1 N3_3 2.041(16) . ?
Pd04_1 N2_9 2.052(13) . ?
Pd05_1 N3_4 1.992(16) . ?
Pd05_1 N5_3 1.994(16) . ?
Pd05_1 N2_10 2.030(14) . ?
Pd05_1 N1_10 2.033(15) . ?
Pd06_1 N1_11 1.971(15) . ?
Pd06_1 N5_4 2.031(19) . ?
Pd06_1 N5_5 2.051(18) . ?
Pd06_1 N2_11 2.053(16) . ?
C1_2 N6_2 1.32(2) . ?
C1_2 C2_2 1.34(3) . ?
C1_2 H1_2 0.9500 . ?
C2_2 N1_2 1.31(2) . ?
C2_2 H2_2 0.9500 . ?
N1_2 C3_2 1.43(2) . ?
N1_2 C15_2 1.45(2) . ?
C3_2 C14_2 1.42(3) . ?
C3_2 C4_2 1.51(2) . ?
C4_2 C5_2 1.38(2) . ?
C4_2 H4_2 0.9500 . ?
C5_2 C9_2 1.31(2) . ?
C5_2 N2_2 1.47(2) . ?
N2_2 C8_2 1.31(2) . ?
N2_2 C6_2 1.44(2) . ?
C6_2 N3_2 1.28(2) . ?
C6_2 H6_2 0.9500 . ?
C7_2 N3_2 1.29(2) . ?
C7_2 C8_2 1.42(2) . ?
C7_2 H7_2 0.9500 . ?
C8_2 H8_2 0.9500 . ?
C9_2 C10_2 1.51(2) . ?
C9_2 H9_2 0.9500 . ?
C10_2 C14_2 1.30(2) . ?
C10_2 N4_2 1.44(2) . ?
N4_2 C13_2 1.33(2) . ?
N4_2 C11_2 1.42(2) . ?
C11_2 C12_2 1.46(2) . ?
C11_2 H11_2 0.9500 . ?
C12_2 N5_2 1.38(2) . ?
C12_2 H12_2 0.9500 . ?
N5_2 C13_2 1.34(2) . ?
C13_2 H13_2 0.9500 . ?
C14_2 H14_2 0.9500 . ?
C15_2 N6_2 1.31(2) . ?
C15_2 H15_2 0.9500 . ?
C1_3 C2_3 1.34(2) . ?
C1_3 N6_3 1.45(2) . ?
C1_3 H1_3 0.9500 . ?
C2_3 N1_3 1.31(2) . ?
C2_3 H2_3 0.9500 . ?
N1_3 C15_3 1.39(2) . ?
N1_3 C3_3 1.465(19) . ?
C3_3 C14_3 1.37(3) . ?
C3_3 C4_3 1.38(3) . ?
C4_3 C5_3 1.34(2) . ?
C4_3 H4_3 0.9500 . ?
C5_3 C9_3 1.30(3) . ?
C5_3 N2_3 1.46(2) . ?
N2_3 C8_3 1.35(2) . ?
N2_3 C6_3 1.36(3) . ?
C6_3 C7_3 1.30(3) . ?
C6_3 H6_3 0.9500 . ?
C7_3 N3_3 1.35(2) . ?
C7_3 H7_3 0.9500 . ?
N3_3 C8_3 1.30(2) . ?
C8_3 H8_3 0.9500 . ?
C9_3 C10_3 1.47(2) . ?
C9_3 H9_3 0.9500 . ?
C10_3 C14_3 1.35(2) . ?
C10_3 N4_3 1.40(2) . ?
N4_3 C11_3 1.30(2) . ?
N4_3 C13_3 1.37(2) . ?
C11_3 C12_3 1.39(3) . ?
C11_3 H11_3 0.9500 . ?
C12_3 N5_3 1.30(3) . ?
C12_3 C13_3 2.03(3) . ?
C12_3 H12_3 0.9500 . ?
N5_3 C13_3 1.28(2) . ?
C13_3 H13_3 0.9500 . ?
C14_3 H14_3 0.9500 . ?
C15_3 N6_3 1.23(2) . ?
C15_3 H15_3 0.9500 . ?
C1_4 C2_4 1.34(2) . ?
C1_4 N6_4 1.35(3) . ?
C1_4 H1_4 0.9500 . ?
C2_4 N1_4 1.43(3) . ?
C2_4 H2_4 0.9500 . ?
N1_4 C3_4 1.41(3) . ?
N1_4 C15_4 1.50(3) . ?
C3_4 C14_4 1.27(3) . ?
C3_4 C4_4 1.49(3) . ?
C4_4 C5_4 1.38(2) . ?
C4_4 H4_4 0.9500 . ?
C5_4 N2_4 1.35(2) . ?
C5_4 C9_4 1.41(3) . ?
N2_4 C6_4 1.37(2) . ?
N2_4 C8_4 1.43(2) . ?
C6_4 C7_4 1.31(3) . ?
C6_4 H6_4 0.9500 . ?
C7_4 N3_4 1.39(3) . ?
C7_4 H7_4 0.9500 . ?
N3_4 C8_4 1.25(2) . ?
C8_4 H8_4 0.9500 . ?
C9_4 C10_4 1.57(3) . ?
C9_4 H9_4 0.9500 . ?
C10_4 N4_4 1.34(3) . ?
C10_4 C14_4 1.40(3) . ?
N4_4 C11_4 1.27(3) . ?
N4_4 C13_4 1.37(3) . ?
C11_4 C12_4 1.39(3) . ?
C11_4 H11_4 0.9500 . ?
C12_4 N5_4 1.31(3) . ?
C12_4 H12_4 0.9500 . ?
N5_4 C13_4 1.27(2) . ?
C13_4 H13_4 0.9500 . ?
C14_4 H14_4 0.9500 . ?
C15_4 N6_4 1.31(3) . ?
C15_4 H15_4 0.9500 . ?
C1_5 N6_5 1.38(2) . ?
C1_5 C2_5 1.41(2) . ?
C1_5 H1_5 0.9500 . ?
C2_5 N1_5 1.37(2) . ?
C2_5 H2_5 0.9500 . ?
N1_5 C15_5 1.38(2) . ?
N1_5 C3_5 1.45(2) . ?
C3_5 C14_5 1.34(3) . ?
C3_5 C4_5 1.36(3) . ?
C4_5 C5_5 1.45(2) . ?
C4_5 H4_5 0.9500 . ?
C5_5 N2_5 1.38(2) . ?
C5_5 C9_5 1.41(2) . ?
N2_5 C6_5 1.33(3) . ?
N2_5 C8_5 1.45(2) . ?
C6_5 C7_5 1.34(3) . ?
C6_5 H6_5 0.9500 . ?
C7_5 N3_5 1.29(2) . ?
C7_5 H7_5 0.9500 . ?
N3_5 C8_5 1.34(2) . ?
C8_5 H8_5 0.9500 . ?
C9_5 C10_5 1.42(3) . ?
C9_5 H9_5 0.9500 . ?
C10_5 C14_5 1.38(2) . ?
C10_5 N4_5 1.44(2) . ?
N4_5 C13_5 1.19(2) . ?
N4_5 C11_5 1.36(2) . ?
C11_5 C12_5 1.28(3) . ?
C11_5 H11_5 0.9500 . ?
C12_5 N5_5 1.32(2) . ?
C12_5 H12_5 0.9500 . ?
N5_5 C13_5 1.41(3) . ?
C13_5 H13_5 0.9500 . ?
C14_5 H14_5 0.9500 . ?
C15_5 N6_5 1.35(2) . ?
C15_5 H15_5 0.9500 . ?
N1_6 C1_6 1.491(14) . ?
N1_6 H1A_6 0.9100 . ?
N1_6 H1B_6 0.9100 . ?
C1_6 C6_6 1.482(15) . ?
C1_6 C2_6 1.547(14) . ?
C1_6 H1_6 1.0000 . ?
C2_6 C3_6 1.557(16) . ?
C2_6 H2A_6 0.9900 . ?
C2_6 H2B_6 0.9900 . ?
C3_6 C4_6 1.495(18) . ?
C3_6 H3A_6 0.9900 . ?
C3_6 H3B_6 0.9900 . ?
C4_6 C5_6 1.550(17) . ?
C4_6 H4A_6 0.9900 . ?
C4_6 H4B_6 0.9900 . ?
C5_6 C6_6 1.550(16) . ?
C5_6 H5A_6 0.9900 . ?
C5_6 H5B_6 0.9900 . ?
C6_6 N2_6 1.481(14) . ?
C6_6 H6_6 1.0000 . ?
N2_6 H2C_6 0.9100 . ?
N2_6 H2D_6 0.9100 . ?
N1_7 C1_7 1.499(14) . ?
N1_7 H1A_7 0.9100 . ?
N1_7 H1B_7 0.9100 . ?
C1_7 C6_7 1.471(15) . ?
C1_7 C2_7 1.526(15) . ?
C1_7 H1_7 1.0000 . ?
C2_7 C3_7 1.539(17) . ?
C2_7 H2A_7 0.9900 . ?
C2_7 H2B_7 0.9900 . ?
C3_7 C4_7 1.505(17) . ?
C3_7 H3A_7 0.9900 . ?
C3_7 H3B_7 0.9900 . ?
C4_7 C5_7 1.521(17) . ?
C4_7 H4A_7 0.9900 . ?
C4_7 H4B_7 0.9900 . ?
C5_7 C6_7 1.541(16) . ?
C5_7 H5A_7 0.9900 . ?
C5_7 H5B_7 0.9900 . ?
C6_7 N2_7 1.509(13) . ?
C6_7 H6_7 1.0000 . ?
N2_7 H2C_7 0.9100 . ?
N2_7 H2D_7 0.9100 . ?
N1_8 C1_8 1.489(14) . ?
N1_8 H1A_8 0.9100 . ?
N1_8 H1B_8 0.9100 . ?
C1_8 C6_8 1.479(14) . ?
C1_8 C2_8 1.529(15) . ?
C1_8 H1_8 1.0000 . ?
C2_8 C3_8 1.531(15) . ?
C2_8 H2A_8 0.9900 . ?
C2_8 H2B_8 0.9900 . ?
C3_8 C4_8 1.502(17) . ?
C3_8 H3A_8 0.9900 . ?
C3_8 H3B_8 0.9900 . ?
C4_8 C5_8 1.557(17) . ?
C4_8 H4A_8 0.9900 . ?
C4_8 H4B_8 0.9900 . ?
C5_8 C6_8 1.549(15) . ?
C5_8 H5A_8 0.9900 . ?
C5_8 H5B_8 0.9900 . ?
C6_8 N2_8 1.493(14) . ?
C6_8 H6_8 1.0000 . ?
N2_8 H2C_8 0.9100 . ?
N2_8 H2D_8 0.9100 . ?
N1_9 C1_9 1.504(13) . ?
N1_9 H1A_9 0.9100 . ?
N1_9 H1B_9 0.9100 . ?
C1_9 C6_9 1.468(14) . ?
C1_9 C2_9 1.535(15) . ?
C1_9 H1_9 1.0000 . ?
C2_9 C3_9 1.512(15) . ?
C2_9 H2A_9 0.9900 . ?
C2_9 H2B_9 0.9900 . ?
C3_9 C4_9 1.495(16) . ?
C3_9 H3A_9 0.9900 . ?
C3_9 H3B_9 0.9900 . ?
C4_9 C5_9 1.527(15) . ?
C4_9 H4A_9 0.9900 . ?
C4_9 H4B_9 0.9900 . ?
C5_9 C6_9 1.533(14) . ?
C5_9 H5A_9 0.9900 . ?
C5_9 H5B_9 0.9900 . ?
C6_9 N2_9 1.508(14) . ?
C6_9 H6_9 1.0000 . ?
N2_9 H2C_9 0.9100 . ?
N2_9 H2D_9 0.9100 . ?
N1_10 C1_10 1.482(14) . ?
N1_10 H1A_10 0.9100 . ?
N1_10 H1B_10 0.9100 . ?
C1_10 C6_10 1.452(15) . ?
C1_10 C2_10 1.510(15) . ?
C1_10 H1_10 1.0000 . ?
C2_10 C3_10 1.519(17) . ?
C2_10 H2A_10 0.9900 . ?
C2_10 H2B_10 0.9900 . ?
C3_10 C4_10 1.489(18) . ?
C3_10 H3A_10 0.9900 . ?
C3_10 H3B_10 0.9900 . ?
C4_10 C5_10 1.560(17) . ?
C4_10 H4A_10 0.9900 . ?
C4_10 H4B_10 0.9900 . ?
C5_10 C6_10 1.563(15) . ?
C5_10 H5A_10 0.9900 . ?
C5_10 H5B_10 0.9900 . ?
C6_10 N2_10 1.527(14) . ?
C6_10 H6_10 1.0000 . ?
N2_10 H2C_10 0.9100 . ?
N2_10 H2D_10 0.9100 . ?
N1_11 C1_11 1.524(15) . ?
N1_11 H1A_11 0.9100 . ?
N1_11 H1B_11 0.9100 . ?
C1_11 C6_11 1.482(15) . ?
C1_11 C2_11 1.516(16) . ?
C1_11 H1_11 1.0000 . ?
C2_11 C3_11 1.519(16) . ?
C2_11 H2A_11 0.9900 . ?
C2_11 H2B_11 0.9900 . ?
C3_11 C4_11 1.511(17) . ?
C3_11 H3A_11 0.9900 . ?
C3_11 H3B_11 0.9900 . ?
C4_11 C5_11 1.515(17) . ?
C4_11 H4A_11 0.9900 . ?
C4_11 H4B_11 0.9900 . ?
C5_11 C6_11 1.528(15) . ?
C5_11 H5A_11 0.9900 . ?
C5_11 H5B_11 0.9900 . ?
C6_11 N2_11 1.477(14) . ?
C6_11 H6_11 1.0000 . ?
N2_11 H2C_11 0.9100 . ?
N2_11 H2D_11 0.9100 . ?
N1_12 O2_12 1.11(3) . ?
N1_12 O3_12 1.27(2) . ?
N1_12 O1_12 1.32(3) . ?
N1_13 O2_13 1.21(2) . ?
N1_13 O3_13 1.28(2) . ?
N1_13 O1_13 1.307(19) . ?
N1_14 O1_14 1.19(2) . ?
N1_14 O3_14 1.24(2) . ?
N1_14 O2_14 1.28(2) . ?
N1_15 O1_15 1.18(2) . ?
N1_15 O2_15 1.27(2) . ?
N1_15 O3_15 1.27(2) . ?
N1_16 O1_16 1.19(2) . ?
N1_16 O2_16 1.32(2) . ?
N1_16 O3_16 1.32(2) . ?
N1_17 O2_17 1.2163 . ?
N1_17 O1_17 1.2184 . ?
N1_17 O3_17 1.2189 . ?
N_18 O1_18 1.17(2) . ?
N_18 O2_18 1.21(2) . ?
N_18 O3_18 1.38(3) . ?
N1_19 O3_19 1.230(17) . ?
N1_19 O1_19 1.24(3) . ?
N1_19 O2_19 1.52(3) . ?
N1_20 O2_20 1.15(2) . ?
N1_20 O3_20 1.27(2) . ?
N1_20 O1_20 1.34(2) . ?
N1_21 O3_21 1.12(2) . ?
N1_21 O1_21 1.18(2) . ?
N1_21 O2_21 1.32(2) . ?
N1_22 O2_22 1.27(3) . ?
N1_22 O1_22 1.60(2) . ?
N1_22 O3_22 1.62(4) . ?
N1_23 O1_23 1.19(2) . ?
N1_23 O2_23 1.56(3) . ?
N1_23 O3_23 1.67(2) . ?
Pd01_24 N6_26 1.935(16) . ?
Pd01_24 N5_25 2.005(15) . ?
Pd01_24 N1_29 2.022(14) . ?
Pd01_24 N2_29 2.034(14) . ?
Pd02_24 N3_25 2.029(14) . ?
Pd02_24 N2_30 2.040(16) . ?
Pd02_24 N6_28 2.060(14) . ?
Pd02_24 N1_30 2.064(13) . ?
Pd03_24 N6_25 1.982(15) . ?
Pd03_24 N6_27 2.008(13) . ?
Pd03_24 N2_31 2.009(12) . ?
Pd03_24 N1_31 2.017(13) . ?
Pd04_24 N3_28 1.994(17) . ?
Pd04_24 N2_32 2.018(13) . ?
Pd04_24 N3_26 2.029(13) . ?
Pd04_24 N1_32 2.046(14) . ?
Pd05_24 N1_33 2.017(16) . ?
Pd05_24 N2_33 2.023(17) . ?
Pd05_24 N5_26 2.034(17) . ?
Pd05_24 N3_27 2.09(2) . ?
Pd06_24 N5_27 1.977(18) . ?
Pd06_24 N5_28 2.036(19) . ?
Pd06_24 N2_34 2.041(17) . ?
Pd06_24 N1_34 2.058(13) . ?
C1_25 C2_25 1.32(3) . ?
C1_25 N6_25 1.42(2) . ?
C1_25 H1_25 0.9500 . ?
C2_25 N1_25 1.40(2) . ?
C2_25 H2_25 0.9500 . ?
N1_25 C15_25 1.29(2) . ?
N1_25 C3_25 1.45(2) . ?
C3_25 C4_25 1.26(2) . ?
C3_25 C14_25 1.35(3) . ?
C4_25 C5_25 1.42(2) . ?
C4_25 H4_25 0.9500 . ?
C5_25 C9_25 1.45(2) . ?
C5_25 N2_25 1.46(2) . ?
N2_25 C6_25 1.27(2) . ?
N2_25 C8_25 1.43(2) . ?
C6_25 N3_25 1.37(2) . ?
C6_25 H6_25 0.9500 . ?
C7_25 C8_25 1.30(3) . ?
C7_25 N3_25 1.46(3) . ?
C7_25 H7_25 0.9500 . ?
C8_25 H8_25 0.9500 . ?
C9_25 C10_25 1.30(2) . ?
C9_25 H9_25 0.9500 . ?
C10_25 C14_25 1.40(2) . ?
C10_25 N4_25 1.45(2) . ?
N4_25 C11_25 1.32(2) . ?
N4_25 C13_25 1.40(2) . ?
C11_25 C12_25 1.28(3) . ?
C11_25 H11_25 0.9500 . ?
C12_25 N5_25 1.38(2) . ?
C12_25 H12_25 0.9500 . ?
N5_25 C13_25 1.28(2) . ?
C13_25 H13_25 0.9500 . ?
C14_25 H14_25 0.9500 . ?
C15_25 N6_25 1.32(2) . ?
C15_25 H15_25 0.9500 . ?
C1_26 N6_26 1.35(2) . ?
C1_26 C2_26 1.39(2) . ?
C1_26 H1_26 0.9500 . ?
C2_26 N1_26 1.47(2) . ?
C2_26 H2_26 0.9500 . ?
N1_26 C15_26 1.32(2) . ?
N1_26 C3_26 1.39(2) . ?
C3_26 C14_26 1.34(3) . ?
C3_26 C4_26 1.40(2) . ?
C4_26 C5_26 1.39(2) . ?
C4_26 H4_26 0.9500 . ?
C5_26 N2_26 1.39(2) . ?
C5_26 C9_26 1.48(3) . ?
N2_26 C6_26 1.34(3) . ?
N2_26 C8_26 1.40(2) . ?
C6_26 C7_26 1.40(2) . ?
C6_26 H6_26 0.9500 . ?
C7_26 N3_26 1.36(2) . ?
C7_26 H7_26 0.9500 . ?
N3_26 C8_26 1.32(3) . ?
C8_26 H8_26 0.9500 . ?
C9_26 C10_26 1.26(3) . ?
C9_26 H9_26 0.9500 . ?
C10_26 N4_26 1.41(2) . ?
C10_26 C14_26 1.49(2) . ?
N4_26 C13_26 1.32(2) . ?
N4_26 C11_26 1.50(3) . ?
C11_26 C12_26 1.27(3) . ?
C11_26 H11_26 0.9500 . ?
C12_26 N5_26 1.46(3) . ?
C12_26 H12_26 0.9500 . ?
N5_26 C13_26 1.41(2) . ?
C13_26 H13_26 0.9500 . ?
C14_26 H14_26 0.9500 . ?
C15_26 N6_26 1.38(2) . ?
C15_26 H15_26 0.9500 . ?
C1_27 C2_27 1.37(3) . ?
C1_27 N6_27 1.41(3) . ?
C1_27 H1_27 0.9500 . ?
C2_27 N1_27 1.26(2) . ?
C2_27 H2_27 0.9500 . ?
N1_27 C15_27 1.29(2) . ?
N1_27 C3_27 1.46(2) . ?
C3_27 C4_27 1.30(3) . ?
C3_27 C14_27 1.45(2) . ?
C4_27 C5_27 1.41(3) . ?
C4_27 H4_27 0.9500 . ?
C5_27 C9_27 1.35(3) . ?
C5_27 N2_27 1.47(3) . ?
N2_27 C8_27 1.21(3) . ?
N2_27 C6_27 1.30(3) . ?
C6_27 C7_27 1.39(4) . ?
C6_27 C8_27 2.00(4) . ?
C6_27 H6_27 0.9500 . ?
C7_27 N3_27 1.33(3) . ?
C7_27 H7_27 0.9500 . ?
N3_27 C8_27 1.32(3) . ?
C8_27 H8_27 0.9500 . ?
C9_27 C10_27 1.22(3) . ?
C9_27 H9_27 0.9500 . ?
C10_27 C14_27 1.40(3) . ?
C10_27 N4_27 1.54(3) . ?
N4_27 C13_27 1.33(3) . ?
N4_27 C11_27 1.49(3) . ?
C11_27 C12_27 1.32(3) . ?
C11_27 H11_27 0.9500 . ?
C12_27 N5_27 1.44(3) . ?
C12_27 H12_27 0.9500 . ?
N5_27 C13_27 1.39(3) . ?
C13_27 H13_27 0.9500 . ?
C14_27 H14_27 0.9500 . ?
C15_27 N6_27 1.33(2) . ?
C15_27 H15_27 0.9500 . ?
C1_28 C2_28 1.31(2) . ?
C1_28 N6_28 1.38(2) . ?
C1_28 H1_28 0.9500 . ?
C2_28 N1_28 1.41(2) . ?
C2_28 H2_28 0.9500 . ?
N1_28 C15_28 1.29(2) . ?
N1_28 C3_28 1.42(2) . ?
C3_28 C4_28 1.39(2) . ?
C3_28 C14_28 1.43(2) . ?
C4_28 C5_28 1.33(2) . ?
C4_28 H4_28 0.9500 . ?
C5_28 C9_28 1.34(3) . ?
C5_28 N2_28 1.50(3) . ?
N2_28 C8_28 1.31(2) . ?
N2_28 C6_28 1.39(3) . ?
C6_28 C7_28 1.42(3) . ?
C6_28 H6_28 0.9500 . ?
C7_28 N3_28 1.46(3) . ?
C7_28 H7_28 0.9500 . ?
N3_28 C8_28 1.28(3) . ?
C8_28 H8_28 0.9500 . ?
C9_28 C10_28 1.35(3) . ?
C9_28 H9_28 0.9500 . ?
C10_28 C14_28 1.42(2) . ?
C10_28 N4_28 1.42(2) . ?
N4_28 C11_28 1.37(2) . ?
N4_28 C13_28 1.57(2) . ?
C11_28 C12_28 1.42(2) . ?
C11_28 H11_28 0.9500 . ?
C12_28 N5_28 1.44(3) . ?
C12_28 H12_28 0.9500 . ?
N5_28 C13_28 1.18(3) . ?
C13_28 H13_28 0.9500 . ?
C14_28 H14_28 0.9500 . ?
C15_28 N6_28 1.27(2) . ?
C15_28 H15_28 0.9500 . ?
N1_29 C1_29 1.509(14) . ?
N1_29 H1A_29 0.9100 . ?
N1_29 H1B_29 0.9100 . ?
C1_29 C6_29 1.461(14) . ?
C1_29 C2_29 1.549(14) . ?
C1_29 H1_29 1.0000 . ?
C2_29 C3_29 1.513(15) . ?
C2_29 H2A_29 0.9900 . ?
C2_29 H2B_29 0.9900 . ?
C3_29 C4_29 1.503(17) . ?
C3_29 H3A_29 0.9900 . ?
C3_29 H3B_29 0.9900 . ?
C4_29 C5_29 1.531(17) . ?
C4_29 H4A_29 0.9900 . ?
C4_29 H4B_29 0.9900 . ?
C5_29 C6_29 1.529(15) . ?
C5_29 H5A_29 0.9900 . ?
C5_29 H5B_29 0.9900 . ?
C6_29 N2_29 1.506(14) . ?
C6_29 H6_29 1.0000 . ?
N2_29 H2C_29 0.9100 . ?
N2_29 H2D_29 0.9100 . ?
N1_30 C1_30 1.480(13) . ?
N1_30 H1A_30 0.9100 . ?
N1_30 H1B_30 0.9100 . ?
C1_30 C6_30 1.475(14) . ?
C1_30 C2_30 1.536(14) . ?
C1_30 H1_30 1.0000 . ?
C2_30 C3_30 1.508(15) . ?
C2_30 H2A_30 0.9900 . ?
C2_30 H2B_30 0.9900 . ?
C3_30 C4_30 1.532(16) . ?
C3_30 H3A_30 0.9900 . ?
C3_30 H3B_30 0.9900 . ?
C4_30 C5_30 1.558(17) . ?
C4_30 H4A_30 0.9900 . ?
C4_30 H4B_30 0.9900 . ?
C5_30 C6_30 1.539(14) . ?
C5_30 H5A_30 0.9900 . ?
C5_30 H5B_30 0.9900 . ?
C6_30 N2_30 1.500(14) . ?
C6_30 H6_30 1.0000 . ?
N2_30 H2C_30 0.9100 . ?
N2_30 H2D_30 0.9100 . ?
N1_31 C1_31 1.497(13) . ?
N1_31 H1A_31 0.9100 . ?
N1_31 H1B_31 0.9100 . ?
C1_31 C6_31 1.479(14) . ?
C1_31 C2_31 1.537(15) . ?
C1_31 H1_31 1.0000 . ?
C2_31 C3_31 1.518(15) . ?
C2_31 H2A_31 0.9900 . ?
C2_31 H2B_31 0.9900 . ?
C3_31 C4_31 1.484(16) . ?
C3_31 H3A_31 0.9900 . ?
C3_31 H3B_31 0.9900 . ?
C4_31 C5_31 1.523(16) . ?
C4_31 H4A_31 0.9900 . ?
C4_31 H4B_31 0.9900 . ?
C5_31 C6_31 1.542(13) . ?
C5_31 H5A_31 0.9900 . ?
C5_31 H5B_31 0.9900 . ?
C6_31 N2_31 1.475(14) . ?
C6_31 H6_31 1.0000 . ?
N2_31 H2C_31 0.9100 . ?
N2_31 H2D_31 0.9100 . ?
N1_32 C1_32 1.493(14) . ?
N1_32 H1A_32 0.9100 . ?
N1_32 H1B_32 0.9100 . ?
C1_32 C6_32 1.482(14) . ?
C1_32 C2_32 1.528(14) . ?
C1_32 H1_32 1.0000 . ?
C2_32 C3_32 1.534(16) . ?
C2_32 H2A_32 0.9900 . ?
C2_32 H2B_32 0.9900 . ?
C3_32 C4_32 1.485(17) . ?
C3_32 H3A_32 0.9900 . ?
C3_32 H3B_32 0.9900 . ?
C4_32 C5_32 1.511(16) . ?
C4_32 H4A_32 0.9900 . ?
C4_32 H4B_32 0.9900 . ?
C5_32 C6_32 1.533(14) . ?
C5_32 H5A_32 0.9900 . ?
C5_32 H5B_32 0.9900 . ?
C6_32 N2_32 1.491(13) . ?
C6_32 H6_32 1.0000 . ?
N2_32 H2C_32 0.9100 . ?
N2_32 H2D_32 0.9100 . ?
N1_33 C1_33 1.490(15) . ?
N1_33 H1A_33 0.9100 . ?
N1_33 H1B_33 0.9100 . ?
C1_33 C6_33 1.455(15) . ?
C1_33 C2_33 1.529(16) . ?
C1_33 H1_33 1.0000 . ?
C2_33 C3_33 1.500(18) . ?
C2_33 H2A_33 0.9900 . ?
C2_33 H2B_33 0.9900 . ?
C3_33 C4_33 1.490(19) . ?
C3_33 H3A_33 0.9900 . ?
C3_33 H3B_33 0.9900 . ?
C4_33 C5_33 1.528(18) . ?
C4_33 H4A_33 0.9900 . ?
C4_33 H4B_33 0.9900 . ?
C5_33 C6_33 1.558(16) . ?
C5_33 H5A_33 0.9900 . ?
C5_33 H5B_33 0.9900 . ?
C6_33 N2_33 1.511(15) . ?
C6_33 H6_33 1.0000 . ?
N2_33 H2C_33 0.9100 . ?
N2_33 H2D_33 0.9100 . ?
N1_34 C1_34 1.503(14) . ?
N1_34 H1A_34 0.9100 . ?
N1_34 H1B_34 0.9100 . ?
C1_34 C6_34 1.477(15) . ?
C1_34 C2_34 1.526(15) . ?
C1_34 H1_34 1.0000 . ?
C2_34 C3_34 1.538(16) . ?
C2_34 H2A_34 0.9900 . ?
C2_34 H2B_34 0.9900 . ?
C3_34 C4_34 1.522(17) . ?
C3_34 H3A_34 0.9900 . ?
C3_34 H3B_34 0.9900 . ?
C4_34 C5_34 1.537(16) . ?
C4_34 H4A_34 0.9900 . ?
C4_34 H4B_34 0.9900 . ?
C5_34 C6_34 1.554(16) . ?
C5_34 H5A_34 0.9900 . ?
C5_34 H5B_34 0.9900 . ?
C6_34 N2_34 1.493(14) . ?
C6_34 H6_34 1.0000 . ?
N2_34 H2C_34 0.9100 . ?
N2_34 H2D_34 0.9100 . ?
N1_35 O3_35 1.12(2) . ?
N1_35 O1_35 1.22(3) . ?
N1_35 O2_35 1.41(3) . ?
N1_36 O2_36 1.24(2) . ?
N1_36 O1_36 1.26(2) . ?
N1_36 O3_36 1.26(3) . ?
N1_37 O2_37 1.23(2) . ?
N1_37 O3_37 1.27(2) . ?
N1_37 O1_37 1.29(2) . ?
N1_38 O2_38 1.168(19) . ?
N1_38 O3_38 1.21(2) . ?
N1_38 O1_38 1.29(2) . ?
N1_39 O2_39 1.12(2) . ?
N1_39 O3_39 1.19(2) . ?
N1_39 O1_39 1.316(18) . ?
N1_40 O1_40 1.10(2) . ?
N1_40 O2_40 1.23(2) . ?
N1_40 O3_40 1.32(3) . ?
N1_41 O2_41 1.21(2) . ?
N1_41 O1_41 1.27(2) . ?
N1_41 O3_41 1.27(2) . ?
N1_42 O2_42 1.12(3) . ?
N1_42 O1_42 1.18(3) . ?
N1_42 O3_42 1.42(3) . ?
N1_43 O2_43 1.19(3) . ?
N1_43 O3_43 1.22(3) . ?
N1_43 O1_43 1.35(4) . ?
N1_44 O1_44 1.10(2) . ?
N1_44 O3_44 1.26(2) . ?
N1_44 O2_44 1.32(2) . ?
N1_45 O2_45 1.19(3) . ?
N1_45 O1_45 1.23(3) . ?
N1_45 O3_45 1.35(4) . ?
N1_46 O2_46 1.2166 . ?
N1_46 O1_46 1.2186 . ?
N1_46 O3_46 1.2188 . ?
N1_47 O2_47 1.2164 . ?
N1_47 O1_47 1.2186 . ?
N1_47 O3_47 1.2188 . ?
N1_48 O2_48 1.2164 . ?
N1_48 O1_48 1.2185 . ?
N1_48 O3_48 1.2189 . ?
N1_49 O2_49 1.2167 . ?
N1_49 O3_49 1.2186 . ?
N1_49 O1_49 1.2186 . ?
C2_50 C1_50 1.71(3) . ?
C2_50 H2A_50 0.9800 . ?
C2_50 H2B_50 0.9800 . ?
C2_50 H2C_50 0.9800 . ?
C1_50 O1_50 1.15(2) . ?
C1_50 C3_50 1.71(3) . ?
C3_50 H3A_50 0.9800 . ?
C3_50 H3B_50 0.9800 . ?
C3_50 H3C_50 0.9800 . ?
O1_51 H1A_51 0.9671 . ?
O1_51 H1B_51 0.9664 . ?
O2_51 H2B_51 0.9665 . ?
O2_51 H2A_51 0.9670 . ?
O3_51 H3A_51 0.9664 . ?
O3_51 H3B_51 0.9670 . ?
O4_51 H4A_51 0.9664 . ?
O4_51 H4B_51 0.9669 . ?
O5_51 H5A_51 0.9664 . ?
O5_51 H5B_51 0.9669 . ?
O6_51 H6A_51 0.9669 . ?
O6_51 H6B_51 0.9665 . ?
O7_51 H7A_51 0.9670 . ?
O7_51 H7B_51 0.9664 . ?
O8_51 H8A_51 0.9671 . ?
O8_51 H8B_51 0.9664 . ?
O9_51 H9A_51 0.9669 . ?
O9_51 H9B_51 0.9665 . ?
O10_51 H10A_51 0.9669 . ?
O10_51 H10B_51 0.9665 . ?
O11_51 H11A_51 0.9668 . ?
O11_51 H11B_51 0.9665 . ?
O12_51 H12A_51 0.9669 . ?
O12_51 H12B_51 0.9665 . ?
O13_51 H13A_51 0.9671 . ?
O13_51 H13B_51 0.9663 . ?
O14_51 H14A_51 0.9669 . ?
O14_51 H14B_51 0.9664 . ?
O15_51 H15A_51 0.9669 . ?
O15_51 H15B_51 0.9663 . ?
O16_51 H16A_51 0.9671 . ?
O16_51 H16B_51 0.9664 . ?
O17_51 H17A_51 0.9670 . ?
O17_51 H17B_51 0.9664 . ?
O18_51 H18A_51 0.9664 . ?
O18_51 H18B_51 0.9669 . ?
O19_51 H19A_51 0.9670 . ?
O19_51 H19B_51 0.9664 . ?
O20_51 H2OA_51 0.9671 . ?
O20_51 H20B_51 0.9665 . ?
O21_51 H21A_51 0.9670 . ?
O21_51 H21B_51 0.9665 . ?
O22_51 H22A_51 0.9670 . ?
O22_51 H22B_51 0.9663 . ?
O23_51 H23A_51 0.9671 . ?
O23_51 H23B_51 0.9665 . ?
O24_51 H24A_51 0.9669 . ?
O24_51 H24B_51 0.9665 . ?
O25_51 H25A_51 0.9669 . ?
O25_51 H25B_51 0.9665 . ?
O26A_51 H26A_51 0.9670 . ?
O26A_51 H26B_51 0.9665 . ?
O26B_51 H25A_51 1.4139 . ?
O26B_51 H26C_51 0.9669 . ?
O26B_51 H26D_51 0.9664 . ?
O27_51 H27A_51 0.9670 . ?
O27_51 H27B_51 0.9664 . ?
O28_51 H28A_51 0.9669 . ?
O28_51 H28B_51 0.9664 . ?
O29A_51 H29A_51 0.9671 . ?
O29A_51 H29B_51 0.9664 . ?
O29B_51 H29C_51 0.9669 . ?
O29B_51 H29D_51 0.9665 . ?
O30_51 H30A_51 0.9670 . ?
O30_51 H30B_51 0.9664 . ?
O31_51 H31A_51 0.9671 . ?
O31_51 H31B_51 0.9664 . ?

loop_
_geom_torsion_atom_site_label_1
_geom_torsion_atom_site_label_2
_geom_torsion_atom_site_label_3
_geom_torsion_atom_site_label_4
_geom_torsion
_geom_torsion_site_symmetry_1
_geom_torsion_site_symmetry_2
_geom_torsion_site_symmetry_3
_geom_torsion_site_symmetry_4
_geom_torsion_publ_flag
N6_2 C1_2 C2_2 N1_2 -2(2) . . . . ?
C1_2 C2_2 N1_2 C3_2 -177.3(16) . . . . ?
C1_2 C2_2 N1_2 C15_2 6(2) . . . . ?
C2_2 N1_2 C3_2 C14_2 -1(3) . . . . ?
C15_2 N1_2 C3_2 C14_2 175.6(15) . . . . ?
C2_2 N1_2 C3_2 C4_2 173.2(17) . . . . ?
C15_2 N1_2 C3_2 C4_2 -10(2) . . . . ?
C14_2 C3_2 C4_2 C5_2 1(2) . . . . ?
N1_2 C3_2 C4_2 C5_2 -173.5(15) . . . . ?
C3_2 C4_2 C5_2 C9_2 -1(3) . . . . ?
C3_2 C4_2 C5_2 N2_2 170.7(13) . . . . ?
C9_2 C5_2 N2_2 C8_2 172.1(17) . . . . ?
C4_2 C5_2 N2_2 C8_2 -1(2) . . . . ?
C9_2 C5_2 N2_2 C6_2 -10(2) . . . . ?
C4_2 C5_2 N2_2 C6_2 177.5(14) . . . . ?
C8_2 N2_2 C6_2 N3_2 -3.2(19) . . . . ?
C5_2 N2_2 C6_2 N3_2 178.2(14) . . . . ?
N2_2 C6_2 N3_2 C7_2 1.0(18) . . . . ?
N2_2 C6_2 N3_2 Pd02_1 -172.5(10) . . . . ?
C8_2 C7_2 N3_2 C6_2 1(2) . . . . ?
C8_2 C7_2 N3_2 Pd02_1 173.8(12) . . . . ?
C6_2 N2_2 C8_2 C7_2 3.7(18) . . . . ?
C5_2 N2_2 C8_2 C7_2 -177.9(16) . . . . ?
N3_2 C7_2 C8_2 N2_2 -3(2) . . . . ?
C4_2 C5_2 C9_2 C10_2 3(3) . . . . ?
N2_2 C5_2 C9_2 C10_2 -167.9(14) . . . . ?
C5_2 C9_2 C10_2 C14_2 -6(2) . . . . ?
C5_2 C9_2 C10_2 N4_2 179.4(14) . . . . ?
C14_2 C10_2 N4_2 C13_2 -3(3) . . . . ?
C9_2 C10_2 N4_2 C13_2 171.1(15) . . . . ?
C14_2 C10_2 N4_2 C11_2 171.7(16) . . . . ?
C9_2 C10_2 N4_2 C11_2 -14(2) . . . . ?
C13_2 N4_2 C11_2 C12_2 3.2(17) . . . . ?
C10_2 N4_2 C11_2 C12_2 -172.5(15) . . . . ?
N4_2 C11_2 C12_2 N5_2 -2.1(18) . . . . ?
C11_2 C12_2 N5_2 C13_2 0.4(18) . . . . ?
C11_2 C12_2 N5_2 Pd01_1 169.7(11) . . . . ?
C11_2 N4_2 C13_2 N5_2 -3.2(18) . . . . ?
C10_2 N4_2 C13_2 N5_2 172.4(14) . . . . ?
C12_2 N5_2 C13_2 N4_2 1.8(19) . . . . ?
Pd01_1 N5_2 C13_2 N4_2 -168.5(10) . . . . ?
N4_2 C10_2 C14_2 C3_2 -179.1(16) . . . . ?
C9_2 C10_2 C14_2 C3_2 7(3) . . . . ?
N1_2 C3_2 C14_2 C10_2 170.5(16) . . . . ?
C4_2 C3_2 C14_2 C10_2 -4(3) . . . . ?
C2_2 N1_2 C15_2 N6_2 -6.8(18) . . . . ?
C3_2 N1_2 C15_2 N6_2 175.7(14) . . . . ?
N1_2 C15_2 N6_2 C1_2 5.5(19) . . . . ?
N1_2 C15_2 N6_2 Pd03_1 -171.2(9) . . . . ?
C2_2 C1_2 N6_2 C15_2 -3(2) . . . . ?
C2_2 C1_2 N6_2 Pd03_1 173.7(13) . . . . ?
N6_3 C1_3 C2_3 N1_3 3(2) . . . . ?
C1_3 C2_3 N1_3 C15_3 1(2) . . . . ?
C1_3 C2_3 N1_3 C3_3 175.4(18) . . . . ?
C2_3 N1_3 C3_3 C14_3 -26(3) . . . . ?
C15_3 N1_3 C3_3 C14_3 147.8(19) . . . . ?
C2_3 N1_3 C3_3 C4_3 163(2) . . . . ?
C15_3 N1_3 C3_3 C4_3 -24(3) . . . . ?
C14_3 C3_3 C4_3 C5_3 5(3) . . . . ?
N1_3 C3_3 C4_3 C5_3 177.1(17) . . . . ?
C3_3 C4_3 C5_3 C9_3 2(3) . . . . ?
C3_3 C4_3 C5_3 N2_3 177.3(18) . . . . ?
C9_3 C5_3 N2_3 C8_3 -29(3) . . . . ?
C4_3 C5_3 N2_3 C8_3 155.7(18) . . . . ?
C9_3 C5_3 N2_3 C6_3 157.4(19) . . . . ?
C4_3 C5_3 N2_3 C6_3 -18(3) . . . . ?
C8_3 N2_3 C6_3 C7_3 -3(2) . . . . ?
C5_3 N2_3 C6_3 C7_3 171.0(17) . . . . ?
N2_3 C6_3 C7_3 N3_3 1(2) . . . . ?
C6_3 C7_3 N3_3 C8_3 1(2) . . . . ?
C6_3 C7_3 N3_3 Pd04_1 -174.1(13) . . . . ?
C7_3 N3_3 C8_3 N2_3 -3(2) . . . . ?
Pd04_1 N3_3 C8_3 N2_3 172.1(12) . . . . ?
C6_3 N2_3 C8_3 N3_3 4(2) . . . . ?
C5_3 N2_3 C8_3 N3_3 -170.6(15) . . . . ?
C4_3 C5_3 C9_3 C10_3 -6(3) . . . . ?
N2_3 C5_3 C9_3 C10_3 178.6(16) . . . . ?
C5_3 C9_3 C10_3 C14_3 3(3) . . . . ?
C5_3 C9_3 C10_3 N4_3 -175.2(18) . . . . ?
C14_3 C10_3 N4_3 C11_3 28(3) . . . . ?
C9_3 C10_3 N4_3 C11_3 -153(2) . . . . ?
C14_3 C10_3 N4_3 C13_3 -147.3(19) . . . . ?
C9_3 C10_3 N4_3 C13_3 31(3) . . . . ?
C13_3 N4_3 C11_3 C12_3 -3(2) . . . . ?
C10_3 N4_3 C11_3 C12_3 -179.6(19) . . . . ?
N4_3 C11_3 C12_3 N5_3 7(3) . . . . ?
N4_3 C11_3 C12_3 C13_3 2.2(16) . . . . ?
C11_3 C12_3 N5_3 C13_3 -7(3) . . . . ?
C11_3 C12_3 N5_3 Pd05_1 -175.5(15) . . . . ?
C13_3 C12_3 N5_3 Pd05_1 -168(3) . . . . ?
C12_3 N5_3 C13_3 N4_3 5(2) . . . . ?
Pd05_1 N5_3 C13_3 N4_3 174.3(13) . . . . ?
Pd05_1 N5_3 C13_3 C12_3 169(3) . . . . ?
C11_3 N4_3 C13_3 N5_3 -1(2) . . . . ?
C10_3 N4_3 C13_3 N5_3 175.1(19) . . . . ?
C11_3 N4_3 C13_3 C12_3 2.2(16) . . . . ?
C10_3 N4_3 C13_3 C12_3 179(2) . . . . ?
N4_3 C10_3 C14_3 C3_3 -177.4(17) . . . . ?
C9_3 C10_3 C14_3 C3_3 4(3) . . . . ?
C4_3 C3_3 C14_3 C10_3 -8(3) . . . . ?
N1_3 C3_3 C14_3 C10_3 179.6(16) . . . . ?
C2_3 N1_3 C15_3 N6_3 -5(2) . . . . ?
C3_3 N1_3 C15_3 N6_3 -179.2(17) . . . . ?
N1_3 C15_3 N6_3 C1_3 7(2) . . . . ?
N1_3 C15_3 N6_3 Pd01_1 -178.5(11) . . . . ?
C2_3 C1_3 N6_3 C15_3 -6(2) . . . . ?
C2_3 C1_3 N6_3 Pd01_1 179.8(13) . . . . ?
N6_4 C1_4 C2_4 N1_4 -7(2) . . . . ?
C1_4 C2_4 N1_4 C3_4 178(2) . . . . ?
C1_4 C2_4 N1_4 C15_4 7(2) . . . . ?
C2_4 N1_4 C3_4 C14_4 -29(4) . . . . ?
C15_4 N1_4 C3_4 C14_4 141(2) . . . . ?
C2_4 N1_4 C3_4 C4_4 153(2) . . . . ?
C15_4 N1_4 C3_4 C4_4 -37(3) . . . . ?
C14_4 C3_4 C4_4 C5_4 -3(4) . . . . ?
N1_4 C3_4 C4_4 C5_4 175(2) . . . . ?
C3_4 C4_4 C5_4 N2_4 -177.3(19) . . . . ?
C3_4 C4_4 C5_4 C9_4 9(3) . . . . ?
C4_4 C5_4 N2_4 C6_4 -3(3) . . . . ?
C9_4 C5_4 N2_4 C6_4 172(2) . . . . ?
C4_4 C5_4 N2_4 C8_4 165(2) . . . . ?
C9_4 C5_4 N2_4 C8_4 -21(3) . . . . ?
C5_4 N2_4 C6_4 C7_4 173(2) . . . . ?
C8_4 N2_4 C6_4 C7_4 3(3) . . . . ?
N2_4 C6_4 C7_4 N3_4 -2(3) . . . . ?
C6_4 C7_4 N3_4 C8_4 -1(3) . . . . ?
C6_4 C7_4 N3_4 Pd05_1 -172.0(17) . . . . ?
C7_4 N3_4 C8_4 N2_4 4(2) . . . . ?
Pd05_1 N3_4 C8_4 N2_4 174.8(12) . . . . ?
C5_4 N2_4 C8_4 N3_4 -174.4(18) . . . . ?
C6_4 N2_4 C8_4 N3_4 -5(2) . . . . ?
N2_4 C5_4 C9_4 C10_4 177.1(19) . . . . ?
C4_4 C5_4 C9_4 C10_4 -9(3) . . . . ?
C5_4 C9_4 C10_4 N4_4 -179(2) . . . . ?
C5_4 C9_4 C10_4 C14_4 3(3) . . . . ?
C14_4 C10_4 N4_4 C11_4 38(4) . . . . ?
C9_4 C10_4 N4_4 C11_4 -140(2) . . . . ?
C14_4 C10_4 N4_4 C13_4 -153(2) . . . . ?
C9_4 C10_4 N4_4 C13_4 29(3) . . . . ?
C10_4 N4_4 C11_4 C12_4 176(2) . . . . ?
C13_4 N4_4 C11_4 C12_4 6(3) . . . . ?
N4_4 C11_4 C12_4 N5_4 -1(3) . . . . ?
C11_4 C12_4 N5_4 C13_4 -5(3) . . . . ?
C11_4 C12_4 N5_4 Pd06_1 -167.8(15) . . . . ?
C12_4 N5_4 C13_4 N4_4 8(2) . . . . ?
Pd06_1 N5_4 C13_4 N4_4 172.5(14) . . . . ?
C11_4 N4_4 C13_4 N5_4 -9(3) . . . . ?
C10_4 N4_4 C13_4 N5_4 -180(2) . . . . ?
N1_4 C3_4 C14_4 C10_4 180(2) . . . . ?
C4_4 C3_4 C14_4 C10_4 -2(4) . . . . ?
N4_4 C10_4 C14_4 C3_4 -176(3) . . . . ?
C9_4 C10_4 C14_4 C3_4 2(4) . . . . ?
C3_4 N1_4 C15_4 N6_4 -176(2) . . . . ?
C2_4 N1_4 C15_4 N6_4 -4(2) . . . . ?
N1_4 C15_4 N6_4 C1_4 0(2) . . . . ?
N1_4 C15_4 N6_4 Pd03_1 -177.2(13) . . . . ?
C2_4 C1_4 N6_4 C15_4 4(3) . . . . ?
C2_4 C1_4 N6_4 Pd03_1 -178.6(15) . . . . ?
N6_5 C1_5 C2_5 N1_5 1.4(19) . . . . ?
C1_5 C2_5 N1_5 C15_5 -2.3(19) . . . . ?
C1_5 C2_5 N1_5 C3_5 -178.9(15) . . . . ?
C2_5 N1_5 C3_5 C14_5 150.1(18) . . . . ?
C15_5 N1_5 C3_5 C14_5 -26(3) . . . . ?
C2_5 N1_5 C3_5 C4_5 -28(2) . . . . ?
C15_5 N1_5 C3_5 C4_5 156.1(17) . . . . ?
C14_5 C3_5 C4_5 C5_5 -1(3) . . . . ?
N1_5 C3_5 C4_5 C5_5 176.6(14) . . . . ?
C3_5 C4_5 C5_5 N2_5 -178.9(16) . . . . ?
C3_5 C4_5 C5_5 C9_5 0(2) . . . . ?
C9_5 C5_5 N2_5 C6_5 -147.0(19) . . . . ?
C4_5 C5_5 N2_5 C6_5 32(3) . . . . ?
C9_5 C5_5 N2_5 C8_5 38(2) . . . . ?
C4_5 C5_5 N2_5 C8_5 -143.4(16) . . . . ?
C5_5 N2_5 C6_5 C7_5 -174.2(17) . . . . ?
C8_5 N2_5 C6_5 C7_5 1(2) . . . . ?
N2_5 C6_5 C7_5 N3_5 -7(2) . . . . ?
C6_5 C7_5 N3_5 C8_5 11(2) . . . . ?
C6_5 C7_5 N3_5 Pd04_1 -175.0(13) . . . . ?
C7_5 N3_5 C8_5 N2_5 -9.5(18) . . . . ?
Pd04_1 N3_5 C8_5 N2_5 175.8(9) . . . . ?
C6_5 N2_5 C8_5 N3_5 4.9(18) . . . . ?
C5_5 N2_5 C8_5 N3_5 -179.2(13) . . . . ?
N2_5 C5_5 C9_5 C10_5 -178.5(15) . . . . ?
C4_5 C5_5 C9_5 C10_5 3(2) . . . . ?
C5_5 C9_5 C10_5 C14_5 -4(3) . . . . ?
C5_5 C9_5 C10_5 N4_5 170.7(15) . . . . ?
C14_5 C10_5 N4_5 C13_5 150.7(19) . . . . ?
C9_5 C10_5 N4_5 C13_5 -24(3) . . . . ?
C14_5 C10_5 N4_5 C11_5 -28(3) . . . . ?
C9_5 C10_5 N4_5 C11_5 157.4(18) . . . . ?
C13_5 N4_5 C11_5 C12_5 -4(3) . . . . ?
C10_5 N4_5 C11_5 C12_5 174.6(18) . . . . ?
N4_5 C11_5 C12_5 N5_5 2(2) . . . . ?
C11_5 C12_5 N5_5 C13_5 0(2) . . . . ?
C11_5 C12_5 N5_5 Pd06_1 -171.1(14) . . . . ?
C11_5 N4_5 C13_5 N5_5 4(2) . . . . ?
C10_5 N4_5 C13_5 N5_5 -174.6(15) . . . . ?
C12_5 N5_5 C13_5 N4_5 -3(2) . . . . ?
Pd06_1 N5_5 C13_5 N4_5 168.0(14) . . . . ?
C4_5 C3_5 C14_5 C10_5 0(3) . . . . ?
N1_5 C3_5 C14_5 C10_5 -177.5(15) . . . . ?
C9_5 C10_5 C14_5 C3_5 3(3) . . . . ?
N4_5 C10_5 C14_5 C3_5 -172.0(16) . . . . ?
C2_5 N1_5 C15_5 N6_5 3(2) . . . . ?
C3_5 N1_5 C15_5 N6_5 179.2(15) . . . . ?
N1_5 C15_5 N6_5 C1_5 -1.6(19) . . . . ?
N1_5 C15_5 N6_5 Pd02_1 173.1(11) . . . . ?
C2_5 C1_5 N6_5 C15_5 0.1(19) . . . . ?
C2_5 C1_5 N6_5 Pd02_1 -174.0(12) . . . . ?
Pd01_1 N1_6 C1_6 C6_6 44.0(12) . . . . ?
Pd01_1 N1_6 C1_6 C2_6 167.8(10) . . . . ?
C6_6 C1_6 C2_6 C3_6 -53.7(17) . . . . ?
N1_6 C1_6 C2_6 C3_6 -174.2(13) . . . . ?
C1_6 C2_6 C3_6 C4_6 55(2) . . . . ?
C2_6 C3_6 C4_6 C5_6 -61(2) . . . . ?
C3_6 C4_6 C5_6 C6_6 62(2) . . . . ?
N1_6 C1_6 C6_6 N2_6 -56.7(14) . . . . ?
C2_6 C1_6 C6_6 N2_6 179.8(13) . . . . ?
N1_6 C1_6 C6_6 C5_6 -178.9(12) . . . . ?
C2_6 C1_6 C6_6 C5_6 57.5(16) . . . . ?
C4_6 C5_6 C6_6 N2_6 179.7(16) . . . . ?
C4_6 C5_6 C6_6 C1_6 -60.5(19) . . . . ?
C1_6 C6_6 N2_6 Pd01_1 41.1(14) . . . . ?
C5_6 C6_6 N2_6 Pd01_1 162.4(13) . . . . ?
Pd02_1 N1_7 C1_7 C6_7 47.8(12) . . . . ?
Pd02_1 N1_7 C1_7 C2_7 173.5(12) . . . . ?
C6_7 C1_7 C2_7 C3_7 -53(2) . . . . ?
N1_7 C1_7 C2_7 C3_7 -173.7(15) . . . . ?
C1_7 C2_7 C3_7 C4_7 49(2) . . . . ?
C2_7 C3_7 C4_7 C5_7 -54(2) . . . . ?
C3_7 C4_7 C5_7 C6_7 58(2) . . . . ?
N1_7 C1_7 C6_7 N2_7 -54.4(14) . . . . ?
C2_7 C1_7 C6_7 N2_7 -178.9(13) . . . . ?
N1_7 C1_7 C6_7 C5_7 -178.1(13) . . . . ?
C2_7 C1_7 C6_7 C5_7 57.4(16) . . . . ?
C4_7 C5_7 C6_7 C1_7 -59(2) . . . . ?
C4_7 C5_7 C6_7 N2_7 179.9(16) . . . . ?
C1_7 C6_7 N2_7 Pd02_1 34.6(13) . . . . ?
C5_7 C6_7 N2_7 Pd02_1 156.4(13) . . . . ?
Pd03_1 N1_8 C1_8 C6_8 36.3(13) . . . . ?
Pd03_1 N1_8 C1_8 C2_8 161.6(10) . . . . ?
C6_8 C1_8 C2_8 C3_8 -54.5(16) . . . . ?
N1_8 C1_8 C2_8 C3_8 -177.7(14) . . . . ?
C1_8 C2_8 C3_8 C4_8 53.5(19) . . . . ?
C2_8 C3_8 C4_8 C5_8 -58(2) . . . . ?
C3_8 C4_8 C5_8 C6_8 59(2) . . . . ?
N1_8 C1_8 C6_8 N2_8 -49.2(15) . . . . ?
C2_8 C1_8 C6_8 N2_8 -173.7(12) . . . . ?
N1_8 C1_8 C6_8 C5_8 -175.0(13) . . . . ?
C2_8 C1_8 C6_8 C5_8 60.5(15) . . . . ?
C4_8 C5_8 C6_8 C1_8 -60.7(18) . . . . ?
C4_8 C5_8 C6_8 N2_8 175.5(14) . . . . ?
C1_8 C6_8 N2_8 Pd03_1 37.6(13) . . . . ?
C5_8 C6_8 N2_8 Pd03_1 161.7(12) . . . . ?
Pd04_1 N1_9 C1_9 C6_9 40.6(14) . . . . ?
Pd04_1 N1_9 C1_9 C2_9 164.2(12) . . . . ?
C6_9 C1_9 C2_9 C3_9 -58.0(18) . . . . ?
N1_9 C1_9 C2_9 C3_9 178.3(15) . . . . ?
C1_9 C2_9 C3_9 C4_9 57(2) . . . . ?
C2_9 C3_9 C4_9 C5_9 -57(2) . . . . ?
C3_9 C4_9 C5_9 C6_9 56(2) . . . . ?
N1_9 C1_9 C6_9 N2_9 -52.1(15) . . . . ?
C2_9 C1_9 C6_9 N2_9 -177.6(13) . . . . ?
N1_9 C1_9 C6_9 C5_9 -175.0(13) . . . . ?
C2_9 C1_9 C6_9 C5_9 59.5(15) . . . . ?
C4_9 C5_9 C6_9 C1_9 -58.3(18) . . . . ?
C4_9 C5_9 C6_9 N2_9 -179.1(15) . . . . ?
C1_9 C6_9 N2_9 Pd04_1 37.2(13) . . . . ?
C5_9 C6_9 N2_9 Pd04_1 160.0(12) . . . . ?
Pd05_1 N1_10 C1_10 C6_10 40.0(14) . . . . ?
Pd05_1 N1_10 C1_10 C2_10 166.0(11) . . . . ?
C6_10 C1_10 C2_10 C3_10 -55.3(19) . . . . ?
N1_10 C1_10 C2_10 C3_10 -178.3(16) . . . . ?
C1_10 C2_10 C3_10 C4_10 51(2) . . . . ?
C2_10 C3_10 C4_10 C5_10 -55(3) . . . . ?
C3_10 C4_10 C5_10 C6_10 55(2) . . . . ?
N1_10 C1_10 C6_10 N2_10 -52.9(14) . . . . ?
C2_10 C1_10 C6_10 N2_10 -176.5(13) . . . . ?
N1_10 C1_10 C6_10 C5_10 -176.4(13) . . . . ?
C2_10 C1_10 C6_10 C5_10 59.9(16) . . . . ?
C4_10 C5_10 C6_10 C1_10 -56.2(19) . . . . ?
C4_10 C5_10 C6_10 N2_10 -177.3(16) . . . . ?
C1_10 C6_10 N2_10 Pd05_1 40.0(13) . . . . ?
C5_10 C6_10 N2_10 Pd05_1 163.3(13) . . . . ?
Pd06_1 N1_11 C1_11 C6_11 37.2(15) . . . . ?
Pd06_1 N1_11 C1_11 C2_11 159.6(12) . . . . ?
C6_11 C1_11 C2_11 C3_11 -58.5(18) . . . . ?
N1_11 C1_11 C2_11 C3_11 -178.0(15) . . . . ?
C1_11 C2_11 C3_11 C4_11 56(2) . . . . ?
C2_11 C3_11 C4_11 C5_11 -59(3) . . . . ?
C3_11 C4_11 C5_11 C6_11 57(2) . . . . ?
C2_11 C1_11 C6_11 N2_11 -172.8(13) . . . . ?
N1_11 C1_11 C6_11 N2_11 -50.4(16) . . . . ?
C2_11 C1_11 C6_11 C5_11 62.8(17) . . . . ?
N1_11 C1_11 C6_11 C5_11 -174.8(14) . . . . ?
C4_11 C5_11 C6_11 N2_11 178.5(15) . . . . ?
C4_11 C5_11 C6_11 C1_11 -59.2(19) . . . . ?
C1_11 C6_11 N2_11 Pd06_1 40.4(14) . . . . ?
C5_11 C6_11 N2_11 Pd06_1 164.0(13) . . . . ?
N6_25 C1_25 C2_25 N1_25 0(2) . . . . ?
C1_25 C2_25 N1_25 C15_25 3(2) . . . . ?
C1_25 C2_25 N1_25 C3_25 171.5(16) . . . . ?
C15_25 N1_25 C3_25 C4_25 -1(3) . . . . ?
C2_25 N1_25 C3_25 C4_25 -165.8(16) . . . . ?
C15_25 N1_25 C3_25 C14_25 178.5(17) . . . . ?
C2_25 N1_25 C3_25 C14_25 14(2) . . . . ?
C14_25 C3_25 C4_25 C5_25 -3(3) . . . . ?
N1_25 C3_25 C4_25 C5_25 176.7(14) . . . . ?
C3_25 C4_25 C5_25 C9_25 3(2) . . . . ?
C3_25 C4_25 C5_25 N2_25 -178.5(16) . . . . ?
C4_25 C5_25 N2_25 C6_25 -176.0(16) . . . . ?
C9_25 C5_25 N2_25 C6_25 2(2) . . . . ?
C4_25 C5_25 N2_25 C8_25 19(2) . . . . ?
C9_25 C5_25 N2_25 C8_25 -163.3(14) . . . . ?
C8_25 N2_25 C6_25 N3_25 -4.2(19) . . . . ?
C5_25 N2_25 C6_25 N3_25 -171.1(14) . . . . ?
N2_25 C6_25 N3_25 C7_25 2.1(19) . . . . ?
N2_25 C6_25 N3_25 Pd02_24 165.8(11) . . . . ?
C8_25 C7_25 N3_25 C6_25 1(2) . . . . ?
C8_25 C7_25 N3_25 Pd02_24 -161.9(13) . . . . ?
N3_25 C7_25 C8_25 N2_25 -3(2) . . . . ?
C6_25 N2_25 C8_25 C7_25 5(2) . . . . ?
C5_25 N2_25 C8_25 C7_25 172.4(15) . . . . ?
C4_25 C5_25 C9_25 C10_25 0(2) . . . . ?
N2_25 C5_25 C9_25 C10_25 -178.5(15) . . . . ?
C5_25 C9_25 C10_25 C14_25 -4(2) . . . . ?
C5_25 C9_25 C10_25 N4_25 -172.8(14) . . . . ?
C9_25 C10_25 N4_25 C11_25 9(3) . . . . ?
C14_25 C10_25 N4_25 C11_25 -160.7(17) . . . . ?
C9_25 C10_25 N4_25 C13_25 -179.0(16) . . . . ?
C14_25 C10_25 N4_25 C13_25 11(2) . . . . ?
C13_25 N4_25 C11_25 C12_25 5(2) . . . . ?
C10_25 N4_25 C11_25 C12_25 177.8(17) . . . . ?
N4_25 C11_25 C12_25 N5_25 -4(2) . . . . ?
C11_25 C12_25 N5_25 C13_25 1(2) . . . . ?
C11_25 C12_25 N5_25 Pd01_24 -171.0(14) . . . . ?
C12_25 N5_25 C13_25 N4_25 2(2) . . . . ?
Pd01_24 N5_25 C13_25 N4_25 174.3(11) . . . . ?
C11_25 N4_25 C13_25 N5_25 -4(2) . . . . ?
C10_25 N4_25 C13_25 N5_25 -177.4(15) . . . . ?
C4_25 C3_25 C14_25 C10_25 -1(3) . . . . ?
N1_25 C3_25 C14_25 C10_25 179.6(14) . . . . ?
C9_25 C10_25 C14_25 C3_25 4(2) . . . . ?
N4_25 C10_25 C14_25 C3_25 173.4(15) . . . . ?
C2_25 N1_25 C15_25 N6_25 -6(2) . . . . ?
C3_25 N1_25 C15_25 N6_25 -172.8(16) . . . . ?
N1_25 C15_25 N6_25 C1_25 6(2) . . . . ?
N1_25 C15_25 N6_25 Pd03_24 174.0(12) . . . . ?
C2_25 C1_25 N6_25 C15_25 -3(2) . . . . ?
C2_25 C1_25 N6_25 Pd03_24 -170.9(13) . . . . ?
N6_26 C1_26 C2_26 N1_26 1(2) . . . . ?
C1_26 C2_26 N1_26 C15_26 2.2(19) . . . . ?
C1_26 C2_26 N1_26 C3_26 -179.5(17) . . . . ?
C15_26 N1_26 C3_26 C14_26 -155.0(19) . . . . ?
C2_26 N1_26 C3_26 C14_26 27(3) . . . . ?
C15_26 N1_26 C3_26 C4_26 22(3) . . . . ?
C2_26 N1_26 C3_26 C4_26 -156.1(16) . . . . ?
C14_26 C3_26 C4_26 C5_26 2(3) . . . . ?
N1_26 C3_26 C4_26 C5_26 -175.1(15) . . . . ?
C3_26 C4_26 C5_26 N2_26 171.1(16) . . . . ?
C3_26 C4_26 C5_26 C9_26 -1(3) . . . . ?
C4_26 C5_26 N2_26 C6_26 20(3) . . . . ?
C9_26 C5_26 N2_26 C6_26 -167.6(18) . . . . ?
C4_26 C5_26 N2_26 C8_26 -149.3(19) . . . . ?
C9_26 C5_26 N2_26 C8_26 23(3) . . . . ?
C5_26 N2_26 C6_26 C7_26 -178.1(16) . . . . ?
C8_26 N2_26 C6_26 C7_26 -7(2) . . . . ?
N2_26 C6_26 C7_26 N3_26 3(2) . . . . ?
C6_26 C7_26 N3_26 C8_26 3(2) . . . . ?
C6_26 C7_26 N3_26 Pd04_24 169.0(13) . . . . ?
C7_26 N3_26 C8_26 N2_26 -7(2) . . . . ?
Pd04_24 N3_26 C8_26 N2_26 -174.0(11) . . . . ?
C6_26 N2_26 C8_26 N3_26 8(2) . . . . ?
C5_26 N2_26 C8_26 N3_26 179.5(16) . . . . ?
N2_26 C5_26 C9_26 C10_26 -171.4(18) . . . . ?
C4_26 C5_26 C9_26 C10_26 1(3) . . . . ?
C5_26 C9_26 C10_26 N4_26 -177.8(17) . . . . ?
C5_26 C9_26 C10_26 C14_26 -2(3) . . . . ?
C9_26 C10_26 N4_26 C13_26 -33(3) . . . . ?
C14_26 C10_26 N4_26 C13_26 150.5(19) . . . . ?
C9_26 C10_26 N4_26 C11_26 139(2) . . . . ?
C14_26 C10_26 N4_26 C11_26 -38(3) . . . . ?
C13_26 N4_26 C11_26 C12_26 -4(3) . . . . ?
C10_26 N4_26 C11_26 C12_26 -176(2) . . . . ?
N4_26 C11_26 C12_26 N5_26 5(3) . . . . ?
C11_26 C12_26 N5_26 C13_26 -4(3) . . . . ?
C11_26 C12_26 N5_26 Pd05_24 -176.2(18) . . . . ?
C10_26 N4_26 C13_26 N5_26 174.0(17) . . . . ?
C11_26 N4_26 C13_26 N5_26 1(2) . . . . ?
C12_26 N5_26 C13_26 N4_26 2(2) . . . . ?
Pd05_24 N5_26 C13_26 N4_26 174.6(13) . . . . ?
N1_26 C3_26 C14_26 C10_26 174.6(16) . . . . ?
C4_26 C3_26 C14_26 C10_26 -2(3) . . . . ?
C9_26 C10_26 C14_26 C3_26 2(3) . . . . ?
N4_26 C10_26 C14_26 C3_26 178.5(17) . . . . ?
C3_26 N1_26 C15_26 N6_26 177.0(16) . . . . ?
C2_26 N1_26 C15_26 N6_26 -5(2) . . . . ?
C2_26 C1_26 N6_26 C15_26 -4(2) . . . . ?
C2_26 C1_26 N6_26 Pd01_24 -179.2(14) . . . . ?
N1_26 C15_26 N6_26 C1_26 5(2) . . . . ?
N1_26 C15_26 N6_26 Pd01_24 -179.3(12) . . . . ?
N6_27 C1_27 C2_27 N1_27 -5(3) . . . . ?
C1_27 C2_27 N1_27 C15_27 7(2) . . . . ?
C1_27 C2_27 N1_27 C3_27 -178.0(17) . . . . ?
C2_27 N1_27 C3_27 C4_27 -143(2) . . . . ?
C15_27 N1_27 C3_27 C4_27 31(3) . . . . ?
C2_27 N1_27 C3_27 C14_27 41(3) . . . . ?
C15_27 N1_27 C3_27 C14_27 -144.6(18) . . . . ?
C14_27 C3_27 C4_27 C5_27 -4(3) . . . . ?
N1_27 C3_27 C4_27 C5_27 -179.0(17) . . . . ?
C3_27 C4_27 C5_27 C9_27 1(3) . . . . ?
C3_27 C4_27 C5_27 N2_27 177.2(19) . . . . ?
C9_27 C5_27 N2_27 C8_27 23(3) . . . . ?
C4_27 C5_27 N2_27 C8_27 -154(2) . . . . ?
C9_27 C5_27 N2_27 C6_27 -153(3) . . . . ?
C4_27 C5_27 N2_27 C6_27 31(4) . . . . ?
C8_27 N2_27 C6_27 C7_27 5(3) . . . . ?
C5_27 N2_27 C6_27 C7_27 -179(2) . . . . ?
C5_27 N2_27 C6_27 C8_27 176(4) . . . . ?
N2_27 C6_27 C7_27 N3_27 -5(3) . . . . ?
C8_27 C6_27 C7_27 N3_27 -1.9(19) . . . . ?
C6_27 C7_27 N3_27 C8_27 3(3) . . . . ?
C6_27 C7_27 N3_27 Pd05_24 178.3(18) . . . . ?
C6_27 N2_27 C8_27 N3_27 -3(3) . . . . ?
C5_27 N2_27 C8_27 N3_27 -179(2) . . . . ?
C5_27 N2_27 C8_27 C6_27 -176(4) . . . . ?
C7_27 N3_27 C8_27 N2_27 0(3) . . . . ?
Pd05_24 N3_27 C8_27 N2_27 -175.4(17) . . . . ?
C7_27 N3_27 C8_27 C6_27 -2(2) . . . . ?
Pd05_24 N3_27 C8_27 C6_27 -177.2(19) . . . . ?
C4_27 C5_27 C9_27 C10_27 0(3) . . . . ?
N2_27 C5_27 C9_27 C10_27 -176(2) . . . . ?
C5_27 C9_27 C10_27 C14_27 3(4) . . . . ?
C5_27 C9_27 C10_27 N4_27 176.6(18) . . . . ?
C9_27 C10_27 N4_27 C13_27 -18(3) . . . . ?
C14_27 C10_27 N4_27 C13_27 158(2) . . . . ?
C9_27 C10_27 N4_27 C11_27 166(2) . . . . ?
C14_27 C10_27 N4_27 C11_27 -19(3) . . . . ?
C13_27 N4_27 C11_27 C12_27 0(3) . . . . ?
C10_27 N4_27 C11_27 C12_27 177(2) . . . . ?
N4_27 C11_27 C12_27 N5_27 3(2) . . . . ?
C11_27 C12_27 N5_27 C13_27 -5(3) . . . . ?
C11_27 C12_27 N5_27 Pd06_24 -179.5(17) . . . . ?
C11_27 N4_27 C13_27 N5_27 -3(3) . . . . ?
C10_27 N4_27 C13_27 N5_27 -179.9(19) . . . . ?
C12_27 N5_27 C13_27 N4_27 5(3) . . . . ?
Pd06_24 N5_27 C13_27 N4_27 179.9(16) . . . . ?
C9_27 C10_27 C14_27 C3_27 -5(4) . . . . ?
N4_27 C10_27 C14_27 C3_27 -179.2(17) . . . . ?
C4_27 C3_27 C14_27 C10_27 5(3) . . . . ?
N1_27 C3_27 C14_27 C10_27 -179.3(17) . . . . ?
C2_27 N1_27 C15_27 N6_27 -6(2) . . . . ?
C3_27 N1_27 C15_27 N6_27 178.6(15) . . . . ?
N1_27 C15_27 N6_27 C1_27 3(2) . . . . ?
N1_27 C15_27 N6_27 Pd03_24 175.8(12) . . . . ?
C2_27 C1_27 N6_27 C15_27 1(2) . . . . ?
C2_27 C1_27 N6_27 Pd03_24 -170.8(14) . . . . ?
N6_28 C1_28 C2_28 N1_28 0.0(18) . . . . ?
C1_28 C2_28 N1_28 C15_28 -1.1(18) . . . . ?
C1_28 C2_28 N1_28 C3_28 -175.5(14) . . . . ?
C15_28 N1_28 C3_28 C4_28 -149.6(18) . . . . ?
C2_28 N1_28 C3_28 C4_28 24(2) . . . . ?
C15_28 N1_28 C3_28 C14_28 25(2) . . . . ?
C2_28 N1_28 C3_28 C14_28 -161.6(14) . . . . ?
N1_28 C3_28 C4_28 C5_28 173.6(17) . . . . ?
C14_28 C3_28 C4_28 C5_28 -1(2) . . . . ?
C3_28 C4_28 C5_28 C9_28 6(3) . . . . ?
C3_28 C4_28 C5_28 N2_28 -178.9(17) . . . . ?
C4_28 C5_28 N2_28 C8_28 152.6(19) . . . . ?
C9_28 C5_28 N2_28 C8_28 -33(3) . . . . ?
C4_28 C5_28 N2_28 C6_28 -29(3) . . . . ?
C9_28 C5_28 N2_28 C6_28 146(2) . . . . ?
C8_28 N2_28 C6_28 C7_28 3(2) . . . . ?
C5_28 N2_28 C6_28 C7_28 -175.4(18) . . . . ?
N2_28 C6_28 C7_28 N3_28 -7(2) . . . . ?
C6_28 C7_28 N3_28 C8_28 9(2) . . . . ?
C6_28 C7_28 N3_28 Pd04_24 173.7(12) . . . . ?
C7_28 N3_28 C8_28 N2_28 -7(2) . . . . ?
Pd04_24 N3_28 C8_28 N2_28 -172.8(12) . . . . ?
C6_28 N2_28 C8_28 N3_28 3(2) . . . . ?
C5_28 N2_28 C8_28 N3_28 -178.6(17) . . . . ?
C4_28 C5_28 C9_28 C10_28 -11(3) . . . . ?
N2_28 C5_28 C9_28 C10_28 174.5(19) . . . . ?
C5_28 C9_28 C10_28 C14_28 10(3) . . . . ?
C5_28 C9_28 C10_28 N4_28 -176.8(19) . . . . ?
C9_28 C10_28 N4_28 C11_28 -152.5(19) . . . . ?
C14_28 C10_28 N4_28 C11_28 21(3) . . . . ?
C9_28 C10_28 N4_28 C13_28 41(3) . . . . ?
C14_28 C10_28 N4_28 C13_28 -145.4(17) . . . . ?
C10_28 N4_28 C11_28 C12_28 -172.6(18) . . . . ?
C13_28 N4_28 C11_28 C12_28 -4.5(18) . . . . ?
N4_28 C11_28 C12_28 N5_28 1.7(19) . . . . ?
C11_28 C12_28 N5_28 C13_28 3(2) . . . . ?
C11_28 C12_28 N5_28 Pd06_24 172.6(13) . . . . ?
C12_28 N5_28 C13_28 N4_28 -6(2) . . . . ?
Pd06_24 N5_28 C13_28 N4_28 -176.4(11) . . . . ?
C11_28 N4_28 C13_28 N5_28 7(2) . . . . ?
C10_28 N4_28 C13_28 N5_28 175.6(19) . . . . ?
C9_28 C10_28 C14_28 C3_28 -5(3) . . . . ?
N4_28 C10_28 C14_28 C3_28 -178.6(15) . . . . ?
C4_28 C3_28 C14_28 C10_28 1(2) . . . . ?
N1_28 C3_28 C14_28 C10_28 -174.6(14) . . . . ?
C2_28 N1_28 C15_28 N6_28 2.0(19) . . . . ?
C3_28 N1_28 C15_28 N6_28 176.0(14) . . . . ?
N1_28 C15_28 N6_28 C1_28 -2.0(19) . . . . ?
N1_28 C15_28 N6_28 Pd02_24 175.8(10) . . . . ?
C2_28 C1_28 N6_28 C15_28 1.2(19) . . . . ?
C2_28 C1_28 N6_28 Pd02_24 -176.4(11) . . . . ?
Pd01_24 N1_29 C1_29 C6_29 38.1(13) . . . . ?
Pd01_24 N1_29 C1_29 C2_29 161.1(10) . . . . ?
C6_29 C1_29 C2_29 C3_29 -56.1(16) . . . . ?
N1_29 C1_29 C2_29 C3_29 -177.1(14) . . . . ?
C1_29 C2_29 C3_29 C4_29 52(2) . . . . ?
C2_29 C3_29 C4_29 C5_29 -51(2) . . . . ?
C3_29 C4_29 C5_29 C6_29 51(2) . . . . ?
N1_29 C1_29 C6_29 N2_29 -54.3(15) . . . . ?
C2_29 C1_29 C6_29 N2_29 -178.9(12) . . . . ?
N1_29 C1_29 C6_29 C5_29 -177.7(14) . . . . ?
C2_29 C1_29 C6_29 C5_29 57.7(15) . . . . ?
C4_29 C5_29 C6_29 C1_29 -55.0(19) . . . . ?
C4_29 C5_29 C6_29 N2_29 -176.7(16) . . . . ?
C1_29 C6_29 N2_29 Pd01_24 44.0(13) . . . . ?
C5_29 C6_29 N2_29 Pd01_24 168.1(12) . . . . ?
Pd02_24 N1_30 C1_30 C6_30 39.9(12) . . . . ?
Pd02_24 N1_30 C1_30 C2_30 162.4(10) . . . . ?
C6_30 C1_30 C2_30 C3_30 -53.8(16) . . . . ?
N1_30 C1_30 C2_30 C3_30 -175.2(12) . . . . ?
C1_30 C2_30 C3_30 C4_30 54.2(19) . . . . ?
C2_30 C3_30 C4_30 C5_30 -58(2) . . . . ?
C3_30 C4_30 C5_30 C6_30 59.1(19) . . . . ?
N1_30 C1_30 C6_30 N2_30 -56.4(14) . . . . ?
C2_30 C1_30 C6_30 N2_30 -179.3(12) . . . . ?
N1_30 C1_30 C6_30 C5_30 -178.2(12) . . . . ?
C2_30 C1_30 C6_30 C5_30 59.0(15) . . . . ?
C4_30 C5_30 C6_30 C1_30 -61.5(16) . . . . ?
C4_30 C5_30 C6_30 N2_30 178.1(13) . . . . ?
C1_30 C6_30 N2_30 Pd02_24 43.5(12) . . . . ?
C5_30 C6_30 N2_30 Pd02_24 166.4(10) . . . . ?
Pd03_24 N1_31 C1_31 C6_31 43.9(11) . . . . ?
Pd03_24 N1_31 C1_31 C2_31 165.4(10) . . . . ?
C6_31 C1_31 C2_31 C3_31 -57.3(16) . . . . ?
N1_31 C1_31 C2_31 C3_31 -177.7(12) . . . . ?
C1_31 C2_31 C3_31 C4_31 53.8(18) . . . . ?
C2_31 C3_31 C4_31 C5_31 -54.8(18) . . . . ?
C3_31 C4_31 C5_31 C6_31 58.7(17) . . . . ?
N1_31 C1_31 C6_31 N2_31 -52.7(13) . . . . ?
C2_31 C1_31 C6_31 N2_31 -177.1(11) . . . . ?
N1_31 C1_31 C6_31 C5_31 -175.8(10) . . . . ?
C2_31 C1_31 C6_31 C5_31 59.9(13) . . . . ?
C4_31 C5_31 C6_31 N2_31 179.4(12) . . . . ?
C4_31 C5_31 C6_31 C1_31 -61.1(15) . . . . ?
C1_31 C6_31 N2_31 Pd03_24 36.6(12) . . . . ?
C5_31 C6_31 N2_31 Pd03_24 157.2(10) . . . . ?
Pd04_24 N1_32 C1_32 C6_32 41.6(13) . . . . ?
Pd04_24 N1_32 C1_32 C2_32 165.0(12) . . . . ?
C6_32 C1_32 C2_32 C3_32 -51(2) . . . . ?
N1_32 C1_32 C2_32 C3_32 -169.7(16) . . . . ?
C1_32 C2_32 C3_32 C4_32 51(2) . . . . ?
C2_32 C3_32 C4_32 C5_32 -56(2) . . . . ?
C3_32 C4_32 C5_32 C6_32 56(2) . . . . ?
N1_32 C1_32 C6_32 N2_32 -55.5(14) . . . . ?
C2_32 C1_32 C6_32 N2_32 -179.4(13) . . . . ?
N1_32 C1_32 C6_32 C5_32 179.3(13) . . . . ?
C2_32 C1_32 C6_32 C5_32 55.3(16) . . . . ?
C4_32 C5_32 C6_32 C1_32 -55.4(19) . . . . ?
C4_32 C5_32 C6_32 N2_32 -179.2(16) . . . . ?
C1_32 C6_32 N2_32 Pd04_24 43.2(13) . . . . ?
C5_32 C6_32 N2_32 Pd04_24 169.3(13) . . . . ?
Pd05_24 N1_33 C1_33 C6_33 46.6(13) . . . . ?
Pd05_24 N1_33 C1_33 C2_33 170.7(12) . . . . ?
C6_33 C1_33 C2_33 C3_33 -57(2) . . . . ?
N1_33 C1_33 C2_33 C3_33 -178.1(16) . . . . ?
C1_33 C2_33 C3_33 C4_33 53(3) . . . . ?
C2_33 C3_33 C4_33 C5_33 -52(3) . . . . ?
C3_33 C4_33 C5_33 C6_33 50(3) . . . . ?
N1_33 C1_33 C6_33 N2_33 -57.2(16) . . . . ?
C2_33 C1_33 C6_33 N2_33 178.8(14) . . . . ?
N1_33 C1_33 C6_33 C5_33 -178.8(15) . . . . ?
C2_33 C1_33 C6_33 C5_33 57.1(18) . . . . ?
C4_33 C5_33 C6_33 C1_33 -51(2) . . . . ?
C4_33 C5_33 C6_33 N2_33 -172.8(19) . . . . ?
C1_33 C6_33 N2_33 Pd05_24 38.4(15) . . . . ?
C5_33 C6_33 N2_33 Pd05_24 161.6(14) . . . . ?
Pd06_24 N1_34 C1_34 C6_34 40.8(12) . . . . ?
Pd06_24 N1_34 C1_34 C2_34 168.1(12) . . . . ?
C6_34 C1_34 C2_34 C3_34 -51(2) . . . . ?
N1_34 C1_34 C2_34 C3_34 -173.9(15) . . . . ?
C1_34 C2_34 C3_34 C4_34 49(2) . . . . ?
C2_34 C3_34 C4_34 C5_34 -56(2) . . . . ?
C3_34 C4_34 C5_34 C6_34 59(2) . . . . ?
N1_34 C1_34 C6_34 N2_34 -55.1(14) . . . . ?
C2_34 C1_34 C6_34 N2_34 179.4(14) . . . . ?
N1_34 C1_34 C6_34 C5_34 -177.2(12) . . . . ?
C2_34 C1_34 C6_34 C5_34 57.3(16) . . . . ?
C4_34 C5_34 C6_34 C1_34 -59.7(18) . . . . ?
C4_34 C5_34 C6_34 N2_34 178.8(16) . . . . ?
C1_34 C6_34 N2_34 Pd06_24 41.1(15) . . . . ?
C5_34 C6_34 N2_34 Pd06_24 162.6(13) . . . . ?
